data_1567062
loop_
_publ_author_name
'Bischof, Tobias'
'Guo, Xueying'
'Krummenacher, Ivo'
'Be\&sler, Lukas'
'Lin, Zhenyang'
'Finze, Maik'
'Braunschweig, Holger'

_publ_section_title
;
 Alkene insertion reactivity of a o-carboranyl-substituted 9-borafluorene
;
_journal_name_full 'Chemical Science'
_journal_paper_doi 10.1039/D2SC02750J
_journal_year 2022
_chemical_formula_moiety 'C26 H42 B11 N'
_chemical_formula_sum 'C26 H42 B11 N'
_chemical_formula_weight 487.51
_space_group_crystal_system triclinic
_space_group_IT_number 2
_space_group_name_Hall '-P 1'
_space_group_name_H-M_alt 'P -1'
_atom_sites_solution_hydrogens geom
_atom_sites_solution_primary dual
_atom_sites_solution_secondary difmap
_audit_creation_method SHELXL-2018/3
_audit_update_record
;
2022-05-12 deposited with the CCDC.	2022-06-02 downloaded from the CCDC.
;
_cell_angle_alpha 94.1380(10)
_cell_angle_beta 92.6840(10)
_cell_angle_gamma 106.6770(10)
_cell_formula_units_Z 6
_cell_length_a 15.82880(10)
_cell_length_b 16.0876(2)
_cell_length_c 21.57240(10)
_cell_measurement_reflns_used 32520
_cell_measurement_temperature 100(2)
_cell_measurement_theta_max 73.5660
_cell_measurement_theta_min 2.8760
_cell_volume 5235.45(8)
_computing_cell_refinement 'CrysAlisPro 1.171.41.109a (Rigaku OD, 2021)'
_computing_data_collection 'CrysAlisPro 1.171.41.109a (Rigaku OD, 2021)'
_computing_data_reduction 'CrysAlisPro 1.171.41.109a (Rigaku OD, 2021)'
_computing_molecular_graphics 'SHELXL-2018/3 (Sheldrick, 2018)'
_computing_publication_material 'SHELXL-2018/3 (Sheldrick, 2018)'
_computing_structure_refinement 'SHELXL-2018/3 (Sheldrick, 2018)'
_computing_structure_solution 'SHELXL-2018/3 (Sheldrick, 2018)'
_diffrn_ambient_temperature 100(2)
_diffrn_measured_fraction_theta_full 0.996
_diffrn_measured_fraction_theta_max 0.985
_diffrn_measurement_device_type 'XtaLAB Synergy R, HyPix-Arc 150'
_diffrn_measurement_method '\w scans'
_diffrn_radiation_type CuK\a
_diffrn_radiation_wavelength 1.54184
_diffrn_reflns_av_R_equivalents 0.0351
_diffrn_reflns_av_unetI/netI 0.0287
_diffrn_reflns_Laue_measured_fraction_full 0.996
_diffrn_reflns_Laue_measured_fraction_max 0.985
_diffrn_reflns_limit_h_max 19
_diffrn_reflns_limit_h_min -19
_diffrn_reflns_limit_k_max 19
_diffrn_reflns_limit_k_min -19
_diffrn_reflns_limit_l_max 26
_diffrn_reflns_limit_l_min -22
_diffrn_reflns_number 98609
_diffrn_reflns_point_group_measured_fraction_full 0.996
_diffrn_reflns_point_group_measured_fraction_max 0.985
_diffrn_reflns_theta_full 67.500
_diffrn_reflns_theta_max 72.125
_diffrn_reflns_theta_min 2.879
_diffrn_source 'Rotating-anode X-ray tube'
_exptl_absorpt_coefficient_mu 0.343
_exptl_absorpt_correction_T_max 1.000
_exptl_absorpt_correction_T_min 0.765
_exptl_absorpt_correction_type gaussian
_exptl_absorpt_process_details sadabs
_exptl_crystal_colour colourless
_exptl_crystal_density_diffrn 0.928
_exptl_crystal_description block
_exptl_crystal_F_000 1560
_exptl_crystal_size_max 0.190
_exptl_crystal_size_mid 0.150
_exptl_crystal_size_min 0.050
_refine_diff_density_max 0.355
_refine_diff_density_min -0.261
_refine_diff_density_rms 0.033
_refine_ls_extinction_method none
_refine_ls_goodness_of_fit_ref 1.040
_refine_ls_hydrogen_treatment mixed
_refine_ls_matrix_type full
_refine_ls_number_parameters 1186
_refine_ls_number_reflns 20327
_refine_ls_number_restraints 522
_refine_ls_restrained_S_all 1.035
_refine_ls_R_factor_all 0.0650
_refine_ls_R_factor_gt 0.0519
_refine_ls_shift/su_max 0.001
_refine_ls_shift/su_mean 0.000
_refine_ls_structure_factor_coef Fsqd
_refine_ls_weighting_details 'w=1/[\s^2^(Fo^2^)+(0.0645P)^2^+1.3168P] where P=(Fo^2^+2Fc^2^)/3'
_refine_ls_weighting_scheme calc
_refine_ls_wR_factor_gt 0.1308
_refine_ls_wR_factor_ref 0.1379
_reflns_Friedel_coverage 0.000
_reflns_number_gt 16245
_reflns_number_total 20327
_reflns_threshold_expression 'I > 2\s(I)'
_cod_data_source_file d2sc02750j2.cif
_cod_data_source_block 6tBuCN
_cod_database_code 1567062
_shelx_shelxl_version_number 2018/3
_shelx_space_group_comment
;
The symmetry employed for this shelxl refinement is uniquely defined
by the following loop, which should always be used as a source of
symmetry information in preference to the above space-group names.
They are only intended as comments.
;
_shelx_estimated_absorpt_t_min 0.938
_shelx_estimated_absorpt_t_max 0.983

loop_
_space_group_symop_operation_xyz
'x, y, z'
'-x, -y, -z'

loop_
_atom_site_label
_atom_site_type_symbol
_atom_site_fract_x
_atom_site_fract_y
_atom_site_fract_z
_atom_site_U_iso_or_equiv
_atom_site_adp_type
_atom_site_occupancy
_atom_site_site_symmetry_order
_atom_site_calc_flag
_atom_site_refinement_flags_posn
_atom_site_refinement_flags_adp
_atom_site_refinement_flags_occupancy
_atom_site_disorder_assembly
_atom_site_disorder_group
B1_1 B 0.67423(11) 0.11696(11) 0.86209(8) 0.0327(3) Uani 1 1 d . . . . .
C1_1 C 0.71358(9) 0.22231(9) 0.86881(7) 0.0338(3) Uani 1 1 d . . . . .
C2_1 C 0.78883(10) 0.26005(10) 0.83743(8) 0.0407(3) Uani 1 1 d . . . . .
H3_1 H 0.815721 0.222566 0.815056 0.049 Uiso 1 1 calc R U . . .
C3_1 C 0.82603(11) 0.34932(11) 0.83737(9) 0.0502(4) Uani 1 1 d . . . . .
H4_1 H 0.877169 0.372074 0.815493 0.060 Uiso 1 1 calc R U . . .
C4_1 C 0.78749(13) 0.40465(11) 0.86965(9) 0.0545(5) Uani 1 1 d . . . . .
H5_1 H 0.810962 0.465991 0.869367 0.065 Uiso 1 1 calc R U . . .
C5_1 C 0.71538(12) 0.37021(11) 0.90190(8) 0.0478(4) Uani 1 1 d . . . . .
H6_1 H 0.690004 0.408884 0.924414 0.057 Uiso 1 1 calc R U . . .
C6_1 C 0.67696(10) 0.28013(10) 0.90333(7) 0.0380(3) Uani 1 1 d . . . . .
C7_1 C 0.59973(10) 0.25346(11) 0.94252(7) 0.0444(4) Uani 1 1 d . . . . .
C8_1 C 0.53745(12) 0.30102(14) 0.94041(9) 0.0606(5) Uani 1 1 d . . . . .
H9_1 H 0.542883 0.344304 0.911914 0.073 Uiso 1 1 calc R U . . .
C9_1 C 0.46803(13) 0.28528(18) 0.97965(12) 0.0790(8) Uani 1 1 d . . . . .
H10_1 H 0.425919 0.316963 0.977266 0.095 Uiso 1 1 calc R U . . .
C10_1 C 0.46064(14) 0.2237(2) 1.02189(11) 0.0796(8) Uani 1 1 d . . . . .
H11_1 H 0.414764 0.214435 1.049754 0.096 Uiso 1 1 calc R U . . .
C11_1 C 0.51982(12) 0.17548(15) 1.02368(9) 0.0622(5) Uani 1 1 d . . . . .
H12_1 H 0.513323 0.132385 1.052418 0.075 Uiso 1 1 calc R U . . .
C12_1 C 0.58928(10) 0.18842(12) 0.98422(7) 0.0456(4) Uani 1 1 d . . . . .
C13_1 C 0.64581(10) 0.12678(11) 0.98086(7) 0.0400(3) Uani 1 1 d . . . . .
H13_1 H 0.708670 0.162777 0.979625 0.048 Uiso 1 1 calc R U . A 1
C14_1 C 0.61768(10) 0.07265(10) 0.91700(7) 0.0375(3) Uani 1 1 d . . . . .
H15A_1 H 0.554319 0.065527 0.906397 0.045 Uiso 1 1 calc R U . . .
H15B_1 H 0.624823 0.013945 0.920297 0.045 Uiso 1 1 calc R U . . .
C1_2 C 0.63033(9) 0.07530(9) 0.78999(6) 0.0319(3) Uani 1 1 d . . . . .
C2_2 C 0.53606(10) 0.09099(10) 0.76267(7) 0.0353(3) Uani 1 1 d . . . . .
C3_2 C 0.49186(11) 0.14577(11) 0.80236(7) 0.0423(4) Uani 1 1 d . . . . .
H3A_2 H 0.534102 0.202999 0.814709 0.064 Uiso 1 1 calc R U . . .
H3B_2 H 0.472117 0.116562 0.839682 0.064 Uiso 1 1 calc R U . . .
H3C_2 H 0.440793 0.153128 0.778344 0.064 Uiso 1 1 calc R U . . .
B4_2 B 0.53373(13) 0.09821(12) 0.68398(8) 0.0409(4) Uani 1 1 d . . . . .
H4_2 H 0.499840 0.139759 0.659043 0.057(5) Uiso 1 1 calc R . . . .
B5_2 B 0.47282(12) 0.00265(12) 0.71585(8) 0.0403(4) Uani 1 1 d . . . . .
H5_2 H 0.398774 -0.018821 0.712042 0.059(5) Uiso 1 1 calc R . . . .
B6_2 B 0.53359(12) -0.01063(11) 0.78327(8) 0.0376(4) Uani 1 1 d . . . . .
H6_2 H 0.500117 -0.040629 0.824269 0.046(5) Uiso 1 1 calc R . . . .
B7_2 B 0.63420(12) -0.02575(11) 0.76082(8) 0.0386(4) Uani 1 1 d . . . . .
H7_2 H 0.667892 -0.066449 0.786880 0.046(5) Uiso 1 1 calc R . . . .
B8_2 B 0.69493(12) 0.06991(12) 0.72883(8) 0.0390(4) Uani 1 1 d . . . . .
H8_2 H 0.768954 0.092533 0.733617 0.046(5) Uiso 1 1 calc R . . . .
B9_2 B 0.63488(13) 0.08301(13) 0.66090(8) 0.0426(4) Uani 1 1 d . . . . .
H9_2 H 0.668603 0.114013 0.620309 0.050(5) Uiso 1 1 calc R . . . .
B10_2 B 0.53563(13) -0.00511(12) 0.65078(8) 0.0414(4) Uani 1 1 d . . . . .
H10_2 H 0.503516 -0.032367 0.603393 0.048(5) Uiso 1 1 calc R . . . .
B11_2 B 0.53534(13) -0.07302(12) 0.71263(8) 0.0412(4) Uani 1 1 d . . . . .
H11_2 H 0.503249 -0.145112 0.706252 0.049(5) Uiso 1 1 calc R . . . .
B12_2 B 0.63575(13) -0.02294(13) 0.67860(8) 0.0426(4) Uani 1 1 d . . . . .
H12_2 H 0.670089 -0.062174 0.649700 0.054(5) Uiso 1 1 calc R . . . .
B3_2 B 0.63245(12) 0.14463(12) 0.73195(8) 0.0369(4) Uani 1 1 d . . . . .
H3_2 H 0.663987 0.216768 0.739169 0.043(4) Uiso 1 1 calc R . . . .
N1_3 N 0.76192(8) 0.08585(8) 0.86711(6) 0.0359(3) Uani 1 1 d . . . . .
C1_3 C 0.82598(11) 0.06708(10) 0.87182(7) 0.0404(4) Uani 1 1 d . . . . .
C1_4 C 0.90921(13) 0.04294(14) 0.87452(8) 0.0564(5) Uani 1 1 d . . . . .
C2_4 C 0.98580(13) 0.12597(17) 0.87267(10) 0.0746(7) Uani 1 1 d . . . . .
H2A_4 H 1.041728 0.111216 0.872878 0.112 Uiso 1 1 calc R U . . .
H2B_4 H 0.986680 0.166138 0.909239 0.112 Uiso 1 1 calc R U . . .
H2C_4 H 0.978078 0.153762 0.834707 0.112 Uiso 1 1 calc R U . . .
C3_4 C 0.90359(18) -0.02149(17) 0.81682(10) 0.0842(8) Uani 1 1 d . . . . .
H3A_4 H 0.896109 0.006615 0.778959 0.126 Uiso 1 1 calc R U . . .
H3B_4 H 0.852998 -0.073178 0.818741 0.126 Uiso 1 1 calc R U . . .
H3C_4 H 0.958081 -0.038802 0.816122 0.126 Uiso 1 1 calc R U . . .
C4_4 C 0.91536(17) 0.00028(16) 0.93516(9) 0.0758(7) Uani 1 1 d . . . . .
H4A_4 H 0.865183 -0.052274 0.935231 0.114 Uiso 1 1 calc R U . . .
H4B_4 H 0.914121 0.041282 0.970743 0.114 Uiso 1 1 calc R U . . .
H4C_4 H 0.970703 -0.015466 0.938305 0.114 Uiso 1 1 calc R U . . .
C1_5 C 0.6419(6) 0.0637(5) 1.0361(4) 0.0393(11) Uani 0.662(4) 1 d . U P B 1
H1A_5 H 0.649782 0.098697 1.076785 0.047 Uiso 0.662(4) 1 calc R U P B 1
H1AB_5 H 0.582996 0.020053 1.033428 0.047 Uiso 0.662(4) 1 calc R U P B 1
C2_5 C 0.7129(6) 0.0167(5) 1.0330(5) 0.0437(11) Uani 0.662(4) 1 d . U P B 1
H2A_5 H 0.709465 -0.012009 0.990407 0.052 Uiso 0.662(4) 1 calc R U P B 1
H2AB_5 H 0.771636 0.060402 1.040496 0.052 Uiso 0.662(4) 1 calc R U P B 1
C3_5 C 0.7054(4) -0.0505(3) 1.0789(2) 0.0550(10) Uani 0.662(4) 1 d . U P B 1
H3A_5 H 0.644545 -0.090685 1.074822 0.066 Uiso 0.662(4) 1 calc R U P B 1
H3AB_5 H 0.716363 -0.021206 1.121669 0.066 Uiso 0.662(4) 1 calc R U P B 1
C4_5 C 0.7705(2) -0.1024(2) 1.06874(15) 0.0676(10) Uani 0.662(4) 1 d . U P B 1
H4A_5 H 0.760672 -0.130451 1.026100 0.101 Uiso 0.662(4) 1 calc R U P B 1
H4B_5 H 0.761864 -0.147032 1.098353 0.101 Uiso 0.662(4) 1 calc R U P B 1
H4C_5 H 0.830919 -0.063309 1.075220 0.101 Uiso 0.662(4) 1 calc R U P B 1
C1_6 C 0.6383(13) 0.0825(10) 1.0334(10) 0.045(2) Uani 0.338(4) 1 d . U P B 2
H1A_6 H 0.577418 0.042963 1.033370 0.054 Uiso 0.338(4) 1 calc R U P B 2
H1AB_6 H 0.649012 0.124527 1.070805 0.054 Uiso 0.338(4) 1 calc R U P B 2
C2_6 C 0.7033(12) 0.0301(11) 1.0364(9) 0.048(2) Uani 0.338(4) 1 d . U P B 2
H2A_6 H 0.763554 0.070935 1.036644 0.057 Uiso 0.338(4) 1 calc R U P B 2
H2AB_6 H 0.693441 -0.009163 0.997527 0.057 Uiso 0.338(4) 1 calc R U P B 2
C3_6 C 0.7016(9) -0.0286(7) 1.0945(4) 0.0584(19) Uani 0.338(4) 1 d . U P B 2
H3A_6 H 0.642258 -0.071200 1.093557 0.070 Uiso 0.338(4) 1 calc R U P B 2
H3AB_6 H 0.744705 -0.061997 1.088380 0.070 Uiso 0.338(4) 1 calc R U P B 2
C4_6 C 0.7218(4) 0.0193(4) 1.1571(2) 0.0573(16) Uani 0.338(4) 1 d . U P B 2
H4A_6 H 0.780388 0.062022 1.158985 0.086 Uiso 0.338(4) 1 calc R U P B 2
H4B_6 H 0.721173 -0.021845 1.188581 0.086 Uiso 0.338(4) 1 calc R U P B 2
H4C_6 H 0.677235 0.049483 1.165305 0.086 Uiso 0.338(4) 1 calc R U P B 2
B1_11 B 0.42831(12) 0.37251(12) 0.64382(8) 0.0373(4) Uani 1 1 d . . . . .
C1_11 C 0.37769(10) 0.31329(10) 0.69625(7) 0.0392(3) Uani 1 1 d . . . . .
C2_11 C 0.30728(11) 0.23877(11) 0.67519(9) 0.0522(4) Uani 1 1 d . . . . .
H2_11 H 0.294564 0.225381 0.631516 0.063 Uiso 1 1 calc R U . . .
C3_11 C 0.25634(13) 0.18474(12) 0.71386(11) 0.0626(5) Uani 1 1 d . . . . .
H3_11 H 0.209351 0.135710 0.697151 0.075 Uiso 1 1 calc R U . . .
C4_11 C 0.27403(12) 0.20231(12) 0.77759(11) 0.0600(5) Uani 1 1 d . . . . .
H4_11 H 0.238953 0.165703 0.805155 0.072 Uiso 1 1 calc R U . . .
C5_11 C 0.34331(11) 0.27373(11) 0.80090(9) 0.0486(4) Uani 1 1 d . . . . .
H5_11 H 0.355456 0.285196 0.844734 0.058 Uiso 1 1 calc R U . . .
C6_11 C 0.39630(10) 0.32990(10) 0.76150(7) 0.0381(3) Uani 1 1 d . . . . .
C7_11 C 0.46953(10) 0.40356(10) 0.79303(7) 0.0362(3) Uani 1 1 d . . . . .
C8_11 C 0.45195(11) 0.44811(11) 0.84695(7) 0.0417(4) Uani 1 1 d . . . . .
H8_11 H 0.393520 0.432896 0.860241 0.050 Uiso 1 1 calc R U . . .
C9_11 C 0.51698(12) 0.51341(11) 0.88131(7) 0.0452(4) Uani 1 1 d . . . . .
H9_11 H 0.503263 0.542532 0.917654 0.054 Uiso 1 1 calc R U . . .
C10_11 C 0.60241(12) 0.53607(11) 0.86228(7) 0.0451(4) Uani 1 1 d . . . . .
H10_11 H 0.647859 0.580415 0.885777 0.054 Uiso 1 1 calc R U . . .
C11_11 C 0.62121(11) 0.49355(11) 0.80866(7) 0.0402(3) Uani 1 1 d . . . . .
H11_11 H 0.679859 0.509616 0.795793 0.048 Uiso 1 1 calc R U . . .
C12_11 C 0.55627(10) 0.42796(10) 0.77325(7) 0.0363(3) Uani 1 1 d . . . . .
C13_11 C 0.57564(10) 0.38995(10) 0.71095(7) 0.0363(3) Uani 1 1 d . . . . .
H13_11 H 0.545100 0.325923 0.707582 0.044 Uiso 1 1 calc R U . C 1
C14_11 C 0.52918(10) 0.43002(10) 0.66148(7) 0.0358(3) Uani 1 1 d . . . . .
H14A_11 H 0.562213 0.434831 0.623414 0.043 Uiso 1 1 calc R U . . .
H14B_11 H 0.530140 0.489493 0.677630 0.043 Uiso 1 1 calc R U . . .
C1_12 C 0.36598(10) 0.42397(10) 0.60589(7) 0.0378(3) Uani 1 1 d . . . . .
C2_12 C 0.33787(10) 0.50634(11) 0.64282(7) 0.0379(3) Uani 1 1 d . . . . .
C3_12 C 0.36710(10) 0.53210(11) 0.71117(7) 0.0402(4) Uani 1 1 d . . . . .
H3A_12 H 0.431824 0.551671 0.716335 0.060 Uiso 1 1 calc R U . . .
H3B_12 H 0.344596 0.481801 0.735105 0.060 Uiso 1 1 calc R U . . .
H3C_12 H 0.343760 0.579480 0.726250 0.060 Uiso 1 1 calc R U . . .
B4_12 B 0.33289(13) 0.58463(14) 0.59446(8) 0.0444(4) Uani 1 1 d . . . . .
H4_12 H 0.349809 0.655847 0.609766 0.057(5) Uiso 1 1 calc R . . . .
B5_12 B 0.23600(12) 0.50996(15) 0.61612(9) 0.0476(5) Uani 1 1 d . . . . .
H5_12 H 0.188865 0.531850 0.645829 0.060(5) Uiso 1 1 calc R . . . .
B6_12 B 0.25755(12) 0.40931(14) 0.62431(9) 0.0462(5) Uani 1 1 d . . . . .
H6_12 H 0.225144 0.364490 0.659276 0.049(5) Uiso 1 1 calc R . . . .
B7_12 B 0.24595(14) 0.53318(16) 0.53732(9) 0.0534(5) Uani 1 1 d . . . . .
H7_12 H 0.204979 0.569962 0.514091 0.064(6) Uiso 1 1 calc R . . . .
B8_12 B 0.19936(13) 0.42437(17) 0.55589(10) 0.0560(5) Uani 1 1 d . . . . .
H8_12 H 0.127599 0.389056 0.544876 0.061(5) Uiso 1 1 calc R . . . .
B9_12 B 0.28255(12) 0.37049(15) 0.55065(9) 0.0489(5) Uani 1 1 d . . . . .
H9_12 H 0.266143 0.299053 0.536246 0.059(5) Uiso 1 1 calc R . . . .
B10_12 B 0.37983(13) 0.44481(14) 0.52904(8) 0.0447(4) Uani 1 1 d . . . . .
H10_12 H 0.427986 0.422716 0.500503 0.044(4) Uiso 1 1 calc R . . . .
B11_12 B 0.35825(13) 0.54612(15) 0.52041(9) 0.0481(5) Uani 1 1 d . . . . .
H11_12 H 0.391721 0.591458 0.486077 0.055(5) Uiso 1 1 calc R . . . .
B12_12 B 0.27538(14) 0.44670(17) 0.49653(9) 0.0557(6) Uani 1 1 d . . . . .
H12_12 H 0.253980 0.426256 0.446140 0.059(5) Uiso 1 1 calc R . . . .
B3_12 B 0.41548(12) 0.53039(13) 0.58894(8) 0.0393(4) Uani 1 1 d . . . . .
H3_12 H 0.487179 0.565306 0.600704 0.045(5) Uiso 1 1 calc R . . . .
N1_13 N 0.43881(9) 0.30161(9) 0.59046(6) 0.0418(3) Uani 1 1 d . . . . .
C1_13 C 0.45132(11) 0.25336(11) 0.55344(7) 0.0429(4) Uani 1 1 d . . . . .
C1_14 C 0.46246(11) 0.19040(11) 0.50345(7) 0.0432(4) Uani 1 1 d . . . . .
C2_14 C 0.44224(13) 0.22467(12) 0.44198(8) 0.0528(4) Uani 1 1 d . . . . .
H2A_14 H 0.449275 0.185160 0.407153 0.079 Uiso 1 1 calc R U . . .
H2B_14 H 0.483131 0.282801 0.439328 0.079 Uiso 1 1 calc R U . . .
H2C_14 H 0.381351 0.228056 0.440004 0.079 Uiso 1 1 calc R U . . .
C3_14 C 0.39712(14) 0.10203(12) 0.51198(9) 0.0607(5) Uani 1 1 d . . . . .
H3A_14 H 0.336910 0.107294 0.510687 0.091 Uiso 1 1 calc R U . . .
H3B_14 H 0.411263 0.082909 0.552281 0.091 Uiso 1 1 calc R U . . .
H3C_14 H 0.401291 0.059230 0.478451 0.091 Uiso 1 1 calc R U . . .
C4_14 C 0.55837(12) 0.18664(13) 0.50874(8) 0.0546(5) Uani 1 1 d . . . . .
H4A_14 H 0.566478 0.144870 0.475860 0.082 Uiso 1 1 calc R U . . .
H4B_14 H 0.571173 0.168182 0.549564 0.082 Uiso 1 1 calc R U . . .
H4C_14 H 0.598653 0.244468 0.504174 0.082 Uiso 1 1 calc R U . . .
C1_15 C 0.6716(12) 0.4013(12) 0.7040(9) 0.0418(19) Uani 0.540(14) 1 d . U P D 1
H1A_15 H 0.697283 0.381470 0.740849 0.050 Uiso 0.540(14) 1 calc R U P D 1
H1AB_15 H 0.702647 0.463813 0.702006 0.050 Uiso 0.540(14) 1 calc R U P D 1
C2_15 C 0.6859(8) 0.3476(10) 0.6430(7) 0.0391(13) Uani 0.540(14) 1 d . U P D 1
H2A_15 H 0.662628 0.284583 0.648037 0.047 Uiso 0.540(14) 1 calc R U P D 1
H2AB_15 H 0.651664 0.360518 0.607261 0.047 Uiso 0.540(14) 1 calc R U P D 1
C3_15 C 0.7849(4) 0.3685(4) 0.6282(4) 0.0494(12) Uani 0.540(14) 1 d . U P D 1
H3A_15 H 0.804526 0.427184 0.612978 0.059 Uiso 0.540(14) 1 calc R U P D 1
H3AB_15 H 0.821550 0.368972 0.666735 0.059 Uiso 0.540(14) 1 calc R U P D 1
C4_15 C 0.7985(8) 0.3004(10) 0.5783(6) 0.064(2) Uani 0.540(14) 1 d . U P D 1
H4A_15 H 0.763122 0.300706 0.539848 0.097 Uiso 0.540(14) 1 calc R U P D 1
H4B_15 H 0.779894 0.242447 0.593538 0.097 Uiso 0.540(14) 1 calc R U P D 1
H4C_15 H 0.861156 0.314947 0.569901 0.097 Uiso 0.540(14) 1 calc R U P D 1
C1_16 C 0.6772(14) 0.4071(14) 0.6998(11) 0.0381(17) Uani 0.460(14) 1 d . U P D 2
H1A_16 H 0.702069 0.468766 0.691518 0.046 Uiso 0.460(14) 1 calc R U P D 2
H1AB_16 H 0.708192 0.398100 0.738530 0.046 Uiso 0.460(14) 1 calc R U P D 2
C2_16 C 0.6958(10) 0.3518(13) 0.6483(8) 0.0412(16) Uani 0.460(14) 1 d . U P D 2
H2A_16 H 0.681616 0.373140 0.608394 0.049 Uiso 0.460(14) 1 calc R U P D 2
H2AB_16 H 0.656826 0.291629 0.649331 0.049 Uiso 0.460(14) 1 calc R U P D 2
C3_16 C 0.7899(4) 0.3502(5) 0.6508(4) 0.0514(13) Uani 0.460(14) 1 d . U P D 2
H3A_16 H 0.801056 0.319484 0.687048 0.062 Uiso 0.460(14) 1 calc R U P D 2
H3AB_16 H 0.829048 0.410791 0.657258 0.062 Uiso 0.460(14) 1 calc R U P D 2
C4_16 C 0.8136(10) 0.3060(12) 0.5925(6) 0.055(2) Uani 0.460(14) 1 d . U P D 2
H4A_16 H 0.798929 0.333351 0.555959 0.082 Uiso 0.460(14) 1 calc R U P D 2
H4B_16 H 0.780185 0.244060 0.588396 0.082 Uiso 0.460(14) 1 calc R U P D 2
H4C_16 H 0.877087 0.311937 0.595388 0.082 Uiso 0.460(14) 1 calc R U P D 2
B1_21 B 0.10984(11) 0.59710(11) 0.81892(8) 0.0354(3) Uani 1 1 d . U . . .
C1_21 C 0.21552(9) 0.64314(9) 0.81804(6) 0.0320(3) Uani 1 1 d . . . . .
C2_21 C 0.24361(10) 0.71866(10) 0.78672(7) 0.0378(3) Uani 1 1 d . . . . .
H2_21 H 0.199845 0.738609 0.765969 0.045 Uiso 1 1 calc R U . . .
C3_21 C 0.33115(10) 0.76573(10) 0.78427(7) 0.0401(3) Uani 1 1 d . . . . .
H3_21 H 0.346717 0.816542 0.762399 0.048 Uiso 1 1 calc R U . . .
C4_21 C 0.39599(10) 0.73756(10) 0.81428(7) 0.0389(3) Uani 1 1 d . . . . .
H4_21 H 0.456639 0.769210 0.813695 0.047 Uiso 1 1 calc R U . . .
C5_21 C 0.37115(10) 0.66297(10) 0.84498(7) 0.0352(3) Uani 1 1 d . . . . .
H5_21 H 0.415829 0.643796 0.865268 0.042 Uiso 1 1 calc R U . . .
C6_21 C 0.28245(9) 0.61427(9) 0.84741(6) 0.0310(3) Uani 1 1 d . . . . .
C7_21 C 0.26682(9) 0.53416(10) 0.88148(6) 0.0331(3) Uani 1 1 d . . . . .
C8_21 C 0.31715(11) 0.53972(11) 0.93740(7) 0.0392(3) Uani 1 1 d . . . . .
H8_21 H 0.356360 0.594466 0.953423 0.047 Uiso 1 1 calc R U . . .
C9_21 C 0.31139(12) 0.46748(12) 0.97014(7) 0.0471(4) Uani 1 1 d . . . . .
H9_21 H 0.345926 0.472997 1.008263 0.056 Uiso 1 1 calc R U . . .
C10_21 C 0.25508(12) 0.38732(12) 0.94698(8) 0.0481(4) Uani 1 1 d . . . . .
H10_21 H 0.251519 0.337250 0.968706 0.058 Uiso 1 1 calc R U . . .
C11_21 C 0.20399(11) 0.38045(11) 0.89202(7) 0.0425(4) Uani 1 1 d . . . . .
H11_21 H 0.165316 0.325170 0.876563 0.051 Uiso 1 1 calc R U . . .
C12_21 C 0.20756(10) 0.45241(10) 0.85855(7) 0.0350(3) Uani 1 1 d . . . . .
C13_21 C 0.14316(9) 0.44575(10) 0.80294(7) 0.0363(3) Uani 1 1 d . . . . .
H13_21 H 0.176001 0.477652 0.769185 0.044 Uiso 1 1 calc R U . E 1
C14_21 C 0.07705(10) 0.49405(10) 0.82636(8) 0.0394(3) Uani 1 1 d . . . . .
H14A_21 H 0.068544 0.485031 0.870820 0.047 Uiso 1 1 calc R U . . .
H14B_21 H 0.019135 0.468360 0.802686 0.047 Uiso 1 1 calc R U . . .
C1_22 C 0.05690(9) 0.65554(10) 0.86140(7) 0.0345(3) Uani 1 1 d . . . . .
C2_22 C 0.07446(10) 0.67063(10) 0.93929(7) 0.0365(3) Uani 1 1 d . . . . .
C3_22 C 0.14030(10) 0.63276(11) 0.97149(7) 0.0420(4) Uani 1 1 d . . . . .
H3A_22 H 0.121676 0.569294 0.962474 0.063 Uiso 1 1 calc R U . . .
H3B_22 H 0.142921 0.647340 1.016574 0.063 Uiso 1 1 calc R U . . .
H3C_22 H 0.198880 0.657161 0.956237 0.063 Uiso 1 1 calc R U . . .
B4_22 B -0.02027(12) 0.67285(13) 0.97476(9) 0.0415(4) Uani 1 1 d . . . . .
H4_22 H -0.037546 0.648407 1.021218 0.053(5) Uiso 1 1 calc R . . . .
B5_22 B 0.06608(12) 0.76973(12) 0.96751(9) 0.0418(4) Uani 1 1 d . . . . .
H5_22 H 0.105774 0.809257 1.009513 0.057(5) Uiso 1 1 calc R . . . .
B6_22 B 0.11549(12) 0.75730(12) 0.89681(8) 0.0380(4) Uani 1 1 d . . . . .
H6_22 H 0.187609 0.787938 0.891762 0.043(4) Uiso 1 1 calc R . . . .
B7_22 B -0.05135(11) 0.64903(12) 0.84207(9) 0.0403(4) Uani 1 1 d . . . . .
H7_22 H -0.090021 0.608424 0.800095 0.061(5) Uiso 1 1 calc R . . . .
B8_22 B -0.10158(12) 0.66109(13) 0.91271(9) 0.0435(4) Uani 1 1 d . . . . .
H8_22 H -0.173429 0.629032 0.917765 0.050(5) Uiso 1 1 calc R . . . .
B9_22 B -0.04570(12) 0.76632(13) 0.94990(9) 0.0449(4) Uani 1 1 d . . . . .
H9_22 H -0.080587 0.803979 0.979703 0.044(4) Uiso 1 1 calc R . . . .
B10_22 B 0.03908(12) 0.81888(13) 0.90179(9) 0.0433(4) Uani 1 1 d . . . . .
H10_22 H 0.060253 0.891256 0.899835 0.061(5) Uiso 1 1 calc R . . . .
B11_22 B 0.03444(12) 0.74564(12) 0.83515(9) 0.0400(4) Uani 1 1 d . . . . .
H11_22 H 0.052637 0.769385 0.788653 0.045(4) Uiso 1 1 calc R . . . .
B12_22 B -0.06525(12) 0.75147(13) 0.86749(9) 0.0452(4) Uani 1 1 d . . . . .
H12_22 H -0.113169 0.779318 0.842677 0.054(5) Uiso 1 1 calc R . . . .
B3_22 B -0.02386(11) 0.60096(12) 0.90807(8) 0.0383(4) Uani 1 1 d . . . . .
H3_22 H -0.043189 0.528675 0.910419 0.050(5) Uiso 1 1 calc R . . . .
N1_23 N 0.07317(8) 0.60297(8) 0.74845(6) 0.0371(3) Uani 1 1 d . U . . .
C1_23 C 0.04889(10) 0.60473(11) 0.69815(8) 0.0408(4) Uani 1 1 d . . . . .
C1_24 C 0.01614(12) 0.61321(14) 0.63451(8) 0.0543(5) Uani 1 1 d . . . . .
C2_24 C -0.06926(16) 0.63965(19) 0.64136(10) 0.0882(9) Uani 1 1 d . . . . .
H2A_24 H -0.093339 0.647280 0.600178 0.132 Uiso 1 1 calc R U . . .
H2B_24 H -0.056089 0.694500 0.667899 0.132 Uiso 1 1 calc R U . . .
H2C_24 H -0.112710 0.593987 0.660350 0.132 Uiso 1 1 calc R U . . .
C3_24 C 0.08799(18) 0.68215(17) 0.60642(10) 0.0812(7) Uani 1 1 d . . . . .
H3A_24 H 0.068126 0.688536 0.563783 0.122 Uiso 1 1 calc R U . . .
H3B_24 H 0.142150 0.664254 0.605792 0.122 Uiso 1 1 calc R U . . .
H3C_24 H 0.099825 0.737953 0.631643 0.122 Uiso 1 1 calc R U . . .
C4_24 C -0.00380(12) 0.52521(15) 0.59570(9) 0.0627(5) Uani 1 1 d . . . . .
H4A_24 H -0.030724 0.529236 0.554613 0.094 Uiso 1 1 calc R U . . .
H4B_24 H -0.044717 0.480215 0.616966 0.094 Uiso 1 1 calc R U . . .
H4C_24 H 0.051301 0.509938 0.590742 0.094 Uiso 1 1 calc R U . . .
C1_25 C 0.0962(11) 0.3483(10) 0.7767(8) 0.049(2) Uani 0.586(6) 1 d . U P F 1
H1A_25 H 0.141106 0.316784 0.771880 0.059 Uiso 0.586(6) 1 calc R U P F 1
H1AB_25 H 0.054556 0.319234 0.806752 0.059 Uiso 0.586(6) 1 calc R U P F 1
C2_25 C 0.0464(9) 0.3445(8) 0.7144(7) 0.057(2) Uani 0.586(6) 1 d . U P F 1
H2A_25 H 0.079335 0.395792 0.693671 0.069 Uiso 0.586(6) 1 calc R U P F 1
H2AB_25 H -0.011240 0.353567 0.723447 0.069 Uiso 0.586(6) 1 calc R U P F 1
C3_25 C 0.0268(3) 0.2662(2) 0.6662(2) 0.0637(12) Uani 0.586(6) 1 d . U P F 1
H3A_25 H 0.080708 0.248238 0.659438 0.076 Uiso 0.586(6) 1 calc R U P F 1
H3AB_25 H 0.003511 0.279666 0.625909 0.076 Uiso 0.586(6) 1 calc R U P F 1
C4_25 C -0.0426(6) 0.1953(4) 0.6945(3) 0.132(3) Uani 0.586(6) 1 d . U P F 1
H4A_25 H -0.095126 0.214676 0.700987 0.198 Uiso 0.586(6) 1 calc R U P F 1
H4B_25 H -0.018448 0.183700 0.734500 0.198 Uiso 0.586(6) 1 calc R U P F 1
H4C_25 H -0.058978 0.141926 0.666102 0.198 Uiso 0.586(6) 1 calc R U P F 1
C1_26 C 0.0993(14) 0.3592(14) 0.7716(10) 0.040(2) Uani 0.414(6) 1 d . U P F 2
H1A_26 H 0.059857 0.324927 0.800761 0.048 Uiso 0.414(6) 1 calc R U P F 2
H1AB_26 H 0.145148 0.329760 0.763006 0.048 Uiso 0.414(6) 1 calc R U P F 2
C2_26 C 0.0439(13) 0.3559(12) 0.7093(9) 0.051(2) Uani 0.414(6) 1 d . U P F 2
H2A_26 H 0.082291 0.372085 0.674561 0.061 Uiso 0.414(6) 1 calc R U P F 2
H2AB_26 H 0.005452 0.394613 0.713148 0.061 Uiso 0.414(6) 1 calc R U P F 2
C3_26 C -0.0158(4) 0.2505(4) 0.6996(3) 0.0665(17) Uani 0.414(6) 1 d . U P F 2
H3A_26 H -0.047942 0.236344 0.737565 0.080 Uiso 0.414(6) 1 calc R U P F 2
H3AB_26 H -0.060749 0.243355 0.664575 0.080 Uiso 0.414(6) 1 calc R U P F 2
C4_26 C 0.0312(6) 0.1881(4) 0.6877(4) 0.092(2) Uani 0.414(6) 1 d . U P F 2
H4A_26 H 0.078188 0.211055 0.660027 0.138 Uiso 0.414(6) 1 calc R U P F 2
H4B_26 H -0.009621 0.133894 0.667699 0.138 Uiso 0.414(6) 1 calc R U P F 2
H4C_26 H 0.057292 0.176627 0.727037 0.138 Uiso 0.414(6) 1 calc R U P F 2

loop_
_atom_site_aniso_label
_atom_site_aniso_U_11
_atom_site_aniso_U_22
_atom_site_aniso_U_33
_atom_site_aniso_U_23
_atom_site_aniso_U_13
_atom_site_aniso_U_12
B1_1 0.0340(8) 0.0321(8) 0.0351(8) -0.0038(7) 0.0000(7) 0.0164(7)
C1_1 0.0323(7) 0.0335(7) 0.0374(8) -0.0021(6) -0.0044(6) 0.0150(6)
C2_1 0.0355(8) 0.0391(8) 0.0486(9) 0.0028(7) -0.0015(7) 0.0134(7)
C3_1 0.0391(9) 0.0441(9) 0.0627(11) 0.0122(8) -0.0096(8) 0.0048(7)
C4_1 0.0588(11) 0.0314(8) 0.0672(12) 0.0003(8) -0.0292(9) 0.0094(8)
C5_1 0.0552(10) 0.0363(8) 0.0538(10) -0.0120(7) -0.0223(8) 0.0246(8)
C6_1 0.0392(8) 0.0365(8) 0.0405(8) -0.0089(6) -0.0120(6) 0.0199(7)
C7_1 0.0390(8) 0.0530(10) 0.0429(9) -0.0236(7) -0.0104(7) 0.0250(8)
C8_1 0.0532(10) 0.0727(13) 0.0610(11) -0.0365(10) -0.0208(9) 0.0404(10)
C9_1 0.0478(11) 0.1108(19) 0.0823(16) -0.0609(15) -0.0227(11) 0.0502(12)
C10_1 0.0481(11) 0.133(2) 0.0579(13) -0.0411(14) -0.0047(10) 0.0399(13)
C11_1 0.0413(9) 0.0940(15) 0.0461(10) -0.0262(10) 0.0006(8) 0.0198(10)
C12_1 0.0366(8) 0.0625(11) 0.0353(8) -0.0179(8) -0.0037(6) 0.0168(8)
C13_1 0.0359(8) 0.0491(9) 0.0322(8) -0.0051(7) 0.0016(6) 0.0102(7)
C14_1 0.0392(8) 0.0375(8) 0.0336(8) -0.0035(6) -0.0002(6) 0.0099(7)
C1_2 0.0352(7) 0.0317(7) 0.0328(7) -0.0009(6) 0.0029(6) 0.0170(6)
C2_2 0.0371(8) 0.0401(8) 0.0324(7) -0.0044(6) 0.0002(6) 0.0195(7)
C3_2 0.0421(8) 0.0520(9) 0.0385(8) -0.0102(7) -0.0009(7) 0.0266(8)
B4_2 0.0510(10) 0.0447(10) 0.0316(9) -0.0039(7) -0.0006(7) 0.0237(9)
B5_2 0.0413(9) 0.0449(10) 0.0358(9) -0.0085(7) -0.0014(7) 0.0177(8)
B6_2 0.0407(9) 0.0356(9) 0.0356(9) -0.0036(7) 0.0012(7) 0.0117(7)
B7_2 0.0467(10) 0.0338(9) 0.0385(9) -0.0061(7) 0.0000(7) 0.0197(8)
B8_2 0.0424(9) 0.0414(10) 0.0378(9) -0.0027(7) 0.0074(7) 0.0202(8)
B9_2 0.0518(11) 0.0459(10) 0.0339(9) -0.0008(8) 0.0078(8) 0.0205(9)
B10_2 0.0514(11) 0.0444(10) 0.0325(9) -0.0064(7) 0.0015(8) 0.0231(9)
B11_2 0.0514(11) 0.0371(9) 0.0367(9) -0.0068(7) -0.0016(8) 0.0184(8)
B12_2 0.0502(10) 0.0461(10) 0.0377(9) -0.0081(8) 0.0043(8) 0.0265(9)
B3_2 0.0445(10) 0.0366(9) 0.0333(8) 0.0022(7) 0.0044(7) 0.0177(8)
N1_3 0.0424(7) 0.0336(6) 0.0354(6) -0.0011(5) -0.0001(5) 0.0184(6)
C1_3 0.0511(9) 0.0401(8) 0.0364(8) -0.0038(6) -0.0015(7) 0.0259(7)
C1_4 0.0636(12) 0.0772(13) 0.0473(10) -0.0058(9) -0.0025(8) 0.0545(11)
C2_4 0.0458(11) 0.124(2) 0.0621(12) -0.0032(13) 0.0038(9) 0.0411(13)
C3_4 0.119(2) 0.1073(19) 0.0587(12) -0.0193(12) -0.0067(12) 0.0927(17)
C4_4 0.1039(17) 0.0985(17) 0.0562(12) 0.0020(11) -0.0056(11) 0.0818(15)
C1_5 0.0418(17) 0.044(3) 0.0310(16) 0.0038(19) 0.0020(12) 0.0102(19)
C2_5 0.0440(19) 0.046(2) 0.0428(18) 0.0066(17) 0.0004(14) 0.0155(15)
C3_5 0.0617(17) 0.060(3) 0.039(2) 0.0095(16) 0.0016(17) 0.0106(18)
C4_5 0.081(2) 0.069(2) 0.0572(18) 0.0258(15) -0.0001(15) 0.0261(17)
C1_6 0.042(3) 0.047(5) 0.041(3) 0.004(3) -0.002(3) 0.004(3)
C2_6 0.053(3) 0.050(4) 0.037(3) 0.005(3) 0.003(3) 0.009(3)
C3_6 0.073(3) 0.055(4) 0.044(3) 0.005(3) 0.005(3) 0.012(3)
C4_6 0.081(4) 0.049(3) 0.045(3) 0.006(2) 0.004(3) 0.025(3)
B1_11 0.0399(9) 0.0404(9) 0.0346(9) -0.0097(7) 0.0065(7) 0.0189(8)
C1_11 0.0382(8) 0.0381(8) 0.0452(9) -0.0060(7) 0.0097(7) 0.0185(7)
C2_11 0.0462(9) 0.0427(9) 0.0652(11) -0.0129(8) 0.0146(8) 0.0113(8)
C3_11 0.0536(11) 0.0413(10) 0.0909(15) -0.0077(10) 0.0255(11) 0.0110(8)
C4_11 0.0509(10) 0.0449(10) 0.0934(15) 0.0188(10) 0.0333(10) 0.0210(9)
C5_11 0.0501(10) 0.0506(10) 0.0577(10) 0.0133(8) 0.0228(8) 0.0298(8)
C6_11 0.0404(8) 0.0374(8) 0.0451(8) 0.0024(7) 0.0142(7) 0.0234(7)
C7_11 0.0448(8) 0.0411(8) 0.0318(7) 0.0042(6) 0.0060(6) 0.0260(7)
C8_11 0.0500(9) 0.0524(10) 0.0345(8) 0.0029(7) 0.0070(7) 0.0330(8)
C9_11 0.0585(10) 0.0567(10) 0.0325(8) -0.0021(7) 0.0005(7) 0.0378(9)
C10_11 0.0530(10) 0.0521(10) 0.0362(8) -0.0028(7) -0.0069(7) 0.0278(8)
C11_11 0.0434(8) 0.0472(9) 0.0361(8) 0.0030(7) 0.0012(6) 0.0232(7)
C12_11 0.0428(8) 0.0418(8) 0.0331(7) 0.0041(6) 0.0050(6) 0.0258(7)
C13_11 0.0367(8) 0.0408(8) 0.0364(8) 0.0003(6) 0.0077(6) 0.0191(7)
C14_11 0.0373(8) 0.0425(8) 0.0321(7) -0.0013(6) 0.0072(6) 0.0191(7)
C1_12 0.0345(8) 0.0489(9) 0.0319(7) -0.0103(6) 0.0044(6) 0.0183(7)
C2_12 0.0373(8) 0.0521(9) 0.0301(7) -0.0058(6) 0.0037(6) 0.0243(7)
C3_12 0.0443(8) 0.0513(9) 0.0316(7) -0.0063(7) 0.0036(6) 0.0264(7)
B4_12 0.0468(10) 0.0621(12) 0.0342(9) 0.0010(8) 0.0025(8) 0.0326(9)
B5_12 0.0385(10) 0.0717(14) 0.0405(10) -0.0048(9) 0.0027(8) 0.0308(10)
B6_12 0.0331(9) 0.0621(12) 0.0451(10) -0.0103(9) 0.0032(8) 0.0199(9)
B7_12 0.0471(11) 0.0857(16) 0.0372(10) -0.0048(10) -0.0013(8) 0.0379(11)
B8_12 0.0376(10) 0.0832(16) 0.0488(11) -0.0123(11) -0.0035(8) 0.0257(10)
B9_12 0.0366(9) 0.0666(13) 0.0411(10) -0.0166(9) -0.0024(8) 0.0171(9)
B10_12 0.0458(10) 0.0621(12) 0.0307(9) -0.0085(8) 0.0024(7) 0.0259(9)
B11_12 0.0490(11) 0.0714(14) 0.0332(9) -0.0019(9) 0.0022(8) 0.0339(10)
B12_12 0.0481(11) 0.0881(16) 0.0350(10) -0.0135(10) -0.0049(8) 0.0324(11)
B3_12 0.0393(9) 0.0509(10) 0.0337(9) -0.0011(7) 0.0048(7) 0.0236(8)
N1_13 0.0400(7) 0.0474(8) 0.0397(7) -0.0102(6) 0.0060(6) 0.0183(6)
C1_13 0.0413(8) 0.0489(9) 0.0406(8) -0.0056(7) 0.0059(7) 0.0183(7)
C1_14 0.0510(9) 0.0439(9) 0.0368(8) -0.0097(7) 0.0071(7) 0.0198(8)
C2_14 0.0675(12) 0.0536(10) 0.0398(9) -0.0117(8) -0.0009(8) 0.0263(9)
C3_14 0.0749(13) 0.0513(11) 0.0511(10) -0.0109(8) 0.0156(9) 0.0130(10)
C4_14 0.0594(11) 0.0624(11) 0.0488(10) -0.0163(8) 0.0039(8) 0.0339(9)
C1_15 0.041(3) 0.044(3) 0.044(3) 0.001(2) 0.010(2) 0.017(2)
C2_15 0.037(2) 0.046(2) 0.044(3) 0.004(2) 0.015(2) 0.024(2)
C3_15 0.0441(17) 0.059(2) 0.053(3) 0.0049(18) 0.0141(19) 0.0264(17)
C4_15 0.052(5) 0.068(3) 0.081(6) -0.007(4) 0.033(4) 0.028(4)
C1_16 0.032(3) 0.047(3) 0.043(3) 0.008(2) 0.008(2) 0.023(3)
C2_16 0.041(3) 0.047(3) 0.041(3) 0.007(2) 0.006(2) 0.021(2)
C3_16 0.0417(19) 0.060(3) 0.058(3) 0.002(2) 0.014(2) 0.0234(19)
C4_16 0.044(4) 0.066(4) 0.062(4) 0.005(4) 0.010(3) 0.029(3)
B1_21 0.0326(7) 0.0389(7) 0.0385(7) -0.0016(6) 0.0028(6) 0.0175(6)
C1_21 0.0329(7) 0.0357(7) 0.0316(7) -0.0013(6) 0.0044(6) 0.0171(6)
C2_21 0.0373(8) 0.0415(8) 0.0393(8) 0.0040(6) 0.0036(6) 0.0188(7)
C3_21 0.0403(8) 0.0389(8) 0.0430(8) 0.0047(7) 0.0071(7) 0.0135(7)
C4_21 0.0328(7) 0.0398(8) 0.0429(8) -0.0035(7) 0.0047(6) 0.0101(6)
C5_21 0.0359(7) 0.0397(8) 0.0333(7) -0.0061(6) 0.0009(6) 0.0187(6)
C6_21 0.0333(7) 0.0349(7) 0.0274(7) -0.0054(6) 0.0032(5) 0.0158(6)
C7_21 0.0356(7) 0.0400(8) 0.0303(7) -0.0008(6) 0.0081(6) 0.0217(6)
C8_21 0.0466(9) 0.0490(9) 0.0308(7) -0.0018(6) 0.0079(6) 0.0282(7)
C9_21 0.0628(11) 0.0654(11) 0.0288(8) 0.0050(7) 0.0103(7) 0.0426(9)
C10_21 0.0643(11) 0.0522(10) 0.0437(9) 0.0146(8) 0.0230(8) 0.0369(9)
C11_21 0.0465(9) 0.0431(9) 0.0465(9) 0.0073(7) 0.0175(7) 0.0237(7)
C12_21 0.0359(7) 0.0379(8) 0.0379(8) 0.0019(6) 0.0119(6) 0.0201(6)
C13_21 0.0323(7) 0.0341(8) 0.0450(8) -0.0012(6) 0.0072(6) 0.0143(6)
C14_21 0.0325(7) 0.0374(8) 0.0513(9) -0.0013(7) 0.0089(7) 0.0154(7)
C1_22 0.0307(7) 0.0377(8) 0.0383(8) -0.0021(6) 0.0012(6) 0.0164(6)
C2_22 0.0338(7) 0.0425(8) 0.0381(8) -0.0027(6) 0.0035(6) 0.0202(7)
C3_22 0.0403(8) 0.0519(10) 0.0411(8) -0.0006(7) 0.0023(7) 0.0263(8)
B4_22 0.0350(9) 0.0486(10) 0.0459(10) -0.0049(8) 0.0069(7) 0.0216(8)
B5_22 0.0378(9) 0.0441(10) 0.0475(10) -0.0090(8) 0.0029(8) 0.0213(8)
B6_22 0.0365(9) 0.0371(9) 0.0425(9) -0.0043(7) 0.0026(7) 0.0161(7)
B7_22 0.0310(8) 0.0462(10) 0.0481(10) -0.0041(8) 0.0019(7) 0.0201(8)
B8_22 0.0319(9) 0.0504(11) 0.0523(11) -0.0061(9) 0.0048(8) 0.0208(8)
B9_22 0.0390(9) 0.0501(11) 0.0508(11) -0.0099(9) 0.0023(8) 0.0249(9)
B10_22 0.0430(10) 0.0397(10) 0.0525(11) -0.0060(8) 0.0015(8) 0.0232(8)
B11_22 0.0399(9) 0.0391(9) 0.0461(10) -0.0009(8) 0.0005(8) 0.0212(8)
B12_22 0.0403(10) 0.0487(11) 0.0536(11) -0.0079(9) -0.0024(8) 0.0278(9)
B3_22 0.0332(8) 0.0411(9) 0.0438(9) -0.0021(8) 0.0071(7) 0.0165(7)
N1_23 0.0318(6) 0.0405(6) 0.0419(7) -0.0039(5) 0.0036(5) 0.0169(5)
C1_23 0.0337(8) 0.0479(9) 0.0443(9) -0.0064(7) 0.0031(7) 0.0198(7)
C1_24 0.0531(10) 0.0754(13) 0.0422(9) -0.0065(9) -0.0067(8) 0.0354(10)
C2_24 0.0884(16) 0.139(2) 0.0618(13) -0.0268(14) -0.0247(12) 0.0847(17)
C3_24 0.1067(19) 0.0872(17) 0.0551(13) 0.0174(12) 0.0038(12) 0.0343(15)
C4_24 0.0458(10) 0.0931(15) 0.0485(10) -0.0231(10) -0.0040(8) 0.0275(10)
C1_25 0.044(3) 0.029(3) 0.071(4) -0.010(3) 0.000(3) 0.010(2)
C2_25 0.041(2) 0.051(4) 0.081(4) -0.017(3) -0.007(3) 0.024(2)
C3_25 0.066(2) 0.056(2) 0.059(2) -0.0016(16) -0.0043(18) 0.0037(17)
C4_25 0.154(6) 0.091(4) 0.094(4) 0.011(3) -0.025(4) -0.051(4)
C1_26 0.036(4) 0.038(5) 0.053(3) 0.006(3) 0.008(3) 0.020(3)
C2_26 0.049(4) 0.042(4) 0.060(3) -0.011(3) -0.013(3) 0.015(3)
C3_26 0.073(3) 0.049(3) 0.065(3) -0.016(3) 0.004(3) 0.003(2)
C4_26 0.110(6) 0.064(4) 0.094(5) -0.025(3) -0.014(4) 0.024(4)

loop_
_atom_type_symbol
_atom_type_description
_atom_type_scat_dispersion_real
_atom_type_scat_dispersion_imag
_atom_type_scat_source
C C 0.0181 0.0091 'International Tables Vol C Tables 4.2.6.8 and 6.1.1.4'
H H 0.0000 0.0000 'International Tables Vol C Tables 4.2.6.8 and 6.1.1.4'
B B 0.0090 0.0039 'International Tables Vol C Tables 4.2.6.8 and 6.1.1.4'
N N 0.0311 0.0180 'International Tables Vol C Tables 4.2.6.8 and 6.1.1.4'

loop_
_geom_angle_atom_site_label_1
_geom_angle_atom_site_label_2
_geom_angle_atom_site_label_3
_geom_angle
_geom_angle_site_symmetry_1
_geom_angle_site_symmetry_3
_geom_angle_publ_flag
C14_1 B1_1 N1_3 104.07(12) . . ?
C14_1 B1_1 C1_1 117.42(12) . . ?
N1_3 B1_1 C1_1 102.72(11) . . ?
C14_1 B1_1 C1_2 114.22(12) . . ?
N1_3 B1_1 C1_2 102.32(10) . . ?
C1_1 B1_1 C1_2 113.51(12) . . ?
C2_1 C1_1 C6_1 116.76(14) . . ?
C2_1 C1_1 B1_1 118.16(13) . . ?
C6_1 C1_1 B1_1 125.08(13) . . ?
C3_1 C2_1 C1_1 123.38(16) . . ?
C3_1 C2_1 H3_1 118.3 . . ?
C1_1 C2_1 H3_1 118.3 . . ?
C4_1 C3_1 C2_1 118.93(17) . . ?
C4_1 C3_1 H4_1 120.5 . . ?
C2_1 C3_1 H4_1 120.5 . . ?
C5_1 C4_1 C3_1 119.28(16) . . ?
C5_1 C4_1 H5_1 120.4 . . ?
C3_1 C4_1 H5_1 120.4 . . ?
C4_1 C5_1 C6_1 122.97(16) . . ?
C4_1 C5_1 H6_1 118.5 . . ?
C6_1 C5_1 H6_1 118.5 . . ?
C5_1 C6_1 C1_1 118.63(15) . . ?
C5_1 C6_1 C7_1 116.04(14) . . ?
C1_1 C6_1 C7_1 125.33(14) . . ?
C12_1 C7_1 C8_1 118.56(17) . . ?
C12_1 C7_1 C6_1 123.84(13) . . ?
C8_1 C7_1 C6_1 117.44(17) . . ?
C9_1 C8_1 C7_1 120.8(2) . . ?
C9_1 C8_1 H9_1 119.6 . . ?
C7_1 C8_1 H9_1 119.6 . . ?
C10_1 C9_1 C8_1 119.90(19) . . ?
C10_1 C9_1 H10_1 120.1 . . ?
C8_1 C9_1 H10_1 120.1 . . ?
C11_1 C10_1 C9_1 120.0(2) . . ?
C11_1 C10_1 H11_1 120.0 . . ?
C9_1 C10_1 H11_1 120.0 . . ?
C10_1 C11_1 C12_1 121.6(2) . . ?
C10_1 C11_1 H12_1 119.2 . . ?
C12_1 C11_1 H12_1 119.2 . . ?
C11_1 C12_1 C7_1 119.03(17) . . ?
C11_1 C12_1 C13_1 120.57(18) . . ?
C7_1 C12_1 C13_1 120.01(14) . . ?
C1_6 C13_1 C12_1 109.5(8) . . ?
C1_6 C13_1 C14_1 117.8(8) . . ?
C12_1 C13_1 C14_1 105.19(12) . . ?
C12_1 C13_1 C1_5 117.8(3) . . ?
C14_1 C13_1 C1_5 110.7(3) . . ?
C12_1 C13_1 H13_1 107.6 . . ?
C14_1 C13_1 H13_1 107.6 . . ?
C1_5 C13_1 H13_1 107.6 . . ?
C13_1 C14_1 B1_1 112.67(12) . . ?
C13_1 C14_1 H15A_1 109.1 . . ?
B1_1 C14_1 H15A_1 109.1 . . ?
C13_1 C14_1 H15B_1 109.1 . . ?
B1_1 C14_1 H15B_1 109.1 . . ?
H15A_1 C14_1 H15B_1 107.8 . . ?
C2_2 C1_2 B1_1 120.32(11) . . ?
C2_2 C1_2 B8_2 108.78(11) . . ?
B1_1 C1_2 B8_2 122.09(12) . . ?
C2_2 C1_2 B7_2 108.92(11) . . ?
B1_1 C1_2 B7_2 120.86(11) . . ?
B8_2 C1_2 B7_2 61.99(10) . . ?
C2_2 C1_2 B3_2 60.41(9) . . ?
B1_1 C1_2 B3_2 119.44(12) . . ?
B8_2 C1_2 B3_2 61.42(9) . . ?
B7_2 C1_2 B3_2 112.08(11) . . ?
C2_2 C1_2 B6_2 60.42(9) . . ?
B1_1 C1_2 B6_2 117.92(12) . . ?
B8_2 C1_2 B6_2 111.79(11) . . ?
B7_2 C1_2 B6_2 61.36(10) . . ?
B3_2 C1_2 B6_2 111.71(11) . . ?
C3_2 C2_2 C1_2 119.60(12) . . ?
C3_2 C2_2 B4_2 118.73(12) . . ?
C1_2 C2_2 B4_2 111.65(11) . . ?
C3_2 C2_2 B5_2 119.83(13) . . ?
C1_2 C2_2 B5_2 111.64(11) . . ?
B4_2 C2_2 B5_2 62.32(10) . . ?
C3_2 C2_2 B3_2 117.05(13) . . ?
C1_2 C2_2 B3_2 61.52(9) . . ?
B4_2 C2_2 B3_2 62.35(10) . . ?
B5_2 C2_2 B3_2 113.73(12) . . ?
C3_2 C2_2 B6_2 119.02(13) . . ?
C1_2 C2_2 B6_2 61.65(9) . . ?
B4_2 C2_2 B6_2 113.43(12) . . ?
B5_2 C2_2 B6_2 62.07(10) . . ?
B3_2 C2_2 B6_2 113.65(11) . . ?
C2_2 C3_2 H3A_2 109.5 . . ?
C2_2 C3_2 H3B_2 109.5 . . ?
H3A_2 C3_2 H3B_2 109.5 . . ?
C2_2 C3_2 H3C_2 109.5 . . ?
H3A_2 C3_2 H3C_2 109.5 . . ?
H3B_2 C3_2 H3C_2 109.5 . . ?
C2_2 B4_2 B5_2 58.86(10) . . ?
C2_2 B4_2 B10_2 105.45(13) . . ?
B5_2 B4_2 B10_2 60.19(10) . . ?
C2_2 B4_2 B3_2 58.92(9) . . ?
B5_2 B4_2 B3_2 108.08(12) . . ?
B10_2 B4_2 B3_2 108.26(13) . . ?
C2_2 B4_2 B9_2 105.33(12) . . ?
B5_2 B4_2 B9_2 108.34(13) . . ?
B10_2 B4_2 B9_2 60.27(11) . . ?
B3_2 B4_2 B9_2 59.96(10) . . ?
C2_2 B4_2 H4_2 124.3 . . ?
B5_2 B4_2 H4_2 121.4 . . ?
B10_2 B4_2 H4_2 122.0 . . ?
B3_2 B4_2 H4_2 121.5 . . ?
B9_2 B4_2 H4_2 122.1 . . ?
C2_2 B5_2 B6_2 59.11(9) . . ?
C2_2 B5_2 B4_2 58.83(10) . . ?
B6_2 B5_2 B4_2 108.15(13) . . ?
C2_2 B5_2 B10_2 105.24(13) . . ?
B6_2 B5_2 B10_2 108.15(13) . . ?
B4_2 B5_2 B10_2 59.95(10) . . ?
C2_2 B5_2 B11_2 105.51(12) . . ?
B6_2 B5_2 B11_2 59.95(10) . . ?
B4_2 B5_2 B11_2 108.32(13) . . ?
B10_2 B5_2 B11_2 60.32(10) . . ?
C2_2 B5_2 H5_2 124.2 . . ?
B6_2 B5_2 H5_2 121.4 . . ?
B4_2 B5_2 H5_2 121.5 . . ?
B10_2 B5_2 H5_2 122.2 . . ?
B11_2 B5_2 H5_2 122.0 . . ?
C2_2 B6_2 C1_2 57.93(9) . . ?
C2_2 B6_2 B7_2 104.98(12) . . ?
C1_2 B6_2 B7_2 58.87(9) . . ?
C2_2 B6_2 B5_2 58.81(10) . . ?
C1_2 B6_2 B5_2 106.04(12) . . ?
B7_2 B6_2 B5_2 108.26(12) . . ?
C2_2 B6_2 B11_2 105.54(12) . . ?
C1_2 B6_2 B11_2 106.35(12) . . ?
B7_2 B6_2 B11_2 60.42(10) . . ?
B5_2 B6_2 B11_2 60.29(10) . . ?
C2_2 B6_2 H6_2 124.3 . . ?
C1_2 B6_2 H6_2 123.4 . . ?
B7_2 B6_2 H6_2 122.1 . . ?
B5_2 B6_2 H6_2 121.8 . . ?
B11_2 B6_2 H6_2 122.2 . . ?
C1_2 B7_2 B6_2 59.77(9) . . ?
C1_2 B7_2 B8_2 59.00(9) . . ?
B6_2 B7_2 B8_2 108.09(12) . . ?
C1_2 B7_2 B11_2 106.70(12) . . ?
B6_2 B7_2 B11_2 59.96(10) . . ?
B8_2 B7_2 B11_2 108.19(13) . . ?
C1_2 B7_2 B12_2 106.23(12) . . ?
B6_2 B7_2 B12_2 108.05(12) . . ?
B8_2 B7_2 B12_2 60.02(10) . . ?
B11_2 B7_2 B12_2 60.13(11) . . ?
C1_2 B7_2 H7_2 123.2 . . ?
B6_2 B7_2 H7_2 121.4 . . ?
B8_2 B7_2 H7_2 121.7 . . ?
B11_2 B7_2 H7_2 121.8 . . ?
B12_2 B7_2 H7_2 122.1 . . ?
C1_2 B8_2 B3_2 59.63(9) . . ?
C1_2 B8_2 B9_2 106.83(12) . . ?
B3_2 B8_2 B9_2 60.29(10) . . ?
C1_2 B8_2 B7_2 59.01(9) . . ?
B3_2 B8_2 B7_2 108.21(12) . . ?
B9_2 B8_2 B7_2 108.48(13) . . ?
C1_2 B8_2 B12_2 106.39(13) . . ?
B3_2 B8_2 B12_2 108.43(13) . . ?
B9_2 B8_2 B12_2 60.21(11) . . ?
B7_2 B8_2 B12_2 60.21(10) . . ?
C1_2 B8_2 H8_2 123.2 . . ?
B3_2 B8_2 H8_2 121.3 . . ?
B9_2 B8_2 H8_2 121.6 . . ?
B7_2 B8_2 H8_2 121.5 . . ?
B12_2 B8_2 H8_2 121.9 . . ?
B8_2 B9_2 B3_2 59.70(10) . . ?
B8_2 B9_2 B4_2 107.39(12) . . ?
B3_2 B9_2 B4_2 59.90(10) . . ?
B8_2 B9_2 B12_2 60.10(10) . . ?
B3_2 B9_2 B12_2 107.87(13) . . ?
B4_2 B9_2 B12_2 107.52(14) . . ?
B8_2 B9_2 B10_2 107.73(13) . . ?
B3_2 B9_2 B10_2 107.77(13) . . ?
B4_2 B9_2 B10_2 59.73(10) . . ?
B12_2 B9_2 B10_2 59.86(11) . . ?
B8_2 B9_2 H9_2 122.0 . . ?
B3_2 B9_2 H9_2 121.8 . . ?
B4_2 B9_2 H9_2 122.1 . . ?
B12_2 B9_2 H9_2 121.8 . . ?
B10_2 B9_2 H9_2 121.9 . . ?
B4_2 B10_2 B12_2 107.84(13) . . ?
B4_2 B10_2 B5_2 59.85(10) . . ?
B12_2 B10_2 B5_2 107.74(13) . . ?
B4_2 B10_2 B9_2 60.00(11) . . ?
B12_2 B10_2 B9_2 59.98(11) . . ?
B5_2 B10_2 B9_2 107.85(12) . . ?
B4_2 B10_2 B11_2 107.87(12) . . ?
B12_2 B10_2 B11_2 60.08(11) . . ?
B5_2 B10_2 B11_2 59.84(10) . . ?
B9_2 B10_2 B11_2 108.12(13) . . ?
B4_2 B10_2 H10_2 121.8 . . ?
B12_2 B10_2 H10_2 121.8 . . ?
B5_2 B10_2 H10_2 121.9 . . ?
B9_2 B10_2 H10_2 121.7 . . ?
B11_2 B10_2 H10_2 121.7 . . ?
B6_2 B11_2 B5_2 59.76(10) . . ?
B6_2 B11_2 B7_2 59.62(10) . . ?
B5_2 B11_2 B7_2 107.21(12) . . ?
B6_2 B11_2 B12_2 107.65(13) . . ?
B5_2 B11_2 B12_2 107.45(13) . . ?
B7_2 B11_2 B12_2 59.97(11) . . ?
B6_2 B11_2 B10_2 107.62(12) . . ?
B5_2 B11_2 B10_2 59.84(10) . . ?
B7_2 B11_2 B10_2 107.48(14) . . ?
B12_2 B11_2 B10_2 59.72(11) . . ?
B6_2 B11_2 H11_2 122.0 . . ?
B5_2 B11_2 H11_2 122.1 . . ?
B7_2 B11_2 H11_2 122.1 . . ?
B12_2 B11_2 H11_2 121.9 . . ?
B10_2 B11_2 H11_2 122.0 . . ?
B10_2 B12_2 B8_2 107.65(12) . . ?
B10_2 B12_2 B9_2 60.16(11) . . ?
B8_2 B12_2 B9_2 59.68(10) . . ?
B10_2 B12_2 B7_2 107.80(12) . . ?
B8_2 B12_2 B7_2 59.77(10) . . ?
B9_2 B12_2 B7_2 107.70(12) . . ?
B10_2 B12_2 B11_2 60.20(11) . . ?
B8_2 B12_2 B11_2 107.80(12) . . ?
B9_2 B12_2 B11_2 108.37(12) . . ?
B7_2 B12_2 B11_2 59.90(10) . . ?
B10_2 B12_2 H12_2 121.7 . . ?
B8_2 B12_2 H12_2 122.1 . . ?
B9_2 B12_2 H12_2 121.7 . . ?
B7_2 B12_2 H12_2 122.0 . . ?
B11_2 B12_2 H12_2 121.5 . . ?
C2_2 B3_2 C1_2 58.06(9) . . ?
C2_2 B3_2 B8_2 104.98(12) . . ?
C1_2 B3_2 B8_2 58.95(9) . . ?
C2_2 B3_2 B4_2 58.73(10) . . ?
C1_2 B3_2 B4_2 105.97(12) . . ?
B8_2 B3_2 B4_2 107.83(13) . . ?
C2_2 B3_2 B9_2 105.32(13) . . ?
C1_2 B3_2 B9_2 106.09(12) . . ?
B8_2 B3_2 B9_2 60.01(10) . . ?
B4_2 B3_2 B9_2 60.14(10) . . ?
C2_2 B3_2 H3_2 124.2 . . ?
C1_2 B3_2 H3_2 123.4 . . ?
B8_2 B3_2 H3_2 122.3 . . ?
B4_2 B3_2 H3_2 121.9 . . ?
B9_2 B3_2 H3_2 122.5 . . ?
C1_3 N1_3 B1_1 177.18(15) . . ?
N1_3 C1_3 C1_4 177.14(17) . . ?
C1_3 C1_4 C2_4 108.03(15) . . ?
C1_3 C1_4 C4_4 108.02(16) . . ?
C2_4 C1_4 C4_4 111.32(18) . . ?
C1_3 C1_4 C3_4 106.34(15) . . ?
C2_4 C1_4 C3_4 111.39(19) . . ?
C4_4 C1_4 C3_4 111.50(17) . . ?
C1_4 C2_4 H2A_4 109.5 . . ?
C1_4 C2_4 H2B_4 109.5 . . ?
H2A_4 C2_4 H2B_4 109.5 . . ?
C1_4 C2_4 H2C_4 109.5 . . ?
H2A_4 C2_4 H2C_4 109.5 . . ?
H2B_4 C2_4 H2C_4 109.5 . . ?
C1_4 C3_4 H3A_4 109.5 . . ?
C1_4 C3_4 H3B_4 109.5 . . ?
H3A_4 C3_4 H3B_4 109.5 . . ?
C1_4 C3_4 H3C_4 109.5 . . ?
H3A_4 C3_4 H3C_4 109.5 . . ?
H3B_4 C3_4 H3C_4 109.5 . . ?
C1_4 C4_4 H4A_4 109.5 . . ?
C1_4 C4_4 H4B_4 109.5 . . ?
H4A_4 C4_4 H4B_4 109.5 . . ?
C1_4 C4_4 H4C_4 109.5 . . ?
H4A_4 C4_4 H4C_4 109.5 . . ?
H4B_4 C4_4 H4C_4 109.5 . . ?
C2_5 C1_5 C13_1 112.2(7) . . ?
C2_5 C1_5 H1A_5 109.2 . . ?
C13_1 C1_5 H1A_5 109.2 . . ?
C2_5 C1_5 H1AB_5 109.2 . . ?
C13_1 C1_5 H1AB_5 109.2 . . ?
H1A_5 C1_5 H1AB_5 107.9 . . ?
C3_5 C2_5 C1_5 114.2(6) . . ?
C3_5 C2_5 H2A_5 108.7 . . ?
C1_5 C2_5 H2A_5 108.7 . . ?
C3_5 C2_5 H2AB_5 108.7 . . ?
C1_5 C2_5 H2AB_5 108.7 . . ?
H2A_5 C2_5 H2AB_5 107.6 . . ?
C2_5 C3_5 C4_5 112.0(4) . . ?
C2_5 C3_5 H3A_5 109.2 . . ?
C4_5 C3_5 H3A_5 109.2 . . ?
C2_5 C3_5 H3AB_5 109.2 . . ?
C4_5 C3_5 H3AB_5 109.2 . . ?
H3A_5 C3_5 H3AB_5 107.9 . . ?
C3_5 C4_5 H4A_5 109.5 . . ?
C3_5 C4_5 H4B_5 109.5 . . ?
H4A_5 C4_5 H4B_5 109.5 . . ?
C3_5 C4_5 H4C_5 109.5 . . ?
H4A_5 C4_5 H4C_5 109.5 . . ?
H4B_5 C4_5 H4C_5 109.5 . . ?
C13_1 C1_6 C2_6 111.2(15) . . ?
C13_1 C1_6 H1A_6 109.4 . . ?
C2_6 C1_6 H1A_6 109.4 . . ?
C13_1 C1_6 H1AB_6 109.4 . . ?
C2_6 C1_6 H1AB_6 109.4 . . ?
H1A_6 C1_6 H1AB_6 108.0 . . ?
C1_6 C2_6 C3_6 117.8(13) . . ?
C1_6 C2_6 H2A_6 107.8 . . ?
C3_6 C2_6 H2A_6 107.8 . . ?
C1_6 C2_6 H2AB_6 107.8 . . ?
C3_6 C2_6 H2AB_6 107.8 . . ?
H2A_6 C2_6 H2AB_6 107.2 . . ?
C4_6 C3_6 C2_6 116.2(9) . . ?
C4_6 C3_6 H3A_6 108.2 . . ?
C2_6 C3_6 H3A_6 108.2 . . ?
C4_6 C3_6 H3AB_6 108.2 . . ?
C2_6 C3_6 H3AB_6 108.2 . . ?
H3A_6 C3_6 H3AB_6 107.4 . . ?
C3_6 C4_6 H4A_6 109.5 . . ?
C3_6 C4_6 H4B_6 109.5 . . ?
H4A_6 C4_6 H4B_6 109.5 . . ?
C3_6 C4_6 H4C_6 109.5 . . ?
H4A_6 C4_6 H4C_6 109.5 . . ?
H4B_6 C4_6 H4C_6 109.5 . . ?
N1_13 B1_11 C14_11 102.45(11) . . ?
N1_13 B1_11 C1_11 103.36(12) . . ?
C14_11 B1_11 C1_11 117.34(13) . . ?
N1_13 B1_11 C1_12 102.27(12) . . ?
C14_11 B1_11 C1_12 114.65(13) . . ?
C1_11 B1_11 C1_12 113.94(12) . . ?
C2_11 C1_11 C6_11 116.50(15) . . ?
C2_11 C1_11 B1_11 117.27(15) . . ?
C6_11 C1_11 B1_11 126.21(14) . . ?
C3_11 C2_11 C1_11 123.91(18) . . ?
C3_11 C2_11 H2_11 118.0 . . ?
C1_11 C2_11 H2_11 118.0 . . ?
C2_11 C3_11 C4_11 119.18(18) . . ?
C2_11 C3_11 H3_11 120.4 . . ?
C4_11 C3_11 H3_11 120.4 . . ?
C3_11 C4_11 C5_11 119.43(18) . . ?
C3_11 C4_11 H4_11 120.3 . . ?
C5_11 C4_11 H4_11 120.3 . . ?
C4_11 C5_11 C6_11 121.91(18) . . ?
C4_11 C5_11 H5_11 119.0 . . ?
C6_11 C5_11 H5_11 119.0 . . ?
C5_11 C6_11 C1_11 119.04(15) . . ?
C5_11 C6_11 C7_11 116.12(15) . . ?
C1_11 C6_11 C7_11 124.83(14) . . ?
C8_11 C7_11 C12_11 118.33(15) . . ?
C8_11 C7_11 C6_11 118.04(14) . . ?
C12_11 C7_11 C6_11 123.56(13) . . ?
C9_11 C8_11 C7_11 122.03(15) . . ?
C9_11 C8_11 H8_11 119.0 . . ?
C7_11 C8_11 H8_11 119.0 . . ?
C8_11 C9_11 C10_11 119.39(14) . . ?
C8_11 C9_11 H9_11 120.3 . . ?
C10_11 C9_11 H9_11 120.3 . . ?
C9_11 C10_11 C11_11 119.62(16) . . ?
C9_11 C10_11 H10_11 120.2 . . ?
C11_11 C10_11 H10_11 120.2 . . ?
C10_11 C11_11 C12_11 121.71(15) . . ?
C10_11 C11_11 H11_11 119.1 . . ?
C12_11 C11_11 H11_11 119.1 . . ?
C11_11 C12_11 C7_11 118.90(13) . . ?
C11_11 C12_11 C13_11 120.71(14) . . ?
C7_11 C12_11 C13_11 120.07(14) . . ?
C1_15 C13_11 C12_11 113.8(8) . . ?
C1_15 C13_11 C14_11 115.4(8) . . ?
C12_11 C13_11 C14_11 105.14(11) . . ?
C12_11 C13_11 C1_16 115.3(9) . . ?
C14_11 C13_11 C1_16 111.1(8) . . ?
C1_15 C13_11 H13_11 107.4 . . ?
C12_11 C13_11 H13_11 107.4 . . ?
C14_11 C13_11 H13_11 107.4 . . ?
C13_11 C14_11 B1_11 112.12(13) . . ?
C13_11 C14_11 H14A_11 109.2 . . ?
B1_11 C14_11 H14A_11 109.2 . . ?
C13_11 C14_11 H14B_11 109.2 . . ?
B1_11 C14_11 H14B_11 109.2 . . ?
H14A_11 C14_11 H14B_11 107.9 . . ?
C2_12 C1_12 B1_11 120.21(11) . . ?
C2_12 C1_12 B9_12 108.65(12) . . ?
B1_11 C1_12 B9_12 122.48(13) . . ?
C2_12 C1_12 B10_12 108.49(12) . . ?
B1_11 C1_12 B10_12 121.42(12) . . ?
B9_12 C1_12 B10_12 61.55(11) . . ?
C2_12 C1_12 B6_12 60.32(10) . . ?
B1_11 C1_12 B6_12 119.41(13) . . ?
B9_12 C1_12 B6_12 61.63(10) . . ?
B10_12 C1_12 B6_12 111.75(12) . . ?
C2_12 C1_12 B3_12 60.19(9) . . ?
B1_11 C1_12 B3_12 118.15(12) . . ?
B9_12 C1_12 B3_12 111.25(13) . . ?
B10_12 C1_12 B3_12 61.19(10) . . ?
B6_12 C1_12 B3_12 111.33(12) . . ?
C3_12 C2_12 C1_12 119.31(12) . . ?
C3_12 C2_12 B5_12 118.98(12) . . ?
C1_12 C2_12 B5_12 111.70(12) . . ?
C3_12 C2_12 B4_12 119.75(13) . . ?
C1_12 C2_12 B4_12 112.00(11) . . ?
B5_12 C2_12 B4_12 62.14(11) . . ?
C3_12 C2_12 B3_12 118.74(13) . . ?
C1_12 C2_12 B3_12 61.76(9) . . ?
B5_12 C2_12 B3_12 113.48(12) . . ?
B4_12 C2_12 B3_12 62.36(10) . . ?
C3_12 C2_12 B6_12 117.29(14) . . ?
C1_12 C2_12 B6_12 61.51(9) . . ?
B5_12 C2_12 B6_12 62.25(11) . . ?
B4_12 C2_12 B6_12 113.55(13) . . ?
B3_12 C2_12 B6_12 113.62(12) . . ?
C2_12 C3_12 H3A_12 109.5 . . ?
C2_12 C3_12 H3B_12 109.5 . . ?
H3A_12 C3_12 H3B_12 109.5 . . ?
C2_12 C3_12 H3C_12 109.5 . . ?
H3A_12 C3_12 H3C_12 109.5 . . ?
H3B_12 C3_12 H3C_12 109.5 . . ?
C2_12 B4_12 B5_12 58.83(11) . . ?
C2_12 B4_12 B7_12 105.49(15) . . ?
B5_12 B4_12 B7_12 60.16(12) . . ?
C2_12 B4_12 B3_12 58.95(10) . . ?
B5_12 B4_12 B3_12 107.99(14) . . ?
B7_12 B4_12 B3_12 108.22(14) . . ?
C2_12 B4_12 B11_12 105.42(13) . . ?
B5_12 B4_12 B11_12 108.50(15) . . ?
B7_12 B4_12 B11_12 60.50(11) . . ?
B3_12 B4_12 B11_12 59.82(10) . . ?
C2_12 B4_12 H4_12 124.2 . . ?
B5_12 B4_12 H4_12 121.4 . . ?
B7_12 B4_12 H4_12 121.9 . . ?
B3_12 B4_12 H4_12 121.6 . . ?
B11_12 B4_12 H4_12 122.0 . . ?
C2_12 B5_12 B4_12 59.03(10) . . ?
C2_12 B5_12 B6_12 59.11(10) . . ?
B4_12 B5_12 B6_12 108.44(13) . . ?
C2_12 B5_12 B8_12 105.57(13) . . ?
B4_12 B5_12 B8_12 108.38(14) . . ?
B6_12 B5_12 B8_12 60.11(12) . . ?
C2_12 B5_12 B7_12 105.67(13) . . ?
B4_12 B5_12 B7_12 60.19(12) . . ?
B6_12 B5_12 B7_12 108.49(14) . . ?
B8_12 B5_12 B7_12 60.23(13) . . ?
C2_12 B5_12 H5_12 124.1 . . ?
B4_12 B5_12 H5_12 121.3 . . ?
B6_12 B5_12 H5_12 121.2 . . ?
B8_12 B5_12 H5_12 122.1 . . ?
B7_12 B5_12 H5_12 121.9 . . ?
C2_12 B6_12 C1_12 58.17(9) . . ?
C2_12 B6_12 B5_12 58.64(11) . . ?
C1_12 B6_12 B5_12 106.12(14) . . ?
C2_12 B6_12 B9_12 104.74(14) . . ?
C1_12 B6_12 B9_12 58.80(10) . . ?
B5_12 B6_12 B9_12 107.79(15) . . ?
C2_12 B6_12 B8_12 105.16(15) . . ?
C1_12 B6_12 B8_12 106.28(14) . . ?
B5_12 B6_12 B8_12 60.04(12) . . ?
B9_12 B6_12 B8_12 60.20(11) . . ?
C2_12 B6_12 H6_12 124.4 . . ?
C1_12 B6_12 H6_12 123.2 . . ?
B5_12 B6_12 H6_12 122.0 . . ?
B9_12 B6_12 H6_12 122.4 . . ?
B8_12 B6_12 H6_12 122.4 . . ?
B5_12 B7_12 B4_12 59.65(11) . . ?
B5_12 B7_12 B8_12 59.86(12) . . ?
B4_12 B7_12 B8_12 107.67(14) . . ?
B5_12 B7_12 B12_12 107.74(16) . . ?
B4_12 B7_12 B12_12 107.56(13) . . ?
B8_12 B7_12 B12_12 60.22(13) . . ?
B5_12 B7_12 B11_12 107.60(13) . . ?
B4_12 B7_12 B11_12 59.89(11) . . ?
B8_12 B7_12 B11_12 108.01(15) . . ?
B12_12 B7_12 B11_12 59.78(12) . . ?
B5_12 B7_12 H7_12 122.0 . . ?
B4_12 B7_12 H7_12 122.1 . . ?
B8_12 B7_12 H7_12 121.7 . . ?
B12_12 B7_12 H7_12 121.9 . . ?
B11_12 B7_12 H7_12 121.8 . . ?
B5_12 B8_12 B6_12 59.86(11) . . ?
B5_12 B8_12 B9_12 107.35(13) . . ?
B6_12 B8_12 B9_12 59.83(11) . . ?
B5_12 B8_12 B7_12 59.91(12) . . ?
B6_12 B8_12 B7_12 108.04(15) . . ?
B9_12 B8_12 B7_12 107.75(15) . . ?
B5_12 B8_12 B12_12 107.55(16) . . ?
B6_12 B8_12 B12_12 107.86(14) . . ?
B9_12 B8_12 B12_12 59.87(12) . . ?
B7_12 B8_12 B12_12 59.93(13) . . ?
B5_12 B8_12 H8_12 122.1 . . ?
B6_12 B8_12 H8_12 121.7 . . ?
B9_12 B8_12 H8_12 122.0 . . ?
B7_12 B8_12 H8_12 121.7 . . ?
B12_12 B8_12 H8_12 121.9 . . ?
C1_12 B9_12 B10_12 59.42(10) . . ?
C1_12 B9_12 B6_12 59.57(10) . . ?
B10_12 B9_12 B6_12 108.37(14) . . ?
C1_12 B9_12 B8_12 106.70(13) . . ?
B10_12 B9_12 B8_12 108.48(16) . . ?
B6_12 B9_12 B8_12 59.97(11) . . ?
C1_12 B9_12 B12_12 106.70(15) . . ?
B10_12 B9_12 B12_12 60.19(12) . . ?
B6_12 B9_12 B12_12 108.30(15) . . ?
B8_12 B9_12 B12_12 60.28(12) . . ?
C1_12 B9_12 H9_12 123.1 . . ?
B10_12 B9_12 H9_12 121.3 . . ?
B6_12 B9_12 H9_12 121.4 . . ?
B8_12 B9_12 H9_12 121.8 . . ?
B12_12 B9_12 H9_12 121.8 . . ?
C1_12 B10_12 B9_12 59.03(10) . . ?
C1_12 B10_12 B3_12 59.77(10) . . ?
B9_12 B10_12 B3_12 108.07(13) . . ?
C1_12 B10_12 B12_12 106.44(13) . . ?
B9_12 B10_12 B12_12 60.26(12) . . ?
B3_12 B10_12 B12_12 107.93(13) . . ?
C1_12 B10_12 B11_12 106.76(12) . . ?
B9_12 B10_12 B11_12 108.27(14) . . ?
B3_12 B10_12 B11_12 59.91(10) . . ?
B12_12 B10_12 B11_12 60.00(12) . . ?
C1_12 B10_12 H10_12 123.1 . . ?
B9_12 B10_12 H10_12 121.6 . . ?
B3_12 B10_12 H10_12 121.5 . . ?
B12_12 B10_12 H10_12 122.0 . . ?
B11_12 B10_12 H10_12 121.9 . . ?
B3_12 B11_12 B4_12 59.96(10) . . ?
B3_12 B11_12 B12_12 107.61(15) . . ?
B4_12 B11_12 B12_12 107.38(15) . . ?
B3_12 B11_12 B10_12 59.63(10) . . ?
B4_12 B11_12 B10_12 107.31(14) . . ?
B12_12 B11_12 B10_12 59.88(12) . . ?
B3_12 B11_12 B7_12 107.62(13) . . ?
B4_12 B11_12 B7_12 59.61(11) . . ?
B12_12 B11_12 B7_12 59.84(12) . . ?
B10_12 B11_12 B7_12 107.49(16) . . ?
B3_12 B11_12 H11_12 121.9 . . ?
B4_12 B11_12 H11_12 122.1 . . ?
B12_12 B11_12 H11_12 122.0 . . ?
B10_12 B11_12 H11_12 122.1 . . ?
B7_12 B11_12 H11_12 122.0 . . ?
B10_12 B12_12 B9_12 59.55(11) . . ?
B10_12 B12_12 B11_12 60.12(11) . . ?
B9_12 B12_12 B11_12 107.80(14) . . ?
B10_12 B12_12 B7_12 108.11(14) . . ?
B9_12 B12_12 B7_12 107.68(14) . . ?
B11_12 B12_12 B7_12 60.38(12) . . ?
B10_12 B12_12 B8_12 107.64(14) . . ?
B9_12 B12_12 B8_12 59.85(12) . . ?
B11_12 B12_12 B8_12 108.20(14) . . ?
B7_12 B12_12 B8_12 59.86(13) . . ?
B10_12 B12_12 H12_12 121.9 . . ?
B9_12 B12_12 H12_12 122.1 . . ?
B11_12 B12_12 H12_12 121.5 . . ?
B7_12 B12_12 H12_12 121.7 . . ?
B8_12 B12_12 H12_12 121.8 . . ?
C2_12 B3_12 C1_12 58.05(9) . . ?
C2_12 B3_12 B10_12 105.11(13) . . ?
C1_12 B3_12 B10_12 59.04(10) . . ?
C2_12 B3_12 B11_12 105.55(12) . . ?
C1_12 B3_12 B11_12 106.62(14) . . ?
B10_12 B3_12 B11_12 60.46(11) . . ?
C2_12 B3_12 B4_12 58.69(10) . . ?
C1_12 B3_12 B4_12 106.08(13) . . ?
B10_12 B3_12 B4_12 108.18(13) . . ?
B11_12 B3_12 B4_12 60.23(10) . . ?
C2_12 B3_12 H3_12 124.2 . . ?
C1_12 B3_12 H3_12 123.2 . . ?
B10_12 B3_12 H3_12 122.1 . . ?
B11_12 B3_12 H3_12 122.1 . . ?
B4_12 B3_12 H3_12 121.9 . . ?
C1_13 N1_13 B1_11 176.08(16) . . ?
N1_13 C1_13 C1_14 176.59(18) . . ?
C1_13 C1_14 C2_14 106.35(14) . . ?
C1_13 C1_14 C3_14 107.51(14) . . ?
C2_14 C1_14 C3_14 111.85(15) . . ?
C1_13 C1_14 C4_14 108.75(14) . . ?
C2_14 C1_14 C4_14 110.75(14) . . ?
C3_14 C1_14 C4_14 111.40(15) . . ?
C1_14 C2_14 H2A_14 109.5 . . ?
C1_14 C2_14 H2B_14 109.5 . . ?
H2A_14 C2_14 H2B_14 109.5 . . ?
C1_14 C2_14 H2C_14 109.5 . . ?
H2A_14 C2_14 H2C_14 109.5 . . ?
H2B_14 C2_14 H2C_14 109.5 . . ?
C1_14 C3_14 H3A_14 109.5 . . ?
C1_14 C3_14 H3B_14 109.5 . . ?
H3A_14 C3_14 H3B_14 109.5 . . ?
C1_14 C3_14 H3C_14 109.5 . . ?
H3A_14 C3_14 H3C_14 109.5 . . ?
H3B_14 C3_14 H3C_14 109.5 . . ?
C1_14 C4_14 H4A_14 109.5 . . ?
C1_14 C4_14 H4B_14 109.5 . . ?
H4A_14 C4_14 H4B_14 109.5 . . ?
C1_14 C4_14 H4C_14 109.5 . . ?
H4A_14 C4_14 H4C_14 109.5 . . ?
H4B_14 C4_14 H4C_14 109.5 . . ?
C13_11 C1_15 C2_15 111.1(12) . . ?
C13_11 C1_15 H1A_15 109.4 . . ?
C2_15 C1_15 H1A_15 109.4 . . ?
C13_11 C1_15 H1AB_15 109.4 . . ?
C2_15 C1_15 H1AB_15 109.4 . . ?
H1A_15 C1_15 H1AB_15 108.0 . . ?
C3_15 C2_15 C1_15 113.0(10) . . ?
C3_15 C2_15 H2A_15 109.0 . . ?
C1_15 C2_15 H2A_15 109.0 . . ?
C3_15 C2_15 H2AB_15 109.0 . . ?
C1_15 C2_15 H2AB_15 109.0 . . ?
H2A_15 C2_15 H2AB_15 107.8 . . ?
C4_15 C3_15 C2_15 111.1(8) . . ?
C4_15 C3_15 H3A_15 109.4 . . ?
C2_15 C3_15 H3A_15 109.4 . . ?
C4_15 C3_15 H3AB_15 109.4 . . ?
C2_15 C3_15 H3AB_15 109.4 . . ?
H3A_15 C3_15 H3AB_15 108.0 . . ?
C3_15 C4_15 H4A_15 109.5 . . ?
C3_15 C4_15 H4B_15 109.5 . . ?
H4A_15 C4_15 H4B_15 109.5 . . ?
C3_15 C4_15 H4C_15 109.5 . . ?
H4A_15 C4_15 H4C_15 109.5 . . ?
H4B_15 C4_15 H4C_15 109.5 . . ?
C2_16 C1_16 C13_11 114.9(14) . . ?
C2_16 C1_16 H1A_16 108.5 . . ?
C13_11 C1_16 H1A_16 108.5 . . ?
C2_16 C1_16 H1AB_16 108.5 . . ?
C13_11 C1_16 H1AB_16 108.5 . . ?
H1A_16 C1_16 H1AB_16 107.5 . . ?
C1_16 C2_16 C3_16 113.2(12) . . ?
C1_16 C2_16 H2A_16 108.9 . . ?
C3_16 C2_16 H2A_16 108.9 . . ?
C1_16 C2_16 H2AB_16 108.9 . . ?
C3_16 C2_16 H2AB_16 108.9 . . ?
H2A_16 C2_16 H2AB_16 107.7 . . ?
C2_16 C3_16 C4_16 113.6(9) . . ?
C2_16 C3_16 H3A_16 108.9 . . ?
C4_16 C3_16 H3A_16 108.9 . . ?
C2_16 C3_16 H3AB_16 108.9 . . ?
C4_16 C3_16 H3AB_16 108.9 . . ?
H3A_16 C3_16 H3AB_16 107.7 . . ?
C3_16 C4_16 H4A_16 109.5 . . ?
C3_16 C4_16 H4B_16 109.5 . . ?
H4A_16 C4_16 H4B_16 109.5 . . ?
C3_16 C4_16 H4C_16 109.5 . . ?
H4A_16 C4_16 H4C_16 109.5 . . ?
H4B_16 C4_16 H4C_16 109.5 . . ?
C14_21 B1_21 N1_23 102.77(12) . . ?
C14_21 B1_21 C1_21 117.70(12) . . ?
N1_23 B1_21 C1_21 103.04(12) . . ?
C14_21 B1_21 C1_22 114.15(13) . . ?
N1_23 B1_21 C1_22 102.22(11) . . ?
C1_21 B1_21 C1_22 114.11(12) . . ?
C2_21 C1_21 C6_21 116.63(13) . . ?
C2_21 C1_21 B1_21 118.00(12) . . ?
C6_21 C1_21 B1_21 125.36(13) . . ?
C3_21 C2_21 C1_21 123.85(14) . . ?
C3_21 C2_21 H2_21 118.1 . . ?
C1_21 C2_21 H2_21 118.1 . . ?
C2_21 C3_21 C4_21 118.89(15) . . ?
C2_21 C3_21 H3_21 120.6 . . ?
C4_21 C3_21 H3_21 120.6 . . ?
C5_21 C4_21 C3_21 119.05(14) . . ?
C5_21 C4_21 H4_21 120.5 . . ?
C3_21 C4_21 H4_21 120.5 . . ?
C4_21 C5_21 C6_21 122.57(14) . . ?
C4_21 C5_21 H5_21 118.7 . . ?
C6_21 C5_21 H5_21 118.7 . . ?
C5_21 C6_21 C1_21 119.00(13) . . ?
C5_21 C6_21 C7_21 115.91(12) . . ?
C1_21 C6_21 C7_21 125.09(13) . . ?
C8_21 C7_21 C12_21 118.60(14) . . ?
C8_21 C7_21 C6_21 117.66(14) . . ?
C12_21 C7_21 C6_21 123.65(13) . . ?
C9_21 C8_21 C7_21 121.74(16) . . ?
C9_21 C8_21 H8_21 119.1 . . ?
C7_21 C8_21 H8_21 119.1 . . ?
C10_21 C9_21 C8_21 119.61(15) . . ?
C10_21 C9_21 H9_21 120.2 . . ?
C8_21 C9_21 H9_21 120.2 . . ?
C11_21 C10_21 C9_21 119.63(15) . . ?
C11_21 C10_21 H10_21 120.2 . . ?
C9_21 C10_21 H10_21 120.2 . . ?
C10_21 C11_21 C12_21 121.95(16) . . ?
C10_21 C11_21 H11_21 119.0 . . ?
C12_21 C11_21 H11_21 119.0 . . ?
C11_21 C12_21 C7_21 118.45(14) . . ?
C11_21 C12_21 C13_21 120.96(14) . . ?
C7_21 C12_21 C13_21 120.29(13) . . ?
C1_26 C13_21 C12_21 118.0(9) . . ?
C1_26 C13_21 C14_21 113.0(9) . . ?
C12_21 C13_21 C14_21 105.00(12) . . ?
C12_21 C13_21 C1_25 112.5(7) . . ?
C14_21 C13_21 C1_25 112.8(7) . . ?
C12_21 C13_21 H13_21 108.8 . . ?
C14_21 C13_21 H13_21 108.8 . . ?
C1_25 C13_21 H13_21 108.8 . . ?
C13_21 C14_21 B1_21 112.91(12) . . ?
C13_21 C14_21 H14A_21 109.0 . . ?
B1_21 C14_21 H14A_21 109.0 . . ?
C13_21 C14_21 H14B_21 109.0 . . ?
B1_21 C14_21 H14B_21 109.0 . . ?
H14A_21 C14_21 H14B_21 107.8 . . ?
C2_22 C1_22 B1_21 120.74(11) . . ?
C2_22 C1_22 B11_22 108.62(11) . . ?
B1_21 C1_22 B11_22 121.85(12) . . ?
C2_22 C1_22 B7_22 108.51(11) . . ?
B1_21 C1_22 B7_22 120.97(12) . . ?
B11_22 C1_22 B7_22 61.99(10) . . ?
C2_22 C1_22 B6_22 60.15(9) . . ?
B1_21 C1_22 B6_22 119.52(12) . . ?
B11_22 C1_22 B6_22 61.56(10) . . ?
B7_22 C1_22 B6_22 111.95(11) . . ?
C2_22 C1_22 B3_22 60.01(9) . . ?
B1_21 C1_22 B3_22 118.31(12) . . ?
B11_22 C1_22 B3_22 111.73(11) . . ?
B7_22 C1_22 B3_22 61.37(10) . . ?
B6_22 C1_22 B3_22 111.17(11) . . ?
C3_22 C2_22 C1_22 119.57(11) . . ?
C3_22 C2_22 B5_22 119.24(13) . . ?
C1_22 C2_22 B5_22 111.55(12) . . ?
C3_22 C2_22 B3_22 118.43(13) . . ?
C1_22 C2_22 B3_22 61.73(9) . . ?
B5_22 C2_22 B3_22 113.27(11) . . ?
C3_22 C2_22 B6_22 117.55(13) . . ?
C1_22 C2_22 B6_22 61.51(9) . . ?
B5_22 C2_22 B6_22 62.38(10) . . ?
B3_22 C2_22 B6_22 113.73(12) . . ?
C3_22 C2_22 B4_22 119.41(13) . . ?
C1_22 C2_22 B4_22 111.70(11) . . ?
B5_22 C2_22 B4_22 62.34(10) . . ?
B3_22 C2_22 B4_22 61.99(10) . . ?
B6_22 C2_22 B4_22 113.90(12) . . ?
C2_22 C3_22 H3A_22 109.5 . . ?
C2_22 C3_22 H3B_22 109.5 . . ?
H3A_22 C3_22 H3B_22 109.5 . . ?
C2_22 C3_22 H3C_22 109.5 . . ?
H3A_22 C3_22 H3C_22 109.5 . . ?
H3B_22 C3_22 H3C_22 109.5 . . ?
C2_22 B4_22 B3_22 58.63(9) . . ?
C2_22 B4_22 B8_22 105.10(12) . . ?
B3_22 B4_22 B8_22 60.04(10) . . ?
C2_22 B4_22 B9_22 105.02(13) . . ?
B3_22 B4_22 B9_22 108.01(13) . . ?
B8_22 B4_22 B9_22 60.21(11) . . ?
C2_22 B4_22 B5_22 58.42(10) . . ?
B3_22 B4_22 B5_22 107.33(13) . . ?
B8_22 B4_22 B5_22 107.93(14) . . ?
B9_22 B4_22 B5_22 60.02(11) . . ?
C2_22 B4_22 H4_22 124.6 . . ?
B3_22 B4_22 H4_22 121.7 . . ?
B8_22 B4_22 H4_22 122.1 . . ?
B9_22 B4_22 H4_22 122.1 . . ?
B5_22 B4_22 H4_22 121.9 . . ?
C2_22 B5_22 B10_22 105.61(12) . . ?
C2_22 B5_22 B6_22 58.87(9) . . ?
B10_22 B5_22 B6_22 60.14(10) . . ?
C2_22 B5_22 B4_22 59.24(10) . . ?
B10_22 B5_22 B4_22 108.73(13) . . ?
B6_22 B5_22 B4_22 108.49(13) . . ?
C2_22 B5_22 B9_22 105.63(13) . . ?
B10_22 B5_22 B9_22 60.66(11) . . ?
B6_22 B5_22 B9_22 108.66(13) . . ?
B4_22 B5_22 B9_22 59.99(11) . . ?
C2_22 B5_22 H5_22 124.2 . . ?
B10_22 B5_22 H5_22 121.8 . . ?
B6_22 B5_22 H5_22 121.3 . . ?
B4_22 B5_22 H5_22 121.2 . . ?
B9_22 B5_22 H5_22 121.9 . . ?
C2_22 B6_22 C1_22 58.34(9) . . ?
C2_22 B6_22 B11_22 104.95(13) . . ?
C1_22 B6_22 B11_22 58.72(9) . . ?
C2_22 B6_22 B5_22 58.75(10) . . ?
C1_22 B6_22 B5_22 106.11(13) . . ?
B11_22 B6_22 B5_22 107.67(12) . . ?
C2_22 B6_22 B10_22 105.23(12) . . ?
C1_22 B6_22 B10_22 106.22(12) . . ?
B11_22 B6_22 B10_22 60.30(10) . . ?
B5_22 B6_22 B10_22 59.78(10) . . ?
C2_22 B6_22 H6_22 124.1 . . ?
C1_22 B6_22 H6_22 123.2 . . ?
B11_22 B6_22 H6_22 122.4 . . ?
B5_22 B6_22 H6_22 122.1 . . ?
B10_22 B6_22 H6_22 122.5 . . ?
C1_22 B7_22 B3_22 59.94(9) . . ?
C1_22 B7_22 B11_22 58.99(9) . . ?
B3_22 B7_22 B11_22 108.16(13) . . ?
C1_22 B7_22 B8_22 107.22(13) . . ?
B3_22 B7_22 B8_22 60.10(10) . . ?
B11_22 B7_22 B8_22 108.54(13) . . ?
C1_22 B7_22 B12_22 106.64(13) . . ?
B3_22 B7_22 B12_22 108.22(13) . . ?
B11_22 B7_22 B12_22 60.27(11) . . ?
B8_22 B7_22 B12_22 60.22(11) . . ?
C1_22 B7_22 H7_22 122.9 . . ?
B3_22 B7_22 H7_22 121.4 . . ?
B11_22 B7_22 H7_22 121.6 . . ?
B8_22 B7_22 H7_22 121.6 . . ?
B12_22 B7_22 H7_22 121.9 . . ?
B3_22 B8_22 B4_22 59.82(10) . . ?
B3_22 B8_22 B7_22 59.61(10) . . ?
B4_22 B8_22 B7_22 107.44(12) . . ?
B3_22 B8_22 B9_22 107.64(13) . . ?
B4_22 B8_22 B9_22 59.96(11) . . ?
B7_22 B8_22 B9_22 107.57(14) . . ?
B3_22 B8_22 B12_22 107.58(13) . . ?
B4_22 B8_22 B12_22 107.75(14) . . ?
B7_22 B8_22 B12_22 59.91(11) . . ?
B9_22 B8_22 B12_22 59.86(11) . . ?
B3_22 B8_22 H8_22 122.0 . . ?
B4_22 B8_22 H8_22 121.9 . . ?
B7_22 B8_22 H8_22 122.1 . . ?
B9_22 B8_22 H8_22 121.9 . . ?
B12_22 B8_22 H8_22 121.9 . . ?
B4_22 B9_22 B5_22 59.99(10) . . ?
B4_22 B9_22 B12_22 107.84(13) . . ?
B5_22 B9_22 B12_22 107.38(13) . . ?
B4_22 B9_22 B8_22 59.83(11) . . ?
B5_22 B9_22 B8_22 107.62(12) . . ?
B12_22 B9_22 B8_22 60.10(11) . . ?
B4_22 B9_22 B10_22 107.71(12) . . ?
B5_22 B9_22 B10_22 59.37(11) . . ?
B12_22 B9_22 B10_22 60.14(11) . . ?
B8_22 B9_22 B10_22 108.10(13) . . ?
B4_22 B9_22 H9_22 121.8 . . ?
B5_22 B9_22 H9_22 122.2 . . ?
B12_22 B9_22 H9_22 121.8 . . ?
B8_22 B9_22 H9_22 121.7 . . ?
B10_22 B9_22 H9_22 121.8 . . ?
B5_22 B10_22 B6_22 60.07(10) . . ?
B5_22 B10_22 B11_22 107.40(12) . . ?
B6_22 B10_22 B11_22 59.66(10) . . ?
B5_22 B10_22 B12_22 107.44(14) . . ?
B6_22 B10_22 B12_22 107.73(13) . . ?
B11_22 B10_22 B12_22 59.89(10) . . ?
B5_22 B10_22 B9_22 59.98(11) . . ?
B6_22 B10_22 B9_22 108.07(13) . . ?
B11_22 B10_22 B9_22 107.49(14) . . ?
B12_22 B10_22 B9_22 59.61(11) . . ?
B5_22 B10_22 H10_22 122.0 . . ?
B6_22 B10_22 H10_22 121.7 . . ?
B11_22 B10_22 H10_22 122.1 . . ?
B12_22 B10_22 H10_22 122.0 . . ?
B9_22 B10_22 H10_22 121.8 . . ?
C1_22 B11_22 B6_22 59.72(9) . . ?
C1_22 B11_22 B7_22 59.02(10) . . ?
B6_22 B11_22 B7_22 108.07(13) . . ?
C1_22 B11_22 B10_22 106.80(13) . . ?
B6_22 B11_22 B10_22 60.04(10) . . ?
B7_22 B11_22 B10_22 108.29(13) . . ?
C1_22 B11_22 B12_22 106.53(13) . . ?
B6_22 B11_22 B12_22 108.39(13) . . ?
B7_22 B11_22 B12_22 60.11(10) . . ?
B10_22 B11_22 B12_22 60.34(10) . . ?
C1_22 B11_22 H11_22 123.1 . . ?
B6_22 B11_22 H11_22 121.4 . . ?
B7_22 B11_22 H11_22 121.7 . . ?
B10_22 B11_22 H11_22 121.7 . . ?
B12_22 B11_22 H11_22 121.8 . . ?
B7_22 B12_22 B9_22 107.69(13) . . ?
B7_22 B12_22 B11_22 59.62(10) . . ?
B9_22 B12_22 B11_22 107.90(13) . . ?
B7_22 B12_22 B8_22 59.87(11) . . ?
B9_22 B12_22 B8_22 60.04(11) . . ?
B11_22 B12_22 B8_22 107.75(12) . . ?
B7_22 B12_22 B10_22 107.45(12) . . ?
B9_22 B12_22 B10_22 60.25(11) . . ?
B11_22 B12_22 B10_22 59.77(10) . . ?
B8_22 B12_22 B10_22 108.14(13) . . ?
B7_22 B12_22 H12_22 122.2 . . ?
B9_22 B12_22 H12_22 121.7 . . ?
B11_22 B12_22 H12_22 122.0 . . ?
B8_22 B12_22 H12_22 121.7 . . ?
B10_22 B12_22 H12_22 121.8 . . ?
C2_22 B3_22 C1_22 58.26(9) . . ?
C2_22 B3_22 B7_22 105.00(13) . . ?
C1_22 B3_22 B7_22 58.69(9) . . ?
C2_22 B3_22 B4_22 59.38(9) . . ?
C1_22 B3_22 B4_22 106.83(13) . . ?
B7_22 B3_22 B4_22 108.24(13) . . ?
C2_22 B3_22 B8_22 105.76(12) . . ?
C1_22 B3_22 B8_22 106.39(13) . . ?
B7_22 B3_22 B8_22 60.29(10) . . ?
B4_22 B3_22 B8_22 60.14(10) . . ?
C2_22 B3_22 H3_22 123.9 . . ?
C1_22 B3_22 H3_22 123.2 . . ?
B7_22 B3_22 H3_22 122.4 . . ?
B4_22 B3_22 H3_22 121.4 . . ?
B8_22 B3_22 H3_22 122.3 . . ?
C1_23 N1_23 B1_21 177.36(14) . . ?
N1_23 C1_23 C1_24 175.71(17) . . ?
C1_23 C1_24 C3_24 107.82(16) . . ?
C1_23 C1_24 C4_24 109.34(16) . . ?
C3_24 C1_24 C4_24 110.48(17) . . ?
C1_23 C1_24 C2_24 106.11(15) . . ?
C3_24 C1_24 C2_24 112.6(2) . . ?
C4_24 C1_24 C2_24 110.32(17) . . ?
C1_24 C2_24 H2A_24 109.5 . . ?
C1_24 C2_24 H2B_24 109.5 . . ?
H2A_24 C2_24 H2B_24 109.5 . . ?
C1_24 C2_24 H2C_24 109.5 . . ?
H2A_24 C2_24 H2C_24 109.5 . . ?
H2B_24 C2_24 H2C_24 109.5 . . ?
C1_24 C3_24 H3A_24 109.5 . . ?
C1_24 C3_24 H3B_24 109.5 . . ?
H3A_24 C3_24 H3B_24 109.5 . . ?
C1_24 C3_24 H3C_24 109.5 . . ?
H3A_24 C3_24 H3C_24 109.5 . . ?
H3B_24 C3_24 H3C_24 109.5 . . ?
C1_24 C4_24 H4A_24 109.5 . . ?
C1_24 C4_24 H4B_24 109.5 . . ?
H4A_24 C4_24 H4B_24 109.5 . . ?
C1_24 C4_24 H4C_24 109.5 . . ?
H4A_24 C4_24 H4C_24 109.5 . . ?
H4B_24 C4_24 H4C_24 109.5 . . ?
C2_25 C1_25 C13_21 110.9(11) . . ?
C2_25 C1_25 H1A_25 109.5 . . ?
C13_21 C1_25 H1A_25 109.5 . . ?
C2_25 C1_25 H1AB_25 109.5 . . ?
C13_21 C1_25 H1AB_25 109.5 . . ?
H1A_25 C1_25 H1AB_25 108.1 . . ?
C1_25 C2_25 C3_25 122.7(10) . . ?
C1_25 C2_25 H2A_25 106.7 . . ?
C3_25 C2_25 H2A_25 106.7 . . ?
C1_25 C2_25 H2AB_25 106.7 . . ?
C3_25 C2_25 H2AB_25 106.7 . . ?
H2A_25 C2_25 H2AB_25 106.6 . . ?
C2_25 C3_25 C4_25 104.2(7) . . ?
C2_25 C3_25 H3A_25 110.9 . . ?
C4_25 C3_25 H3A_25 110.9 . . ?
C2_25 C3_25 H3AB_25 110.9 . . ?
C4_25 C3_25 H3AB_25 110.9 . . ?
H3A_25 C3_25 H3AB_25 108.9 . . ?
C3_25 C4_25 H4A_25 109.5 . . ?
C3_25 C4_25 H4B_25 109.5 . . ?
H4A_25 C4_25 H4B_25 109.5 . . ?
C3_25 C4_25 H4C_25 109.5 . . ?
H4A_25 C4_25 H4C_25 109.5 . . ?
H4B_25 C4_25 H4C_25 109.5 . . ?
C13_21 C1_26 C2_26 116.6(15) . . ?
C13_21 C1_26 H1A_26 108.2 . . ?
C2_26 C1_26 H1A_26 108.2 . . ?
C13_21 C1_26 H1AB_26 108.2 . . ?
C2_26 C1_26 H1AB_26 108.2 . . ?
H1A_26 C1_26 H1AB_26 107.3 . . ?
C1_26 C2_26 C3_26 101.6(13) . . ?
C1_26 C2_26 H2A_26 111.5 . . ?
C3_26 C2_26 H2A_26 111.4 . . ?
C1_26 C2_26 H2AB_26 111.5 . . ?
C3_26 C2_26 H2AB_26 111.5 . . ?
H2A_26 C2_26 H2AB_26 109.3 . . ?
C4_26 C3_26 C2_26 117.1(10) . . ?
C4_26 C3_26 H3A_26 108.0 . . ?
C2_26 C3_26 H3A_26 108.0 . . ?
C4_26 C3_26 H3AB_26 108.0 . . ?
C2_26 C3_26 H3AB_26 108.0 . . ?
H3A_26 C3_26 H3AB_26 107.3 . . ?
C3_26 C4_26 H4A_26 109.5 . . ?
C3_26 C4_26 H4B_26 109.5 . . ?
H4A_26 C4_26 H4B_26 109.5 . . ?
C3_26 C4_26 H4C_26 109.5 . . ?
H4A_26 C4_26 H4C_26 109.5 . . ?
H4B_26 C4_26 H4C_26 109.5 . . ?

loop_
_geom_bond_atom_site_label_1
_geom_bond_atom_site_label_2
_geom_bond_distance
_geom_bond_site_symmetry_2
_geom_bond_publ_flag
B1_1 C14_1 1.602(2) . ?
B1_1 N1_3 1.6067(19) . ?
B1_1 C1_1 1.622(2) . ?
B1_1 C1_2 1.683(2) . ?
C1_1 C2_1 1.402(2) . ?
C1_1 C6_1 1.416(2) . ?
C2_1 C3_1 1.387(2) . ?
C2_1 H3_1 0.9500 . ?
C3_1 C4_1 1.383(3) . ?
C3_1 H4_1 0.9500 . ?
C4_1 C5_1 1.364(3) . ?
C4_1 H5_1 0.9500 . ?
C5_1 C6_1 1.405(2) . ?
C5_1 H6_1 0.9500 . ?
C6_1 C7_1 1.497(2) . ?
C7_1 C12_1 1.408(3) . ?
C7_1 C8_1 1.412(2) . ?
C8_1 C9_1 1.395(3) . ?
C8_1 H9_1 0.9500 . ?
C9_1 C10_1 1.379(4) . ?
C9_1 H10_1 0.9500 . ?
C10_1 C11_1 1.377(3) . ?
C10_1 H11_1 0.9500 . ?
C11_1 C12_1 1.400(2) . ?
C11_1 H12_1 0.9500 . ?
C12_1 C13_1 1.515(2) . ?
C13_1 C1_6 1.374(18) . ?
C13_1 C14_1 1.550(2) . ?
C13_1 C1_5 1.613(8) . ?
C13_1 H13_1 1.0000 . ?
C14_1 H15A_1 0.9900 . ?
C14_1 H15B_1 0.9900 . ?
C1_2 C2_2 1.6712(19) . ?
C1_2 B8_2 1.719(2) . ?
C1_2 B7_2 1.719(2) . ?
C1_2 B3_2 1.731(2) . ?
C1_2 B6_2 1.736(2) . ?
C2_2 C3_2 1.5167(19) . ?
C2_2 B4_2 1.709(2) . ?
C2_2 B5_2 1.710(2) . ?
C2_2 B3_2 1.713(2) . ?
C2_2 B6_2 1.715(2) . ?
C3_2 H3A_2 0.9800 . ?
C3_2 H3B_2 0.9800 . ?
C3_2 H3C_2 0.9800 . ?
B4_2 B5_2 1.769(3) . ?
B4_2 B10_2 1.771(2) . ?
B4_2 B3_2 1.771(3) . ?
B4_2 B9_2 1.776(3) . ?
B4_2 H4_2 1.1200 . ?
B5_2 B6_2 1.766(2) . ?
B5_2 B10_2 1.775(3) . ?
B5_2 B11_2 1.775(2) . ?
B5_2 H5_2 1.1200 . ?
B6_2 B7_2 1.763(2) . ?
B6_2 B11_2 1.769(2) . ?
B6_2 H6_2 1.1200 . ?
B7_2 B8_2 1.771(3) . ?
B7_2 B11_2 1.777(3) . ?
B7_2 B12_2 1.779(3) . ?
B7_2 H7_2 1.1200 . ?
B8_2 B3_2 1.762(2) . ?
B8_2 B9_2 1.768(3) . ?
B8_2 B12_2 1.775(3) . ?
B8_2 H8_2 1.1200 . ?
B9_2 B3_2 1.773(2) . ?
B9_2 B12_2 1.777(3) . ?
B9_2 B10_2 1.780(3) . ?
B9_2 H9_2 1.1200 . ?
B10_2 B12_2 1.775(3) . ?
B10_2 B11_2 1.784(3) . ?
B10_2 H10_2 1.1200 . ?
B11_2 B12_2 1.781(3) . ?
B11_2 H11_2 1.1200 . ?
B12_2 H12_2 1.1200 . ?
B3_2 H3_2 1.1200 . ?
N1_3 C1_3 1.1402(19) . ?
C1_3 C1_4 1.476(2) . ?
C1_4 C2_4 1.529(3) . ?
C1_4 C4_4 1.532(3) . ?
C1_4 C3_4 1.543(3) . ?
C2_4 H2A_4 0.9800 . ?
C2_4 H2B_4 0.9800 . ?
C2_4 H2C_4 0.9800 . ?
C3_4 H3A_4 0.9800 . ?
C3_4 H3B_4 0.9800 . ?
C3_4 H3C_4 0.9800 . ?
C4_4 H4A_4 0.9800 . ?
C4_4 H4B_4 0.9800 . ?
C4_4 H4C_4 0.9800 . ?
C1_5 C2_5 1.524(8) . ?
C1_5 H1A_5 0.9900 . ?
C1_5 H1AB_5 0.9900 . ?
C2_5 C3_5 1.501(10) . ?
C2_5 H2A_5 0.9900 . ?
C2_5 H2AB_5 0.9900 . ?
C3_5 C4_5 1.515(6) . ?
C3_5 H3A_5 0.9900 . ?
C3_5 H3AB_5 0.9900 . ?
C4_5 H4A_5 0.9800 . ?
C4_5 H4B_5 0.9800 . ?
C4_5 H4C_5 0.9800 . ?
C1_6 C2_6 1.509(17) . ?
C1_6 H1A_6 0.9900 . ?
C1_6 H1AB_6 0.9900 . ?
C2_6 C3_6 1.62(2) . ?
C2_6 H2A_6 0.9900 . ?
C2_6 H2AB_6 0.9900 . ?
C3_6 C4_6 1.479(10) . ?
C3_6 H3A_6 0.9900 . ?
C3_6 H3AB_6 0.9900 . ?
C4_6 H4A_6 0.9800 . ?
C4_6 H4B_6 0.9800 . ?
C4_6 H4C_6 0.9800 . ?
B1_11 N1_13 1.6095(19) . ?
B1_11 C14_11 1.611(2) . ?
B1_11 C1_11 1.622(2) . ?
B1_11 C1_12 1.679(2) . ?
C1_11 C2_11 1.412(2) . ?
C1_11 C6_11 1.415(2) . ?
C2_11 C3_11 1.366(3) . ?
C2_11 H2_11 0.9500 . ?
C3_11 C4_11 1.382(3) . ?
C3_11 H3_11 0.9500 . ?
C4_11 C5_11 1.385(3) . ?
C4_11 H4_11 0.9500 . ?
C5_11 C6_11 1.409(2) . ?
C5_11 H5_11 0.9500 . ?
C6_11 C7_11 1.494(2) . ?
C7_11 C8_11 1.403(2) . ?
C7_11 C12_11 1.411(2) . ?
C8_11 C9_11 1.381(2) . ?
C8_11 H8_11 0.9500 . ?
C9_11 C10_11 1.386(2) . ?
C9_11 H9_11 0.9500 . ?
C10_11 C11_11 1.389(2) . ?
C10_11 H10_11 0.9500 . ?
C11_11 C12_11 1.393(2) . ?
C11_11 H11_11 0.9500 . ?
C12_11 C13_11 1.5172(19) . ?
C13_11 C1_15 1.49(2) . ?
C13_11 C14_11 1.547(2) . ?
C13_11 C1_16 1.58(2) . ?
C13_11 H13_11 1.0000 . ?
C14_11 H14A_11 0.9900 . ?
C14_11 H14B_11 0.9900 . ?
C1_12 C2_12 1.676(2) . ?
C1_12 B9_12 1.720(2) . ?
C1_12 B10_12 1.727(2) . ?
C1_12 B6_12 1.733(2) . ?
C1_12 B3_12 1.740(3) . ?
C2_12 C3_12 1.516(2) . ?
C2_12 B5_12 1.705(2) . ?
C2_12 B4_12 1.709(2) . ?
C2_12 B3_12 1.713(2) . ?
C2_12 B6_12 1.713(3) . ?
C3_12 H3A_12 0.9800 . ?
C3_12 H3B_12 0.9800 . ?
C3_12 H3C_12 0.9800 . ?
B4_12 B5_12 1.762(3) . ?
B4_12 B7_12 1.771(3) . ?
B4_12 B3_12 1.772(2) . ?
B4_12 B11_12 1.777(3) . ?
B4_12 H4_12 1.1200 . ?
B5_12 B6_12 1.767(3) . ?
B5_12 B8_12 1.770(3) . ?
B5_12 B7_12 1.771(3) . ?
B5_12 H5_12 1.1200 . ?
B6_12 B9_12 1.769(3) . ?
B6_12 B8_12 1.771(3) . ?
B6_12 H6_12 1.1200 . ?
B7_12 B8_12 1.777(4) . ?
B7_12 B12_12 1.778(3) . ?
B7_12 B11_12 1.788(3) . ?
B7_12 H7_12 1.1200 . ?
B8_12 B9_12 1.776(3) . ?
B8_12 B12_12 1.783(3) . ?
B8_12 H8_12 1.1200 . ?
B9_12 B10_12 1.763(3) . ?
B9_12 B12_12 1.776(3) . ?
B9_12 H9_12 1.1200 . ?
B10_12 B3_12 1.764(3) . ?
B10_12 B12_12 1.775(3) . ?
B10_12 B11_12 1.779(3) . ?
B10_12 H10_12 1.1200 . ?
B11_12 B3_12 1.769(3) . ?
B11_12 B12_12 1.777(3) . ?
B11_12 H11_12 1.1200 . ?
B12_12 H12_12 1.1200 . ?
B3_12 H3_12 1.1200 . ?
N1_13 C1_13 1.1372(19) . ?
C1_13 C1_14 1.477(2) . ?
C1_14 C2_14 1.527(2) . ?
C1_14 C3_14 1.529(2) . ?
C1_14 C4_14 1.536(2) . ?
C2_14 H2A_14 0.9800 . ?
C2_14 H2B_14 0.9800 . ?
C2_14 H2C_14 0.9800 . ?
C3_14 H3A_14 0.9800 . ?
C3_14 H3B_14 0.9800 . ?
C3_14 H3C_14 0.9800 . ?
C4_14 H4A_14 0.9800 . ?
C4_14 H4B_14 0.9800 . ?
C4_14 H4C_14 0.9800 . ?
C1_15 C2_15 1.58(2) . ?
C1_15 H1A_15 0.9900 . ?
C1_15 H1AB_15 0.9900 . ?
C2_15 C3_15 1.559(13) . ?
C2_15 H2A_15 0.9900 . ?
C2_15 H2AB_15 0.9900 . ?
C3_15 C4_15 1.546(13) . ?
C3_15 H3A_15 0.9900 . ?
C3_15 H3AB_15 0.9900 . ?
C4_15 H4A_15 0.9800 . ?
C4_15 H4B_15 0.9800 . ?
C4_15 H4C_15 0.9800 . ?
C1_16 C2_16 1.47(3) . ?
C1_16 H1A_16 0.9900 . ?
C1_16 H1AB_16 0.9900 . ?
C2_16 C3_16 1.495(16) . ?
C2_16 H2A_16 0.9900 . ?
C2_16 H2AB_16 0.9900 . ?
C3_16 C4_16 1.516(15) . ?
C3_16 H3A_16 0.9900 . ?
C3_16 H3AB_16 0.9900 . ?
C4_16 H4A_16 0.9800 . ?
C4_16 H4B_16 0.9800 . ?
C4_16 H4C_16 0.9800 . ?
B1_21 C14_21 1.611(2) . ?
B1_21 N1_23 1.620(2) . ?
B1_21 C1_21 1.625(2) . ?
B1_21 C1_22 1.681(2) . ?
C1_21 C2_21 1.403(2) . ?
C1_21 C6_21 1.4149(19) . ?
C2_21 C3_21 1.381(2) . ?
C2_21 H2_21 0.9500 . ?
C3_21 C4_21 1.388(2) . ?
C3_21 H3_21 0.9500 . ?
C4_21 C5_21 1.379(2) . ?
C4_21 H4_21 0.9500 . ?
C5_21 C6_21 1.403(2) . ?
C5_21 H5_21 0.9500 . ?
C6_21 C7_21 1.494(2) . ?
C7_21 C8_21 1.397(2) . ?
C7_21 C12_21 1.417(2) . ?
C8_21 C9_21 1.386(2) . ?
C8_21 H8_21 0.9500 . ?
C9_21 C10_21 1.383(3) . ?
C9_21 H9_21 0.9500 . ?
C10_21 C11_21 1.383(2) . ?
C10_21 H10_21 0.9500 . ?
C11_21 C12_21 1.397(2) . ?
C11_21 H11_21 0.9500 . ?
C12_21 C13_21 1.515(2) . ?
C13_21 C1_26 1.46(2) . ?
C13_21 C14_21 1.5537(19) . ?
C13_21 C1_25 1.578(15) . ?
C13_21 H13_21 1.0000 . ?
C14_21 H14A_21 0.9900 . ?
C14_21 H14B_21 0.9900 . ?
C1_22 C2_22 1.679(2) . ?
C1_22 B11_22 1.716(2) . ?
C1_22 B7_22 1.716(2) . ?
C1_22 B6_22 1.734(2) . ?
C1_22 B3_22 1.739(2) . ?
C2_22 C3_22 1.516(2) . ?
C2_22 B5_22 1.708(2) . ?
C2_22 B3_22 1.710(2) . ?
C2_22 B6_22 1.711(2) . ?
C2_22 B4_22 1.723(2) . ?
C3_22 H3A_22 0.9800 . ?
C3_22 H3B_22 0.9800 . ?
C3_22 H3C_22 0.9800 . ?
B4_22 B3_22 1.768(2) . ?
B4_22 B8_22 1.774(3) . ?
B4_22 B9_22 1.776(3) . ?
B4_22 B5_22 1.776(3) . ?
B4_22 H4_22 1.1200 . ?
B5_22 B10_22 1.765(3) . ?
B5_22 B6_22 1.771(3) . ?
B5_22 B9_22 1.777(3) . ?
B5_22 H5_22 1.1200 . ?
B6_22 B11_22 1.765(2) . ?
B6_22 B10_22 1.772(2) . ?
B6_22 H6_22 1.1200 . ?
B7_22 B3_22 1.763(3) . ?
B7_22 B11_22 1.767(3) . ?
B7_22 B8_22 1.775(3) . ?
B7_22 B12_22 1.776(3) . ?
B7_22 H7_22 1.1200 . ?
B8_22 B3_22 1.772(2) . ?
B8_22 B9_22 1.780(3) . ?
B8_22 B12_22 1.781(3) . ?
B8_22 H8_22 1.1200 . ?
B9_22 B12_22 1.777(3) . ?
B9_22 B10_22 1.789(3) . ?
B9_22 H9_22 1.1200 . ?
B10_22 B11_22 1.776(3) . ?
B10_22 B12_22 1.787(3) . ?
B10_22 H10_22 1.1200 . ?
B11_22 B12_22 1.779(3) . ?
B11_22 H11_22 1.1200 . ?
B12_22 H12_22 1.1200 . ?
B3_22 H3_22 1.1200 . ?
N1_23 C1_23 1.139(2) . ?
C1_23 C1_24 1.474(2) . ?
C1_24 C3_24 1.526(3) . ?
C1_24 C4_24 1.534(3) . ?
C1_24 C2_24 1.539(3) . ?
C2_24 H2A_24 0.9800 . ?
C2_24 H2B_24 0.9800 . ?
C2_24 H2C_24 0.9800 . ?
C3_24 H3A_24 0.9800 . ?
C3_24 H3B_24 0.9800 . ?
C3_24 H3C_24 0.9800 . ?
C4_24 H4A_24 0.9800 . ?
C4_24 H4B_24 0.9800 . ?
C4_24 H4C_24 0.9800 . ?
C1_25 C2_25 1.515(19) . ?
C1_25 H1A_25 0.9900 . ?
C1_25 H1AB_25 0.9900 . ?
C2_25 C3_25 1.524(14) . ?
C2_25 H2A_25 0.9900 . ?
C2_25 H2AB_25 0.9900 . ?
C3_25 C4_25 1.525(8) . ?
C3_25 H3A_25 0.9900 . ?
C3_25 H3AB_25 0.9900 . ?
C4_25 H4A_25 0.9800 . ?
C4_25 H4B_25 0.9800 . ?
C4_25 H4C_25 0.9800 . ?
C1_26 C2_26 1.56(3) . ?
C1_26 H1A_26 0.9900 . ?
C1_26 H1AB_26 0.9900 . ?
C2_26 C3_26 1.679(19) . ?
C2_26 H2A_26 0.9900 . ?
C2_26 H2AB_26 0.9900 . ?
C3_26 C4_26 1.428(10) . ?
C3_26 H3A_26 0.9900 . ?
C3_26 H3AB_26 0.9900 . ?
C4_26 H4A_26 0.9800 . ?
C4_26 H4B_26 0.9800 . ?
C4_26 H4C_26 0.9800 . ?

loop_
_geom_torsion_atom_site_label_1
_geom_torsion_atom_site_label_2
_geom_torsion_atom_site_label_3
_geom_torsion_atom_site_label_4
_geom_torsion
_geom_torsion_site_symmetry_1
_geom_torsion_site_symmetry_2
_geom_torsion_site_symmetry_3
_geom_torsion_site_symmetry_4
_geom_torsion_publ_flag
C14_1 B1_1 C1_1 C2_1 155.07(13) . . . . ?
N1_3 B1_1 C1_1 C2_1 41.62(16) . . . . ?
C1_2 B1_1 C1_1 C2_1 -68.06(16) . . . . ?
C14_1 B1_1 C1_1 C6_1 -26.0(2) . . . . ?
N1_3 B1_1 C1_1 C6_1 -139.49(13) . . . . ?
C1_2 B1_1 C1_1 C6_1 110.83(15) . . . . ?
C6_1 C1_1 C2_1 C3_1 -2.0(2) . . . . ?
B1_1 C1_1 C2_1 C3_1 176.98(14) . . . . ?
C1_1 C2_1 C3_1 C4_1 -0.1(2) . . . . ?
C2_1 C3_1 C4_1 C5_1 1.6(2) . . . . ?
C3_1 C4_1 C5_1 C6_1 -0.9(2) . . . . ?
C4_1 C5_1 C6_1 C1_1 -1.2(2) . . . . ?
C4_1 C5_1 C6_1 C7_1 178.29(14) . . . . ?
C2_1 C1_1 C6_1 C5_1 2.6(2) . . . . ?
B1_1 C1_1 C6_1 C5_1 -176.31(13) . . . . ?
C2_1 C1_1 C6_1 C7_1 -176.88(14) . . . . ?
B1_1 C1_1 C6_1 C7_1 4.2(2) . . . . ?
C5_1 C6_1 C7_1 C12_1 -134.38(16) . . . . ?
C1_1 C6_1 C7_1 C12_1 45.1(2) . . . . ?
C5_1 C6_1 C7_1 C8_1 40.93(19) . . . . ?
C1_1 C6_1 C7_1 C8_1 -139.57(15) . . . . ?
C12_1 C7_1 C8_1 C9_1 1.3(2) . . . . ?
C6_1 C7_1 C8_1 C9_1 -174.27(15) . . . . ?
C7_1 C8_1 C9_1 C10_1 1.2(3) . . . . ?
C8_1 C9_1 C10_1 C11_1 -2.4(3) . . . . ?
C9_1 C10_1 C11_1 C12_1 1.3(3) . . . . ?
C10_1 C11_1 C12_1 C7_1 1.2(3) . . . . ?
C10_1 C11_1 C12_1 C13_1 -171.67(17) . . . . ?
C8_1 C7_1 C12_1 C11_1 -2.4(2) . . . . ?
C6_1 C7_1 C12_1 C11_1 172.83(15) . . . . ?
C8_1 C7_1 C12_1 C13_1 170.48(14) . . . . ?
C6_1 C7_1 C12_1 C13_1 -14.3(2) . . . . ?
C11_1 C12_1 C13_1 C1_6 -20.2(9) . . . . ?
C7_1 C12_1 C13_1 C1_6 167.0(9) . . . . ?
C11_1 C12_1 C13_1 C14_1 107.26(16) . . . . ?
C7_1 C12_1 C13_1 C14_1 -65.54(18) . . . . ?
C11_1 C12_1 C13_1 C1_5 -16.5(4) . . . . ?
C7_1 C12_1 C13_1 C1_5 170.7(4) . . . . ?
C1_6 C13_1 C14_1 B1_1 -148.2(10) . . . . ?
C12_1 C13_1 C14_1 B1_1 89.42(15) . . . . ?
C1_5 C13_1 C14_1 B1_1 -142.4(4) . . . . ?
N1_3 B1_1 C14_1 C13_1 84.00(14) . . . . ?
C1_1 B1_1 C14_1 C13_1 -28.70(18) . . . . ?
C1_2 B1_1 C14_1 C13_1 -165.27(12) . . . . ?
C14_1 B1_1 C1_2 C2_2 68.35(16) . . . . ?
N1_3 B1_1 C1_2 C2_2 -179.87(12) . . . . ?
C1_1 B1_1 C1_2 C2_2 -69.94(16) . . . . ?
C14_1 B1_1 C1_2 B8_2 -147.84(13) . . . . ?
N1_3 B1_1 C1_2 B8_2 -36.06(16) . . . . ?
C1_1 B1_1 C1_2 B8_2 73.87(16) . . . . ?
C14_1 B1_1 C1_2 B7_2 -73.56(17) . . . . ?
N1_3 B1_1 C1_2 B7_2 38.22(17) . . . . ?
C1_1 B1_1 C1_2 B7_2 148.15(13) . . . . ?
C14_1 B1_1 C1_2 B3_2 139.28(13) . . . . ?
N1_3 B1_1 C1_2 B3_2 -108.93(13) . . . . ?
C1_1 B1_1 C1_2 B3_2 1.00(17) . . . . ?
C14_1 B1_1 C1_2 B6_2 -1.94(17) . . . . ?
N1_3 B1_1 C1_2 B6_2 109.84(13) . . . . ?
C1_1 B1_1 C1_2 B6_2 -140.23(12) . . . . ?
B1_1 C1_2 C2_2 C3_2 2.2(2) . . . . ?
B8_2 C1_2 C2_2 C3_2 -145.95(14) . . . . ?
B7_2 C1_2 C2_2 C3_2 148.12(14) . . . . ?
B3_2 C1_2 C2_2 C3_2 -106.67(16) . . . . ?
B6_2 C1_2 C2_2 C3_2 109.12(15) . . . . ?
B1_1 C1_2 C2_2 B4_2 147.27(13) . . . . ?
B8_2 C1_2 C2_2 B4_2 -0.84(16) . . . . ?
B7_2 C1_2 C2_2 B4_2 -66.77(15) . . . . ?
B3_2 C1_2 C2_2 B4_2 38.44(12) . . . . ?
B6_2 C1_2 C2_2 B4_2 -105.77(13) . . . . ?
B1_1 C1_2 C2_2 B5_2 -145.08(13) . . . . ?
B8_2 C1_2 C2_2 B5_2 66.81(15) . . . . ?
B7_2 C1_2 C2_2 B5_2 0.88(16) . . . . ?
B3_2 C1_2 C2_2 B5_2 106.09(13) . . . . ?
B6_2 C1_2 C2_2 B5_2 -38.12(12) . . . . ?
B1_1 C1_2 C2_2 B3_2 108.82(14) . . . . ?
B8_2 C1_2 C2_2 B3_2 -39.28(11) . . . . ?
B7_2 C1_2 C2_2 B3_2 -105.21(12) . . . . ?
B6_2 C1_2 C2_2 B3_2 -144.22(12) . . . . ?
B1_1 C1_2 C2_2 B6_2 -106.96(14) . . . . ?
B8_2 C1_2 C2_2 B6_2 104.94(12) . . . . ?
B7_2 C1_2 C2_2 B6_2 39.00(11) . . . . ?
B3_2 C1_2 C2_2 B6_2 144.22(12) . . . . ?
C3_2 C2_2 B4_2 B5_2 -110.67(15) . . . . ?
C1_2 C2_2 B4_2 B5_2 103.88(13) . . . . ?
B3_2 C2_2 B4_2 B5_2 141.98(12) . . . . ?
B6_2 C2_2 B4_2 B5_2 36.52(12) . . . . ?
C3_2 C2_2 B4_2 B10_2 -150.36(14) . . . . ?
C1_2 C2_2 B4_2 B10_2 64.20(15) . . . . ?
B5_2 C2_2 B4_2 B10_2 -39.68(12) . . . . ?
B3_2 C2_2 B4_2 B10_2 102.29(14) . . . . ?
B6_2 C2_2 B4_2 B10_2 -3.17(17) . . . . ?
C3_2 C2_2 B4_2 B3_2 107.35(15) . . . . ?
C1_2 C2_2 B4_2 B3_2 -38.09(11) . . . . ?
B5_2 C2_2 B4_2 B3_2 -141.98(12) . . . . ?
B6_2 C2_2 B4_2 B3_2 -105.46(13) . . . . ?
C3_2 C2_2 B4_2 B9_2 146.88(14) . . . . ?
C1_2 C2_2 B4_2 B9_2 1.44(16) . . . . ?
B5_2 C2_2 B4_2 B9_2 -102.44(13) . . . . ?
B3_2 C2_2 B4_2 B9_2 39.53(12) . . . . ?
B6_2 C2_2 B4_2 B9_2 -65.93(16) . . . . ?
C3_2 C2_2 B5_2 B6_2 -109.21(15) . . . . ?
C1_2 C2_2 B5_2 B6_2 37.95(12) . . . . ?
B4_2 C2_2 B5_2 B6_2 141.83(12) . . . . ?
B3_2 C2_2 B5_2 B6_2 105.24(13) . . . . ?
C3_2 C2_2 B5_2 B4_2 108.96(15) . . . . ?
C1_2 C2_2 B5_2 B4_2 -103.89(13) . . . . ?
B3_2 C2_2 B5_2 B4_2 -36.59(12) . . . . ?
B6_2 C2_2 B5_2 B4_2 -141.83(13) . . . . ?
C3_2 C2_2 B5_2 B10_2 148.48(14) . . . . ?
C1_2 C2_2 B5_2 B10_2 -64.36(15) . . . . ?
B4_2 C2_2 B5_2 B10_2 39.52(12) . . . . ?
B3_2 C2_2 B5_2 B10_2 2.93(16) . . . . ?
B6_2 C2_2 B5_2 B10_2 -102.31(13) . . . . ?
C3_2 C2_2 B5_2 B11_2 -148.72(14) . . . . ?
C1_2 C2_2 B5_2 B11_2 -1.56(16) . . . . ?
B4_2 C2_2 B5_2 B11_2 102.32(14) . . . . ?
B3_2 C2_2 B5_2 B11_2 65.74(15) . . . . ?
B6_2 C2_2 B5_2 B11_2 -39.51(12) . . . . ?
B10_2 B4_2 B5_2 C2_2 134.82(13) . . . . ?
B3_2 B4_2 B5_2 C2_2 33.71(11) . . . . ?
B9_2 B4_2 B5_2 C2_2 97.19(13) . . . . ?
C2_2 B4_2 B5_2 B6_2 -33.93(11) . . . . ?
B10_2 B4_2 B5_2 B6_2 100.90(13) . . . . ?
B3_2 B4_2 B5_2 B6_2 -0.22(16) . . . . ?
B9_2 B4_2 B5_2 B6_2 63.26(15) . . . . ?
C2_2 B4_2 B5_2 B10_2 -134.82(13) . . . . ?
B3_2 B4_2 B5_2 B10_2 -101.11(13) . . . . ?
B9_2 B4_2 B5_2 B10_2 -37.63(12) . . . . ?
C2_2 B4_2 B5_2 B11_2 -97.40(13) . . . . ?
B10_2 B4_2 B5_2 B11_2 37.42(12) . . . . ?
B3_2 B4_2 B5_2 B11_2 -63.69(15) . . . . ?
B9_2 B4_2 B5_2 B11_2 -0.21(16) . . . . ?
C3_2 C2_2 B6_2 C1_2 -110.03(14) . . . . ?
B4_2 C2_2 B6_2 C1_2 102.89(13) . . . . ?
B5_2 C2_2 B6_2 C1_2 139.50(12) . . . . ?
B3_2 C2_2 B6_2 C1_2 34.13(11) . . . . ?
C3_2 C2_2 B6_2 B7_2 -146.98(13) . . . . ?
C1_2 C2_2 B6_2 B7_2 -36.95(10) . . . . ?
B4_2 C2_2 B6_2 B7_2 65.94(15) . . . . ?
B5_2 C2_2 B6_2 B7_2 102.55(13) . . . . ?
B3_2 C2_2 B6_2 B7_2 -2.82(16) . . . . ?
C3_2 C2_2 B6_2 B5_2 110.47(15) . . . . ?
C1_2 C2_2 B6_2 B5_2 -139.50(12) . . . . ?
B4_2 C2_2 B6_2 B5_2 -36.61(12) . . . . ?
B3_2 C2_2 B6_2 B5_2 -105.37(13) . . . . ?
C3_2 C2_2 B6_2 B11_2 150.15(13) . . . . ?
C1_2 C2_2 B6_2 B11_2 -99.82(13) . . . . ?
B4_2 C2_2 B6_2 B11_2 3.07(16) . . . . ?
B5_2 C2_2 B6_2 B11_2 39.68(12) . . . . ?
B3_2 C2_2 B6_2 B11_2 -65.69(15) . . . . ?
B1_1 C1_2 B6_2 C2_2 110.87(12) . . . . ?
B8_2 C1_2 B6_2 C2_2 -99.89(12) . . . . ?
B7_2 C1_2 B6_2 C2_2 -137.28(12) . . . . ?
B3_2 C1_2 B6_2 C2_2 -33.18(11) . . . . ?
C2_2 C1_2 B6_2 B7_2 137.28(12) . . . . ?
B1_1 C1_2 B6_2 B7_2 -111.85(13) . . . . ?
B8_2 C1_2 B6_2 B7_2 37.39(12) . . . . ?
B3_2 C1_2 B6_2 B7_2 104.10(12) . . . . ?
C2_2 C1_2 B6_2 B5_2 35.32(10) . . . . ?
B1_1 C1_2 B6_2 B5_2 146.19(12) . . . . ?
B8_2 C1_2 B6_2 B5_2 -64.57(14) . . . . ?
B7_2 C1_2 B6_2 B5_2 -101.96(13) . . . . ?
B3_2 C1_2 B6_2 B5_2 2.14(15) . . . . ?
C2_2 C1_2 B6_2 B11_2 98.38(12) . . . . ?
B1_1 C1_2 B6_2 B11_2 -150.75(12) . . . . ?
B8_2 C1_2 B6_2 B11_2 -1.51(16) . . . . ?
B7_2 C1_2 B6_2 B11_2 -38.90(11) . . . . ?
B3_2 C1_2 B6_2 B11_2 65.20(14) . . . . ?
B4_2 B5_2 B6_2 C2_2 33.81(11) . . . . ?
B10_2 B5_2 B6_2 C2_2 97.25(14) . . . . ?
B11_2 B5_2 B6_2 C2_2 134.91(13) . . . . ?
C2_2 B5_2 B6_2 C1_2 -34.94(10) . . . . ?
B4_2 B5_2 B6_2 C1_2 -1.13(15) . . . . ?
B10_2 B5_2 B6_2 C1_2 62.32(15) . . . . ?
B11_2 B5_2 B6_2 C1_2 99.97(13) . . . . ?
C2_2 B5_2 B6_2 B7_2 -96.79(13) . . . . ?
B4_2 B5_2 B6_2 B7_2 -62.99(15) . . . . ?
B10_2 B5_2 B6_2 B7_2 0.46(17) . . . . ?
B11_2 B5_2 B6_2 B7_2 38.11(12) . . . . ?
C2_2 B5_2 B6_2 B11_2 -134.91(13) . . . . ?
B4_2 B5_2 B6_2 B11_2 -101.10(14) . . . . ?
B10_2 B5_2 B6_2 B11_2 -37.65(13) . . . . ?
C2_2 C1_2 B7_2 B6_2 -38.58(11) . . . . ?
B1_1 C1_2 B7_2 B6_2 107.16(14) . . . . ?
B8_2 C1_2 B7_2 B6_2 -140.31(13) . . . . ?
B3_2 C1_2 B7_2 B6_2 -103.48(13) . . . . ?
C2_2 C1_2 B7_2 B8_2 101.72(12) . . . . ?
B1_1 C1_2 B7_2 B8_2 -112.53(14) . . . . ?
B3_2 C1_2 B7_2 B8_2 36.82(12) . . . . ?
B6_2 C1_2 B7_2 B8_2 140.31(13) . . . . ?
C2_2 C1_2 B7_2 B11_2 0.19(16) . . . . ?
B1_1 C1_2 B7_2 B11_2 145.94(13) . . . . ?
B8_2 C1_2 B7_2 B11_2 -101.53(14) . . . . ?
B3_2 C1_2 B7_2 B11_2 -64.71(15) . . . . ?
B6_2 C1_2 B7_2 B11_2 38.78(12) . . . . ?
C2_2 C1_2 B7_2 B12_2 63.18(15) . . . . ?
B1_1 C1_2 B7_2 B12_2 -151.08(13) . . . . ?
B8_2 C1_2 B7_2 B12_2 -38.55(12) . . . . ?
B3_2 C1_2 B7_2 B12_2 -1.72(16) . . . . ?
B6_2 C1_2 B7_2 B12_2 101.76(13) . . . . ?
C2_2 B6_2 B7_2 C1_2 36.52(10) . . . . ?
B5_2 B6_2 B7_2 C1_2 98.08(13) . . . . ?
B11_2 B6_2 B7_2 C1_2 136.14(13) . . . . ?
C2_2 B6_2 B7_2 B8_2 1.36(15) . . . . ?
C1_2 B6_2 B7_2 B8_2 -35.16(11) . . . . ?
B5_2 B6_2 B7_2 B8_2 62.92(15) . . . . ?
B11_2 B6_2 B7_2 B8_2 100.98(14) . . . . ?
C2_2 B6_2 B7_2 B11_2 -99.62(13) . . . . ?
C1_2 B6_2 B7_2 B11_2 -136.14(13) . . . . ?
B5_2 B6_2 B7_2 B11_2 -38.06(12) . . . . ?
C2_2 B6_2 B7_2 B12_2 -62.13(15) . . . . ?
C1_2 B6_2 B7_2 B12_2 -98.64(13) . . . . ?
B5_2 B6_2 B7_2 B12_2 -0.56(17) . . . . ?
B11_2 B6_2 B7_2 B12_2 37.49(12) . . . . ?
C2_2 C1_2 B8_2 B3_2 38.83(11) . . . . ?
B1_1 C1_2 B8_2 B3_2 -108.60(14) . . . . ?
B7_2 C1_2 B8_2 B3_2 140.77(13) . . . . ?
B6_2 C1_2 B8_2 B3_2 103.64(13) . . . . ?
C2_2 C1_2 B8_2 B9_2 -0.14(16) . . . . ?
B1_1 C1_2 B8_2 B9_2 -147.57(13) . . . . ?
B7_2 C1_2 B8_2 B9_2 101.80(14) . . . . ?
B3_2 C1_2 B8_2 B9_2 -38.97(12) . . . . ?
B6_2 C1_2 B8_2 B9_2 64.67(15) . . . . ?
C2_2 C1_2 B8_2 B7_2 -101.94(12) . . . . ?
B1_1 C1_2 B8_2 B7_2 110.63(14) . . . . ?
B3_2 C1_2 B8_2 B7_2 -140.77(13) . . . . ?
B6_2 C1_2 B8_2 B7_2 -37.13(12) . . . . ?
C2_2 C1_2 B8_2 B12_2 -63.27(14) . . . . ?
B1_1 C1_2 B8_2 B12_2 149.30(13) . . . . ?
B7_2 C1_2 B8_2 B12_2 38.68(11) . . . . ?
B3_2 C1_2 B8_2 B12_2 -102.09(13) . . . . ?
B6_2 C1_2 B8_2 B12_2 1.54(16) . . . . ?
B6_2 B7_2 B8_2 C1_2 35.49(11) . . . . ?
B11_2 B7_2 B8_2 C1_2 98.94(13) . . . . ?
B12_2 B7_2 B8_2 C1_2 136.31(12) . . . . ?
C1_2 B7_2 B8_2 B3_2 -35.06(11) . . . . ?
B6_2 B7_2 B8_2 B3_2 0.43(16) . . . . ?
B11_2 B7_2 B8_2 B3_2 63.88(15) . . . . ?
B12_2 B7_2 B8_2 B3_2 101.25(13) . . . . ?
C1_2 B7_2 B8_2 B9_2 -98.94(12) . . . . ?
B6_2 B7_2 B8_2 B9_2 -63.46(15) . . . . ?
B11_2 B7_2 B8_2 B9_2 0.00(15) . . . . ?
B12_2 B7_2 B8_2 B9_2 37.37(11) . . . . ?
C1_2 B7_2 B8_2 B12_2 -136.31(12) . . . . ?
B6_2 B7_2 B8_2 B12_2 -100.82(13) . . . . ?
B11_2 B7_2 B8_2 B12_2 -37.37(11) . . . . ?
C1_2 B8_2 B9_2 B3_2 38.66(12) . . . . ?
B7_2 B8_2 B9_2 B3_2 100.88(13) . . . . ?
B12_2 B8_2 B9_2 B3_2 138.25(13) . . . . ?
C1_2 B8_2 B9_2 B4_2 1.01(17) . . . . ?
B3_2 B8_2 B9_2 B4_2 -37.65(12) . . . . ?
B7_2 B8_2 B9_2 B4_2 63.23(15) . . . . ?
B12_2 B8_2 B9_2 B4_2 100.60(14) . . . . ?
C1_2 B8_2 B9_2 B12_2 -99.59(13) . . . . ?
B3_2 B8_2 B9_2 B12_2 -138.25(13) . . . . ?
B7_2 B8_2 B9_2 B12_2 -37.37(12) . . . . ?
C1_2 B8_2 B9_2 B10_2 -61.96(15) . . . . ?
B3_2 B8_2 B9_2 B10_2 -100.62(13) . . . . ?
B7_2 B8_2 B9_2 B10_2 0.26(16) . . . . ?
B12_2 B8_2 B9_2 B10_2 37.63(12) . . . . ?
C2_2 B4_2 B9_2 B8_2 -1.47(17) . . . . ?
B5_2 B4_2 B9_2 B8_2 -63.17(16) . . . . ?
B10_2 B4_2 B9_2 B8_2 -100.77(14) . . . . ?
B3_2 B4_2 B9_2 B8_2 37.56(12) . . . . ?
C2_2 B4_2 B9_2 B3_2 -39.03(11) . . . . ?
B5_2 B4_2 B9_2 B3_2 -100.73(13) . . . . ?
B10_2 B4_2 B9_2 B3_2 -138.33(13) . . . . ?
C2_2 B4_2 B9_2 B12_2 61.86(15) . . . . ?
B5_2 B4_2 B9_2 B12_2 0.16(16) . . . . ?
B10_2 B4_2 B9_2 B12_2 -37.44(12) . . . . ?
B3_2 B4_2 B9_2 B12_2 100.89(14) . . . . ?
C2_2 B4_2 B9_2 B10_2 99.30(14) . . . . ?
B5_2 B4_2 B9_2 B10_2 37.60(12) . . . . ?
B3_2 B4_2 B9_2 B10_2 138.33(13) . . . . ?
C2_2 B4_2 B10_2 B12_2 -61.52(16) . . . . ?
B5_2 B4_2 B10_2 B12_2 -100.56(14) . . . . ?
B3_2 B4_2 B10_2 B12_2 0.26(17) . . . . ?
B9_2 B4_2 B10_2 B12_2 37.57(12) . . . . ?
C2_2 B4_2 B10_2 B5_2 39.04(12) . . . . ?
B3_2 B4_2 B10_2 B5_2 100.82(13) . . . . ?
B9_2 B4_2 B10_2 B5_2 138.13(13) . . . . ?
C2_2 B4_2 B10_2 B9_2 -99.09(13) . . . . ?
B5_2 B4_2 B10_2 B9_2 -138.13(13) . . . . ?
B3_2 B4_2 B10_2 B9_2 -37.31(12) . . . . ?
C2_2 B4_2 B10_2 B11_2 1.94(17) . . . . ?
B5_2 B4_2 B10_2 B11_2 -37.10(12) . . . . ?
B3_2 B4_2 B10_2 B11_2 63.72(16) . . . . ?
B9_2 B4_2 B10_2 B11_2 101.03(14) . . . . ?
C2_2 B5_2 B10_2 B4_2 -38.98(11) . . . . ?
B6_2 B5_2 B10_2 B4_2 -100.90(14) . . . . ?
B11_2 B5_2 B10_2 B4_2 -138.39(13) . . . . ?
C2_2 B5_2 B10_2 B12_2 61.75(16) . . . . ?
B6_2 B5_2 B10_2 B12_2 -0.18(17) . . . . ?
B4_2 B5_2 B10_2 B12_2 100.72(14) . . . . ?
B11_2 B5_2 B10_2 B12_2 -37.67(13) . . . . ?
C2_2 B5_2 B10_2 B9_2 -1.58(16) . . . . ?
B6_2 B5_2 B10_2 B9_2 -63.51(16) . . . . ?
B4_2 B5_2 B10_2 B9_2 37.39(12) . . . . ?
B11_2 B5_2 B10_2 B9_2 -101.00(14) . . . . ?
C2_2 B5_2 B10_2 B11_2 99.42(13) . . . . ?
B6_2 B5_2 B10_2 B11_2 37.49(12) . . . . ?
B4_2 B5_2 B10_2 B11_2 138.39(13) . . . . ?
B8_2 B9_2 B10_2 B4_2 100.17(13) . . . . ?
B3_2 B9_2 B10_2 B4_2 37.16(12) . . . . ?
B12_2 B9_2 B10_2 B4_2 137.91(13) . . . . ?
B8_2 B9_2 B10_2 B12_2 -37.74(11) . . . . ?
B3_2 B9_2 B10_2 B12_2 -100.75(13) . . . . ?
B4_2 B9_2 B10_2 B12_2 -137.91(13) . . . . ?
B8_2 B9_2 B10_2 B5_2 62.85(15) . . . . ?
B3_2 B9_2 B10_2 B5_2 -0.17(17) . . . . ?
B4_2 B9_2 B10_2 B5_2 -37.33(12) . . . . ?
B12_2 B9_2 B10_2 B5_2 100.58(14) . . . . ?
B8_2 B9_2 B10_2 B11_2 -0.42(16) . . . . ?
B3_2 B9_2 B10_2 B11_2 -63.43(15) . . . . ?
B4_2 B9_2 B10_2 B11_2 -100.59(13) . . . . ?
B12_2 B9_2 B10_2 B11_2 37.32(11) . . . . ?
C2_2 B6_2 B11_2 B5_2 -38.97(12) . . . . ?
C1_2 B6_2 B11_2 B5_2 -99.45(13) . . . . ?
B7_2 B6_2 B11_2 B5_2 -137.63(14) . . . . ?
C2_2 B6_2 B11_2 B7_2 98.66(13) . . . . ?
C1_2 B6_2 B11_2 B7_2 38.18(11) . . . . ?
B5_2 B6_2 B11_2 B7_2 137.63(14) . . . . ?
C2_2 B6_2 B11_2 B12_2 61.33(15) . . . . ?
C1_2 B6_2 B11_2 B12_2 0.85(16) . . . . ?
B7_2 B6_2 B11_2 B12_2 -37.33(12) . . . . ?
B5_2 B6_2 B11_2 B12_2 100.30(14) . . . . ?
C2_2 B6_2 B11_2 B10_2 -1.66(16) . . . . ?
C1_2 B6_2 B11_2 B10_2 -62.13(15) . . . . ?
B7_2 B6_2 B11_2 B10_2 -100.31(14) . . . . ?
B5_2 B6_2 B11_2 B10_2 37.31(13) . . . . ?
C2_2 B5_2 B11_2 B6_2 39.11(12) . . . . ?
B4_2 B5_2 B11_2 B6_2 100.81(14) . . . . ?
B10_2 B5_2 B11_2 B6_2 138.07(14) . . . . ?
C2_2 B5_2 B11_2 B7_2 1.61(17) . . . . ?
B6_2 B5_2 B11_2 B7_2 -37.49(12) . . . . ?
B4_2 B5_2 B11_2 B7_2 63.32(15) . . . . ?
B10_2 B5_2 B11_2 B7_2 100.58(14) . . . . ?
C2_2 B5_2 B11_2 B12_2 -61.53(15) . . . . ?
B6_2 B5_2 B11_2 B12_2 -100.64(14) . . . . ?
B4_2 B5_2 B11_2 B12_2 0.18(16) . . . . ?
B10_2 B5_2 B11_2 B12_2 37.44(12) . . . . ?
C2_2 B5_2 B11_2 B10_2 -98.97(14) . . . . ?
B6_2 B5_2 B11_2 B10_2 -138.07(14) . . . . ?
B4_2 B5_2 B11_2 B10_2 -37.26(12) . . . . ?
C1_2 B7_2 B11_2 B6_2 -38.69(11) . . . . ?
B8_2 B7_2 B11_2 B6_2 -100.82(13) . . . . ?
B12_2 B7_2 B11_2 B6_2 -138.13(13) . . . . ?
C1_2 B7_2 B11_2 B5_2 -1.13(17) . . . . ?
B6_2 B7_2 B11_2 B5_2 37.56(12) . . . . ?
B8_2 B7_2 B11_2 B5_2 -63.26(15) . . . . ?
B12_2 B7_2 B11_2 B5_2 -100.58(14) . . . . ?
C1_2 B7_2 B11_2 B12_2 99.45(13) . . . . ?
B6_2 B7_2 B11_2 B12_2 138.13(13) . . . . ?
B8_2 B7_2 B11_2 B12_2 37.32(11) . . . . ?
C1_2 B7_2 B11_2 B10_2 61.87(15) . . . . ?
B6_2 B7_2 B11_2 B10_2 100.56(13) . . . . ?
B8_2 B7_2 B11_2 B10_2 -0.26(15) . . . . ?
B12_2 B7_2 B11_2 B10_2 -37.57(11) . . . . ?
B4_2 B10_2 B11_2 B6_2 -0.17(17) . . . . ?
B12_2 B10_2 B11_2 B6_2 100.53(14) . . . . ?
B5_2 B10_2 B11_2 B6_2 -37.28(12) . . . . ?
B9_2 B10_2 B11_2 B6_2 63.26(15) . . . . ?
B4_2 B10_2 B11_2 B5_2 37.10(12) . . . . ?
B12_2 B10_2 B11_2 B5_2 137.81(13) . . . . ?
B9_2 B10_2 B11_2 B5_2 100.54(13) . . . . ?
B4_2 B10_2 B11_2 B7_2 -63.02(16) . . . . ?
B12_2 B10_2 B11_2 B7_2 37.69(11) . . . . ?
B5_2 B10_2 B11_2 B7_2 -100.12(13) . . . . ?
B9_2 B10_2 B11_2 B7_2 0.42(16) . . . . ?
B4_2 B10_2 B11_2 B12_2 -100.71(14) . . . . ?
B5_2 B10_2 B11_2 B12_2 -137.81(13) . . . . ?
B9_2 B10_2 B11_2 B12_2 -37.27(12) . . . . ?
B4_2 B10_2 B12_2 B8_2 -0.05(17) . . . . ?
B5_2 B10_2 B12_2 B8_2 -63.24(17) . . . . ?
B9_2 B10_2 B12_2 B8_2 37.53(12) . . . . ?
B11_2 B10_2 B12_2 B8_2 -100.81(13) . . . . ?
B4_2 B10_2 B12_2 B9_2 -37.58(12) . . . . ?
B5_2 B10_2 B12_2 B9_2 -100.77(14) . . . . ?
B11_2 B10_2 B12_2 B9_2 -138.34(12) . . . . ?
B4_2 B10_2 B12_2 B7_2 63.03(16) . . . . ?
B5_2 B10_2 B12_2 B7_2 -0.17(17) . . . . ?
B9_2 B10_2 B12_2 B7_2 100.60(14) . . . . ?
B11_2 B10_2 B12_2 B7_2 -37.73(12) . . . . ?
B4_2 B10_2 B12_2 B11_2 100.76(14) . . . . ?
B5_2 B10_2 B12_2 B11_2 37.57(12) . . . . ?
B9_2 B10_2 B12_2 B11_2 138.34(12) . . . . ?
C1_2 B8_2 B12_2 B10_2 62.60(15) . . . . ?
B3_2 B8_2 B12_2 B10_2 -0.18(17) . . . . ?
B9_2 B8_2 B12_2 B10_2 -37.74(12) . . . . ?
B7_2 B8_2 B12_2 B10_2 100.71(14) . . . . ?
C1_2 B8_2 B12_2 B9_2 100.34(13) . . . . ?
B3_2 B8_2 B12_2 B9_2 37.56(12) . . . . ?
B7_2 B8_2 B12_2 B9_2 138.45(13) . . . . ?
C1_2 B8_2 B12_2 B7_2 -38.12(11) . . . . ?
B3_2 B8_2 B12_2 B7_2 -100.89(13) . . . . ?
B9_2 B8_2 B12_2 B7_2 -138.45(13) . . . . ?
C1_2 B8_2 B12_2 B11_2 -0.95(16) . . . . ?
B3_2 B8_2 B12_2 B11_2 -63.72(16) . . . . ?
B9_2 B8_2 B12_2 B11_2 -101.28(14) . . . . ?
B7_2 B8_2 B12_2 B11_2 37.17(12) . . . . ?
B8_2 B9_2 B12_2 B10_2 137.75(13) . . . . ?
B3_2 B9_2 B12_2 B10_2 100.58(14) . . . . ?
B4_2 B9_2 B12_2 B10_2 37.38(12) . . . . ?
B3_2 B9_2 B12_2 B8_2 -37.16(12) . . . . ?
B4_2 B9_2 B12_2 B8_2 -100.37(13) . . . . ?
B10_2 B9_2 B12_2 B8_2 -137.75(13) . . . . ?
B8_2 B9_2 B12_2 B7_2 36.98(12) . . . . ?
B3_2 B9_2 B12_2 B7_2 -0.19(17) . . . . ?
B4_2 B9_2 B12_2 B7_2 -63.39(16) . . . . ?
B10_2 B9_2 B12_2 B7_2 -100.77(14) . . . . ?
B8_2 B9_2 B12_2 B11_2 100.31(13) . . . . ?
B3_2 B9_2 B12_2 B11_2 63.15(16) . . . . ?
B4_2 B9_2 B12_2 B11_2 -0.05(17) . . . . ?
B10_2 B9_2 B12_2 B11_2 -37.43(12) . . . . ?
C1_2 B7_2 B12_2 B10_2 -62.38(16) . . . . ?
B6_2 B7_2 B12_2 B10_2 0.45(17) . . . . ?
B8_2 B7_2 B12_2 B10_2 -100.45(14) . . . . ?
B11_2 B7_2 B12_2 B10_2 37.87(12) . . . . ?
C1_2 B7_2 B12_2 B8_2 38.07(11) . . . . ?
B6_2 B7_2 B12_2 B8_2 100.90(13) . . . . ?
B11_2 B7_2 B12_2 B8_2 138.32(13) . . . . ?
C1_2 B7_2 B12_2 B9_2 1.13(17) . . . . ?
B6_2 B7_2 B12_2 B9_2 63.96(16) . . . . ?
B8_2 B7_2 B12_2 B9_2 -36.94(12) . . . . ?
B11_2 B7_2 B12_2 B9_2 101.38(14) . . . . ?
C1_2 B7_2 B12_2 B11_2 -100.25(13) . . . . ?
B6_2 B7_2 B12_2 B11_2 -37.42(12) . . . . ?
B8_2 B7_2 B12_2 B11_2 -138.32(13) . . . . ?
B6_2 B11_2 B12_2 B10_2 -100.49(13) . . . . ?
B5_2 B11_2 B12_2 B10_2 -37.49(12) . . . . ?
B7_2 B11_2 B12_2 B10_2 -137.66(12) . . . . ?
B6_2 B11_2 B12_2 B8_2 0.05(17) . . . . ?
B5_2 B11_2 B12_2 B8_2 63.05(15) . . . . ?
B7_2 B11_2 B12_2 B8_2 -37.11(12) . . . . ?
B10_2 B11_2 B12_2 B8_2 100.55(13) . . . . ?
B6_2 B11_2 B12_2 B9_2 -63.08(16) . . . . ?
B5_2 B11_2 B12_2 B9_2 -0.07(16) . . . . ?
B7_2 B11_2 B12_2 B9_2 -100.24(13) . . . . ?
B10_2 B11_2 B12_2 B9_2 37.42(12) . . . . ?
B6_2 B11_2 B12_2 B7_2 37.17(12) . . . . ?
B5_2 B11_2 B12_2 B7_2 100.17(13) . . . . ?
B10_2 B11_2 B12_2 B7_2 137.66(13) . . . . ?
C3_2 C2_2 B3_2 C1_2 110.73(13) . . . . ?
B4_2 C2_2 B3_2 C1_2 -139.28(12) . . . . ?
B5_2 C2_2 B3_2 C1_2 -102.71(13) . . . . ?
B6_2 C2_2 B3_2 C1_2 -34.18(11) . . . . ?
C3_2 C2_2 B3_2 B8_2 147.99(13) . . . . ?
C1_2 C2_2 B3_2 B8_2 37.26(10) . . . . ?
B4_2 C2_2 B3_2 B8_2 -102.02(13) . . . . ?
B5_2 C2_2 B3_2 B8_2 -65.45(15) . . . . ?
B6_2 C2_2 B3_2 B8_2 3.08(16) . . . . ?
C3_2 C2_2 B3_2 B4_2 -109.99(14) . . . . ?
C1_2 C2_2 B3_2 B4_2 139.28(12) . . . . ?
B5_2 C2_2 B3_2 B4_2 36.57(12) . . . . ?
B6_2 C2_2 B3_2 B4_2 105.10(13) . . . . ?
C3_2 C2_2 B3_2 B9_2 -149.60(13) . . . . ?
C1_2 C2_2 B3_2 B9_2 99.66(12) . . . . ?
B4_2 C2_2 B3_2 B9_2 -39.61(11) . . . . ?
B5_2 C2_2 B3_2 B9_2 -3.04(16) . . . . ?
B6_2 C2_2 B3_2 B9_2 65.49(15) . . . . ?
B1_1 C1_2 B3_2 C2_2 -110.26(13) . . . . ?
B8_2 C1_2 B3_2 C2_2 136.95(12) . . . . ?
B7_2 C1_2 B3_2 C2_2 99.90(12) . . . . ?
B6_2 C1_2 B3_2 C2_2 33.18(11) . . . . ?
C2_2 C1_2 B3_2 B8_2 -136.95(12) . . . . ?
B1_1 C1_2 B3_2 B8_2 112.79(14) . . . . ?
B7_2 C1_2 B3_2 B8_2 -37.05(12) . . . . ?
B6_2 C1_2 B3_2 B8_2 -103.77(13) . . . . ?
C2_2 C1_2 B3_2 B4_2 -35.45(10) . . . . ?
B1_1 C1_2 B3_2 B4_2 -145.71(12) . . . . ?
B8_2 C1_2 B3_2 B4_2 101.51(13) . . . . ?
B7_2 C1_2 B3_2 B4_2 64.45(14) . . . . ?
B6_2 C1_2 B3_2 B4_2 -2.27(15) . . . . ?
C2_2 C1_2 B3_2 B9_2 -98.29(13) . . . . ?
B1_1 C1_2 B3_2 B9_2 151.45(12) . . . . ?
B8_2 C1_2 B3_2 B9_2 38.66(12) . . . . ?
B7_2 C1_2 B3_2 B9_2 1.61(16) . . . . ?
B6_2 C1_2 B3_2 B9_2 -65.11(14) . . . . ?
C1_2 B8_2 B3_2 C2_2 -36.84(10) . . . . ?
B9_2 B8_2 B3_2 C2_2 99.29(13) . . . . ?
B7_2 B8_2 B3_2 C2_2 -2.04(15) . . . . ?
B12_2 B8_2 B3_2 C2_2 61.76(15) . . . . ?
B9_2 B8_2 B3_2 C1_2 136.13(13) . . . . ?
B7_2 B8_2 B3_2 C1_2 34.80(11) . . . . ?
B12_2 B8_2 B3_2 C1_2 98.60(13) . . . . ?
C1_2 B8_2 B3_2 B4_2 -98.26(13) . . . . ?
B9_2 B8_2 B3_2 B4_2 37.87(12) . . . . ?
B7_2 B8_2 B3_2 B4_2 -63.46(15) . . . . ?
B12_2 B8_2 B3_2 B4_2 0.34(16) . . . . ?
C1_2 B8_2 B3_2 B9_2 -136.13(13) . . . . ?
B7_2 B8_2 B3_2 B9_2 -101.33(14) . . . . ?
B12_2 B8_2 B3_2 B9_2 -37.53(13) . . . . ?
B5_2 B4_2 B3_2 C2_2 -33.68(11) . . . . ?
B10_2 B4_2 B3_2 C2_2 -97.40(14) . . . . ?
B9_2 B4_2 B3_2 C2_2 -134.84(13) . . . . ?
C2_2 B4_2 B3_2 C1_2 35.16(10) . . . . ?
B5_2 B4_2 B3_2 C1_2 1.47(15) . . . . ?
B10_2 B4_2 B3_2 C1_2 -62.24(15) . . . . ?
B9_2 B4_2 B3_2 C1_2 -99.68(13) . . . . ?
C2_2 B4_2 B3_2 B8_2 97.03(13) . . . . ?
B5_2 B4_2 B3_2 B8_2 63.35(15) . . . . ?
B10_2 B4_2 B3_2 B8_2 -0.37(17) . . . . ?
B9_2 B4_2 B3_2 B8_2 -37.81(12) . . . . ?
C2_2 B4_2 B3_2 B9_2 134.84(13) . . . . ?
B5_2 B4_2 B3_2 B9_2 101.15(13) . . . . ?
B10_2 B4_2 B3_2 B9_2 37.44(12) . . . . ?
B8_2 B9_2 B3_2 C2_2 -98.71(13) . . . . ?
B4_2 B9_2 B3_2 C2_2 38.93(11) . . . . ?
B12_2 B9_2 B3_2 C2_2 -61.36(15) . . . . ?
B10_2 B9_2 B3_2 C2_2 1.85(16) . . . . ?
B8_2 B9_2 B3_2 C1_2 -38.17(12) . . . . ?
B4_2 B9_2 B3_2 C1_2 99.47(13) . . . . ?
B12_2 B9_2 B3_2 C1_2 -0.82(17) . . . . ?
B10_2 B9_2 B3_2 C1_2 62.39(15) . . . . ?
B4_2 B9_2 B3_2 B8_2 137.64(14) . . . . ?
B12_2 B9_2 B3_2 B8_2 37.34(13) . . . . ?
B10_2 B9_2 B3_2 B8_2 100.55(14) . . . . ?
B8_2 B9_2 B3_2 B4_2 -137.64(14) . . . . ?
B12_2 B9_2 B3_2 B4_2 -100.30(15) . . . . ?
B10_2 B9_2 B3_2 B4_2 -37.09(12) . . . . ?
C12_1 C13_1 C1_5 C2_5 -170.3(4) . . . . ?
C14_1 C13_1 C1_5 C2_5 68.7(6) . . . . ?
C13_1 C1_5 C2_5 C3_5 -173.3(6) . . . . ?
C1_5 C2_5 C3_5 C4_5 173.3(5) . . . . ?
C12_1 C13_1 C1_6 C2_6 -171.8(9) . . . . ?
C14_1 C13_1 C1_6 C2_6 68.1(13) . . . . ?
C13_1 C1_6 C2_6 C3_6 -178.3(13) . . . . ?
C1_6 C2_6 C3_6 C4_6 -62.0(16) . . . . ?
N1_13 B1_11 C1_11 C2_11 -42.67(17) . . . . ?
C14_11 B1_11 C1_11 C2_11 -154.52(14) . . . . ?
C1_12 B1_11 C1_11 C2_11 67.48(17) . . . . ?
N1_13 B1_11 C1_11 C6_11 138.49(14) . . . . ?
C14_11 B1_11 C1_11 C6_11 26.6(2) . . . . ?
C1_12 B1_11 C1_11 C6_11 -111.36(16) . . . . ?
C6_11 C1_11 C2_11 C3_11 1.7(2) . . . . ?
B1_11 C1_11 C2_11 C3_11 -177.28(16) . . . . ?
C1_11 C2_11 C3_11 C4_11 -0.6(3) . . . . ?
C2_11 C3_11 C4_11 C5_11 -0.5(3) . . . . ?
C3_11 C4_11 C5_11 C6_11 0.5(3) . . . . ?
C4_11 C5_11 C6_11 C1_11 0.6(2) . . . . ?
C4_11 C5_11 C6_11 C7_11 -179.12(14) . . . . ?
C2_11 C1_11 C6_11 C5_11 -1.6(2) . . . . ?
B1_11 C1_11 C6_11 C5_11 177.25(14) . . . . ?
C2_11 C1_11 C6_11 C7_11 178.08(14) . . . . ?
B1_11 C1_11 C6_11 C7_11 -3.1(2) . . . . ?
C5_11 C6_11 C7_11 C8_11 -41.53(19) . . . . ?
C1_11 C6_11 C7_11 C8_11 138.78(15) . . . . ?
C5_11 C6_11 C7_11 C12_11 135.34(15) . . . . ?
C1_11 C6_11 C7_11 C12_11 -44.3(2) . . . . ?
C12_11 C7_11 C8_11 C9_11 -1.1(2) . . . . ?
C6_11 C7_11 C8_11 C9_11 175.91(14) . . . . ?
C7_11 C8_11 C9_11 C10_11 0.0(2) . . . . ?
C8_11 C9_11 C10_11 C11_11 0.7(2) . . . . ?
C9_11 C10_11 C11_11 C12_11 -0.3(2) . . . . ?
C10_11 C11_11 C12_11 C7_11 -0.8(2) . . . . ?
C10_11 C11_11 C12_11 C13_11 172.69(14) . . . . ?
C8_11 C7_11 C12_11 C11_11 1.5(2) . . . . ?
C6_11 C7_11 C12_11 C11_11 -175.35(14) . . . . ?
C8_11 C7_11 C12_11 C13_11 -172.06(13) . . . . ?
C6_11 C7_11 C12_11 C13_11 11.1(2) . . . . ?
C11_11 C12_11 C13_11 C1_15 22.7(8) . . . . ?
C7_11 C12_11 C13_11 C1_15 -163.8(8) . . . . ?
C11_11 C12_11 C13_11 C14_11 -104.48(15) . . . . ?
C7_11 C12_11 C13_11 C14_11 68.97(17) . . . . ?
C11_11 C12_11 C13_11 C1_16 18.2(9) . . . . ?
C7_11 C12_11 C13_11 C1_16 -168.3(9) . . . . ?
C1_15 C13_11 C14_11 B1_11 145.1(8) . . . . ?
C12_11 C13_11 C14_11 B1_11 -88.63(14) . . . . ?
C1_16 C13_11 C14_11 B1_11 146.0(9) . . . . ?
N1_13 B1_11 C14_11 C13_11 -85.72(14) . . . . ?
C1_11 B1_11 C14_11 C13_11 26.65(17) . . . . ?
C1_12 B1_11 C14_11 C13_11 164.37(11) . . . . ?
N1_13 B1_11 C1_12 C2_12 -179.16(12) . . . . ?
C14_11 B1_11 C1_12 C2_12 -69.13(17) . . . . ?
C1_11 B1_11 C1_12 C2_12 70.03(18) . . . . ?
N1_13 B1_11 C1_12 B9_12 36.80(18) . . . . ?
C14_11 B1_11 C1_12 B9_12 146.83(13) . . . . ?
C1_11 B1_11 C1_12 B9_12 -74.01(17) . . . . ?
N1_13 B1_11 C1_12 B10_12 -37.36(18) . . . . ?
C14_11 B1_11 C1_12 B10_12 72.67(17) . . . . ?
C1_11 B1_11 C1_12 B10_12 -148.17(14) . . . . ?
N1_13 B1_11 C1_12 B6_12 110.08(14) . . . . ?
C14_11 B1_11 C1_12 B6_12 -139.89(13) . . . . ?
C1_11 B1_11 C1_12 B6_12 -0.73(19) . . . . ?
N1_13 B1_11 C1_12 B3_12 -109.09(13) . . . . ?
C14_11 B1_11 C1_12 B3_12 0.94(17) . . . . ?
C1_11 B1_11 C1_12 B3_12 140.10(13) . . . . ?
B1_11 C1_12 C2_12 C3_12 -1.7(2) . . . . ?
B9_12 C1_12 C2_12 C3_12 146.75(15) . . . . ?
B10_12 C1_12 C2_12 C3_12 -147.91(14) . . . . ?
B6_12 C1_12 C2_12 C3_12 107.07(16) . . . . ?
B3_12 C1_12 C2_12 C3_12 -108.92(16) . . . . ?
B1_11 C1_12 C2_12 B5_12 -146.96(14) . . . . ?
B9_12 C1_12 C2_12 B5_12 1.52(18) . . . . ?
B10_12 C1_12 C2_12 B5_12 66.86(16) . . . . ?
B6_12 C1_12 C2_12 B5_12 -38.16(14) . . . . ?
B3_12 C1_12 C2_12 B5_12 105.85(14) . . . . ?
B1_11 C1_12 C2_12 B4_12 145.48(14) . . . . ?
B9_12 C1_12 C2_12 B4_12 -66.04(16) . . . . ?
B10_12 C1_12 C2_12 B4_12 -0.71(17) . . . . ?
B6_12 C1_12 C2_12 B4_12 -105.73(14) . . . . ?
B3_12 C1_12 C2_12 B4_12 38.28(12) . . . . ?
B1_11 C1_12 C2_12 B3_12 107.20(15) . . . . ?
B9_12 C1_12 C2_12 B3_12 -104.32(14) . . . . ?
B10_12 C1_12 C2_12 B3_12 -38.99(12) . . . . ?
B6_12 C1_12 C2_12 B3_12 -144.01(13) . . . . ?
B1_11 C1_12 C2_12 B6_12 -108.80(16) . . . . ?
B9_12 C1_12 C2_12 B6_12 39.68(13) . . . . ?
B10_12 C1_12 C2_12 B6_12 105.02(14) . . . . ?
B3_12 C1_12 C2_12 B6_12 144.01(13) . . . . ?
C3_12 C2_12 B4_12 B5_12 -109.21(15) . . . . ?
C1_12 C2_12 B4_12 B5_12 103.74(14) . . . . ?
B3_12 C2_12 B4_12 B5_12 141.77(13) . . . . ?
B6_12 C2_12 B4_12 B5_12 36.40(12) . . . . ?
C3_12 C2_12 B4_12 B7_12 -148.76(13) . . . . ?
C1_12 C2_12 B4_12 B7_12 64.20(15) . . . . ?
B5_12 C2_12 B4_12 B7_12 -39.54(12) . . . . ?
B3_12 C2_12 B4_12 B7_12 102.23(13) . . . . ?
B6_12 C2_12 B4_12 B7_12 -3.15(16) . . . . ?
C3_12 C2_12 B4_12 B3_12 109.01(15) . . . . ?
C1_12 C2_12 B4_12 B3_12 -38.03(12) . . . . ?
B5_12 C2_12 B4_12 B3_12 -141.77(13) . . . . ?
B6_12 C2_12 B4_12 B3_12 -105.38(13) . . . . ?
C3_12 C2_12 B4_12 B11_12 148.21(14) . . . . ?
C1_12 C2_12 B4_12 B11_12 1.17(17) . . . . ?
B5_12 C2_12 B4_12 B11_12 -102.57(15) . . . . ?
B3_12 C2_12 B4_12 B11_12 39.20(12) . . . . ?
B6_12 C2_12 B4_12 B11_12 -66.18(16) . . . . ?
C3_12 C2_12 B5_12 B4_12 110.42(16) . . . . ?
C1_12 C2_12 B5_12 B4_12 -104.22(13) . . . . ?
B3_12 C2_12 B5_12 B4_12 -36.70(13) . . . . ?
B6_12 C2_12 B5_12 B4_12 -142.07(13) . . . . ?
C3_12 C2_12 B5_12 B6_12 -107.51(16) . . . . ?
C1_12 C2_12 B5_12 B6_12 37.85(13) . . . . ?
B4_12 C2_12 B5_12 B6_12 142.07(13) . . . . ?
B3_12 C2_12 B5_12 B6_12 105.37(14) . . . . ?
C3_12 C2_12 B5_12 B8_12 -147.19(16) . . . . ?
C1_12 C2_12 B5_12 B8_12 -1.83(19) . . . . ?
B4_12 C2_12 B5_12 B8_12 102.39(15) . . . . ?
B3_12 C2_12 B5_12 B8_12 65.69(18) . . . . ?
B6_12 C2_12 B5_12 B8_12 -39.68(14) . . . . ?
C3_12 C2_12 B5_12 B7_12 150.02(16) . . . . ?
C1_12 C2_12 B5_12 B7_12 -64.62(18) . . . . ?
B4_12 C2_12 B5_12 B7_12 39.60(14) . . . . ?
B3_12 C2_12 B5_12 B7_12 2.90(19) . . . . ?
B6_12 C2_12 B5_12 B7_12 -102.48(16) . . . . ?
B7_12 B4_12 B5_12 C2_12 134.98(14) . . . . ?
B3_12 B4_12 B5_12 C2_12 33.87(11) . . . . ?
B11_12 B4_12 B5_12 C2_12 97.20(13) . . . . ?
C2_12 B4_12 B5_12 B6_12 -33.78(12) . . . . ?
B7_12 B4_12 B5_12 B6_12 101.20(15) . . . . ?
B3_12 B4_12 B5_12 B6_12 0.09(17) . . . . ?
B11_12 B4_12 B5_12 B6_12 63.42(16) . . . . ?
C2_12 B4_12 B5_12 B8_12 -97.50(14) . . . . ?
B7_12 B4_12 B5_12 B8_12 37.49(13) . . . . ?
B3_12 B4_12 B5_12 B8_12 -63.63(16) . . . . ?
B11_12 B4_12 B5_12 B8_12 -0.29(18) . . . . ?
C2_12 B4_12 B5_12 B7_12 -134.98(14) . . . . ?
B3_12 B4_12 B5_12 B7_12 -101.11(14) . . . . ?
B11_12 B4_12 B5_12 B7_12 -37.78(13) . . . . ?
C3_12 C2_12 B6_12 C1_12 -110.29(14) . . . . ?
B5_12 C2_12 B6_12 C1_12 139.56(13) . . . . ?
B4_12 C2_12 B6_12 C1_12 103.20(13) . . . . ?
B3_12 C2_12 B6_12 C1_12 34.41(12) . . . . ?
C3_12 C2_12 B6_12 B5_12 110.15(14) . . . . ?
C1_12 C2_12 B6_12 B5_12 -139.56(13) . . . . ?
B4_12 C2_12 B6_12 B5_12 -36.36(12) . . . . ?
B3_12 C2_12 B6_12 B5_12 -105.15(14) . . . . ?
C3_12 C2_12 B6_12 B9_12 -147.75(13) . . . . ?
C1_12 C2_12 B6_12 B9_12 -37.46(12) . . . . ?
B5_12 C2_12 B6_12 B9_12 102.10(15) . . . . ?
B4_12 C2_12 B6_12 B9_12 65.74(15) . . . . ?
B3_12 C2_12 B6_12 B9_12 -3.05(17) . . . . ?
C3_12 C2_12 B6_12 B8_12 149.71(13) . . . . ?
C1_12 C2_12 B6_12 B8_12 -100.00(13) . . . . ?
B5_12 C2_12 B6_12 B8_12 39.56(12) . . . . ?
B4_12 C2_12 B6_12 B8_12 3.20(16) . . . . ?
B3_12 C2_12 B6_12 B8_12 -65.59(15) . . . . ?
B1_11 C1_12 B6_12 C2_12 110.10(14) . . . . ?
B9_12 C1_12 B6_12 C2_12 -136.56(15) . . . . ?
B10_12 C1_12 B6_12 C2_12 -99.54(14) . . . . ?
B3_12 C1_12 B6_12 C2_12 -33.19(11) . . . . ?
C2_12 C1_12 B6_12 B5_12 35.22(11) . . . . ?
B1_11 C1_12 B6_12 B5_12 145.31(13) . . . . ?
B9_12 C1_12 B6_12 B5_12 -101.34(15) . . . . ?
B10_12 C1_12 B6_12 B5_12 -64.32(16) . . . . ?
B3_12 C1_12 B6_12 B5_12 2.03(16) . . . . ?
C2_12 C1_12 B6_12 B9_12 136.56(15) . . . . ?
B1_11 C1_12 B6_12 B9_12 -113.34(16) . . . . ?
B10_12 C1_12 B6_12 B9_12 37.02(14) . . . . ?
B3_12 C1_12 B6_12 B9_12 103.37(14) . . . . ?
C2_12 C1_12 B6_12 B8_12 98.01(15) . . . . ?
B1_11 C1_12 B6_12 B8_12 -151.90(14) . . . . ?
B9_12 C1_12 B6_12 B8_12 -38.55(15) . . . . ?
B10_12 C1_12 B6_12 B8_12 -1.53(19) . . . . ?
B3_12 C1_12 B6_12 B8_12 64.82(16) . . . . ?
B4_12 B5_12 B6_12 C2_12 33.75(12) . . . . ?
B8_12 B5_12 B6_12 C2_12 134.81(14) . . . . ?
B7_12 B5_12 B6_12 C2_12 97.57(14) . . . . ?
C2_12 B5_12 B6_12 C1_12 -35.01(11) . . . . ?
B4_12 B5_12 B6_12 C1_12 -1.26(17) . . . . ?
B8_12 B5_12 B6_12 C1_12 99.79(14) . . . . ?
B7_12 B5_12 B6_12 C1_12 62.56(16) . . . . ?
C2_12 B5_12 B6_12 B9_12 -96.75(14) . . . . ?
B4_12 B5_12 B6_12 B9_12 -63.00(16) . . . . ?
B8_12 B5_12 B6_12 B9_12 38.06(13) . . . . ?
B7_12 B5_12 B6_12 B9_12 0.83(18) . . . . ?
C2_12 B5_12 B6_12 B8_12 -134.81(14) . . . . ?
B4_12 B5_12 B6_12 B8_12 -101.06(15) . . . . ?
B7_12 B5_12 B6_12 B8_12 -37.23(14) . . . . ?
C2_12 B5_12 B7_12 B4_12 -39.04(13) . . . . ?
B6_12 B5_12 B7_12 B4_12 -101.11(14) . . . . ?
B8_12 B5_12 B7_12 B4_12 -138.29(14) . . . . ?
C2_12 B5_12 B7_12 B8_12 99.25(15) . . . . ?
B4_12 B5_12 B7_12 B8_12 138.29(14) . . . . ?
B6_12 B5_12 B7_12 B8_12 37.18(13) . . . . ?
C2_12 B5_12 B7_12 B12_12 61.31(18) . . . . ?
B4_12 B5_12 B7_12 B12_12 100.36(15) . . . . ?
B6_12 B5_12 B7_12 B12_12 -0.75(19) . . . . ?
B8_12 B5_12 B7_12 B12_12 -37.93(14) . . . . ?
C2_12 B5_12 B7_12 B11_12 -1.8(2) . . . . ?
B4_12 B5_12 B7_12 B11_12 37.28(14) . . . . ?
B6_12 B5_12 B7_12 B11_12 -63.83(19) . . . . ?
B8_12 B5_12 B7_12 B11_12 -101.01(16) . . . . ?
C2_12 B4_12 B7_12 B5_12 38.90(12) . . . . ?
B3_12 B4_12 B7_12 B5_12 100.72(15) . . . . ?
B11_12 B4_12 B7_12 B5_12 138.13(15) . . . . ?
C2_12 B4_12 B7_12 B8_12 1.75(16) . . . . ?
B5_12 B4_12 B7_12 B8_12 -37.15(13) . . . . ?
B3_12 B4_12 B7_12 B8_12 63.57(17) . . . . ?
B11_12 B4_12 B7_12 B8_12 100.98(15) . . . . ?
C2_12 B4_12 B7_12 B12_12 -61.76(17) . . . . ?
B5_12 B4_12 B7_12 B12_12 -100.66(17) . . . . ?
B3_12 B4_12 B7_12 B12_12 0.1(2) . . . . ?
B11_12 B4_12 B7_12 B12_12 37.47(15) . . . . ?
C2_12 B4_12 B7_12 B11_12 -99.23(14) . . . . ?
B5_12 B4_12 B7_12 B11_12 -138.13(15) . . . . ?
B3_12 B4_12 B7_12 B11_12 -37.41(14) . . . . ?
C2_12 B5_12 B8_12 B6_12 39.20(13) . . . . ?
B4_12 B5_12 B8_12 B6_12 101.15(14) . . . . ?
B7_12 B5_12 B8_12 B6_12 138.62(14) . . . . ?
C2_12 B5_12 B8_12 B9_12 1.4(2) . . . . ?
B4_12 B5_12 B8_12 B9_12 63.37(19) . . . . ?
B6_12 B5_12 B8_12 B9_12 -37.78(14) . . . . ?
B7_12 B5_12 B8_12 B9_12 100.84(16) . . . . ?
C2_12 B5_12 B8_12 B7_12 -99.42(14) . . . . ?
B4_12 B5_12 B8_12 B7_12 -37.47(13) . . . . ?
B6_12 B5_12 B8_12 B7_12 -138.62(14) . . . . ?
C2_12 B5_12 B8_12 B12_12 -61.66(18) . . . . ?
B4_12 B5_12 B8_12 B12_12 0.29(19) . . . . ?
B6_12 B5_12 B8_12 B12_12 -100.86(15) . . . . ?
B7_12 B5_12 B8_12 B12_12 37.76(14) . . . . ?
C2_12 B6_12 B8_12 B5_12 -38.88(12) . . . . ?
C1_12 B6_12 B8_12 B5_12 -99.53(15) . . . . ?
B9_12 B6_12 B8_12 B5_12 -137.44(16) . . . . ?
C2_12 B6_12 B8_12 B9_12 98.55(14) . . . . ?
C1_12 B6_12 B8_12 B9_12 37.90(14) . . . . ?
B5_12 B6_12 B8_12 B9_12 137.44(16) . . . . ?
C2_12 B6_12 B8_12 B7_12 -1.90(16) . . . . ?
C1_12 B6_12 B8_12 B7_12 -62.55(16) . . . . ?
B5_12 B6_12 B8_12 B7_12 36.98(13) . . . . ?
B9_12 B6_12 B8_12 B7_12 -100.45(15) . . . . ?
C2_12 B6_12 B8_12 B12_12 61.44(17) . . . . ?
C1_12 B6_12 B8_12 B12_12 0.8(2) . . . . ?
B5_12 B6_12 B8_12 B12_12 100.32(17) . . . . ?
B9_12 B6_12 B8_12 B12_12 -37.12(15) . . . . ?
B4_12 B7_12 B8_12 B5_12 37.06(12) . . . . ?
B12_12 B7_12 B8_12 B5_12 137.57(14) . . . . ?
B11_12 B7_12 B8_12 B5_12 100.31(14) . . . . ?
B5_12 B7_12 B8_12 B6_12 -36.96(12) . . . . ?
B4_12 B7_12 B8_12 B6_12 0.10(17) . . . . ?
B12_12 B7_12 B8_12 B6_12 100.61(14) . . . . ?
B11_12 B7_12 B8_12 B6_12 63.35(16) . . . . ?
B5_12 B7_12 B8_12 B9_12 -100.16(14) . . . . ?
B4_12 B7_12 B8_12 B9_12 -63.11(16) . . . . ?
B12_12 B7_12 B8_12 B9_12 37.41(13) . . . . ?
B11_12 B7_12 B8_12 B9_12 0.14(18) . . . . ?
B5_12 B7_12 B8_12 B12_12 -137.57(14) . . . . ?
B4_12 B7_12 B8_12 B12_12 -100.52(14) . . . . ?
B11_12 B7_12 B8_12 B12_12 -37.26(13) . . . . ?
C2_12 C1_12 B9_12 B10_12 101.41(14) . . . . ?
B1_11 C1_12 B9_12 B10_12 -110.97(15) . . . . ?
B6_12 C1_12 B9_12 B10_12 140.50(15) . . . . ?
B3_12 C1_12 B9_12 B10_12 36.99(12) . . . . ?
C2_12 C1_12 B9_12 B6_12 -39.09(13) . . . . ?
B1_11 C1_12 B9_12 B6_12 108.53(16) . . . . ?
B10_12 C1_12 B9_12 B6_12 -140.50(15) . . . . ?
B3_12 C1_12 B9_12 B6_12 -103.51(14) . . . . ?
C2_12 C1_12 B9_12 B8_12 -0.54(19) . . . . ?
B1_11 C1_12 B9_12 B8_12 147.07(15) . . . . ?
B10_12 C1_12 B9_12 B8_12 -101.96(17) . . . . ?
B6_12 C1_12 B9_12 B8_12 38.55(14) . . . . ?
B3_12 C1_12 B9_12 B8_12 -64.97(16) . . . . ?
C2_12 C1_12 B9_12 B12_12 62.68(15) . . . . ?
B1_11 C1_12 B9_12 B12_12 -149.70(13) . . . . ?
B10_12 C1_12 B9_12 B12_12 -38.73(12) . . . . ?
B6_12 C1_12 B9_12 B12_12 101.77(15) . . . . ?
B3_12 C1_12 B9_12 B12_12 -1.74(16) . . . . ?
C2_12 B6_12 B9_12 C1_12 37.16(12) . . . . ?
B5_12 B6_12 B9_12 C1_12 98.44(15) . . . . ?
B8_12 B6_12 B9_12 C1_12 136.42(16) . . . . ?
C2_12 B6_12 B9_12 B10_12 1.93(18) . . . . ?
C1_12 B6_12 B9_12 B10_12 -35.24(13) . . . . ?
B5_12 B6_12 B9_12 B10_12 63.20(17) . . . . ?
B8_12 B6_12 B9_12 B10_12 101.18(17) . . . . ?
C2_12 B6_12 B9_12 B8_12 -99.25(16) . . . . ?
C1_12 B6_12 B9_12 B8_12 -136.42(16) . . . . ?
B5_12 B6_12 B9_12 B8_12 -37.98(14) . . . . ?
C2_12 B6_12 B9_12 B12_12 -61.85(16) . . . . ?
C1_12 B6_12 B9_12 B12_12 -99.01(15) . . . . ?
B5_12 B6_12 B9_12 B12_12 -0.58(18) . . . . ?
B8_12 B6_12 B9_12 B12_12 37.40(15) . . . . ?
B5_12 B8_12 B9_12 C1_12 -0.6(2) . . . . ?
B6_12 B8_12 B9_12 C1_12 -38.36(14) . . . . ?
B7_12 B8_12 B9_12 C1_12 62.60(17) . . . . ?
B12_12 B8_12 B9_12 C1_12 100.03(16) . . . . ?
B5_12 B8_12 B9_12 B10_12 -63.19(18) . . . . ?
B6_12 B8_12 B9_12 B10_12 -100.99(15) . . . . ?
B7_12 B8_12 B9_12 B10_12 -0.03(18) . . . . ?
B12_12 B8_12 B9_12 B10_12 37.40(13) . . . . ?
B5_12 B8_12 B9_12 B6_12 37.79(15) . . . . ?
B7_12 B8_12 B9_12 B6_12 100.95(16) . . . . ?
B12_12 B8_12 B9_12 B6_12 138.39(16) . . . . ?
B5_12 B8_12 B9_12 B12_12 -100.59(17) . . . . ?
B6_12 B8_12 B9_12 B12_12 -138.39(16) . . . . ?
B7_12 B8_12 B9_12 B12_12 -37.43(14) . . . . ?
C2_12 C1_12 B10_12 B9_12 -101.67(13) . . . . ?
B1_11 C1_12 B10_12 B9_12 112.63(16) . . . . ?
B6_12 C1_12 B10_12 B9_12 -37.05(14) . . . . ?
B3_12 C1_12 B10_12 B9_12 -140.21(13) . . . . ?
C2_12 C1_12 B10_12 B3_12 38.54(11) . . . . ?
B1_11 C1_12 B10_12 B3_12 -107.16(15) . . . . ?
B9_12 C1_12 B10_12 B3_12 140.21(13) . . . . ?
B6_12 C1_12 B10_12 B3_12 103.15(14) . . . . ?
C2_12 C1_12 B10_12 B12_12 -62.97(16) . . . . ?
B1_11 C1_12 B10_12 B12_12 151.33(15) . . . . ?
B9_12 C1_12 B10_12 B12_12 38.70(14) . . . . ?
B6_12 C1_12 B10_12 B12_12 1.65(19) . . . . ?
B3_12 C1_12 B10_12 B12_12 -101.51(15) . . . . ?
C2_12 C1_12 B10_12 B11_12 -0.07(17) . . . . ?
B1_11 C1_12 B10_12 B11_12 -145.77(14) . . . . ?
B9_12 C1_12 B10_12 B11_12 101.60(15) . . . . ?
B6_12 C1_12 B10_12 B11_12 64.55(17) . . . . ?
B3_12 C1_12 B10_12 B11_12 -38.61(12) . . . . ?
B6_12 B9_12 B10_12 C1_12 35.30(12) . . . . ?
B8_12 B9_12 B10_12 C1_12 98.88(14) . . . . ?
B12_12 B9_12 B10_12 C1_12 136.32(14) . . . . ?
C1_12 B9_12 B10_12 B3_12 -35.57(12) . . . . ?
B6_12 B9_12 B10_12 B3_12 -0.27(18) . . . . ?
B8_12 B9_12 B10_12 B3_12 63.31(16) . . . . ?
B12_12 B9_12 B10_12 B3_12 100.75(14) . . . . ?
C1_12 B9_12 B10_12 B12_12 -136.32(14) . . . . ?
B6_12 B9_12 B10_12 B12_12 -101.02(16) . . . . ?
B8_12 B9_12 B10_12 B12_12 -37.44(13) . . . . ?
C1_12 B9_12 B10_12 B11_12 -98.97(13) . . . . ?
B6_12 B9_12 B10_12 B11_12 -63.67(17) . . . . ?
B8_12 B9_12 B10_12 B11_12 -0.10(17) . . . . ?
B12_12 B9_12 B10_12 B11_12 37.34(13) . . . . ?
C2_12 B4_12 B11_12 B3_12 -38.78(13) . . . . ?
B5_12 B4_12 B11_12 B3_12 -100.49(15) . . . . ?
B7_12 B4_12 B11_12 B3_12 -138.12(16) . . . . ?
C2_12 B4_12 B11_12 B12_12 61.89(16) . . . . ?
B5_12 B4_12 B11_12 B12_12 0.18(17) . . . . ?
B7_12 B4_12 B11_12 B12_12 -37.45(14) . . . . ?
B3_12 B4_12 B11_12 B12_12 100.67(15) . . . . ?
C2_12 B4_12 B11_12 B10_12 -1.16(18) . . . . ?
B5_12 B4_12 B11_12 B10_12 -62.87(16) . . . . ?
B7_12 B4_12 B11_12 B10_12 -100.50(17) . . . . ?
B3_12 B4_12 B11_12 B10_12 37.62(13) . . . . ?
C2_12 B4_12 B11_12 B7_12 99.34(16) . . . . ?
B5_12 B4_12 B11_12 B7_12 37.63(14) . . . . ?
B3_12 B4_12 B11_12 B7_12 138.12(16) . . . . ?
C1_12 B10_12 B11_12 B3_12 38.54(12) . . . . ?
B9_12 B10_12 B11_12 B3_12 100.73(14) . . . . ?
B12_12 B10_12 B11_12 B3_12 138.19(14) . . . . ?
C1_12 B10_12 B11_12 B4_12 0.77(18) . . . . ?
B9_12 B10_12 B11_12 B4_12 62.96(17) . . . . ?
B3_12 B10_12 B11_12 B4_12 -37.77(13) . . . . ?
B12_12 B10_12 B11_12 B4_12 100.42(15) . . . . ?
C1_12 B10_12 B11_12 B12_12 -99.65(14) . . . . ?
B9_12 B10_12 B11_12 B12_12 -37.46(13) . . . . ?
B3_12 B10_12 B11_12 B12_12 -138.19(14) . . . . ?
C1_12 B10_12 B11_12 B7_12 -62.01(16) . . . . ?
B9_12 B10_12 B11_12 B7_12 0.18(17) . . . . ?
B3_12 B10_12 B11_12 B7_12 -100.55(14) . . . . ?
B12_12 B10_12 B11_12 B7_12 37.64(13) . . . . ?
B5_12 B7_12 B11_12 B3_12 0.1(2) . . . . ?
B4_12 B7_12 B11_12 B3_12 37.32(14) . . . . ?
B8_12 B7_12 B11_12 B3_12 -63.07(18) . . . . ?
B12_12 B7_12 B11_12 B3_12 -100.52(16) . . . . ?
B5_12 B7_12 B11_12 B4_12 -37.18(14) . . . . ?
B8_12 B7_12 B11_12 B4_12 -100.39(15) . . . . ?
B12_12 B7_12 B11_12 B4_12 -137.84(16) . . . . ?
B5_12 B7_12 B11_12 B12_12 100.66(17) . . . . ?
B4_12 B7_12 B11_12 B12_12 137.84(16) . . . . ?
B8_12 B7_12 B11_12 B12_12 37.45(14) . . . . ?
B5_12 B7_12 B11_12 B10_12 63.01(18) . . . . ?
B4_12 B7_12 B11_12 B10_12 100.19(15) . . . . ?
B8_12 B7_12 B11_12 B10_12 -0.20(17) . . . . ?
B12_12 B7_12 B11_12 B10_12 -37.66(13) . . . . ?
C1_12 B10_12 B12_12 B9_12 -38.13(13) . . . . ?
B3_12 B10_12 B12_12 B9_12 -100.99(14) . . . . ?
B11_12 B10_12 B12_12 B9_12 -138.31(14) . . . . ?
C1_12 B10_12 B12_12 B11_12 100.18(14) . . . . ?
B9_12 B10_12 B12_12 B11_12 138.31(14) . . . . ?
B3_12 B10_12 B12_12 B11_12 37.32(13) . . . . ?
C1_12 B10_12 B12_12 B7_12 62.15(19) . . . . ?
B9_12 B10_12 B12_12 B7_12 100.28(16) . . . . ?
B3_12 B10_12 B12_12 B7_12 -0.7(2) . . . . ?
B11_12 B10_12 B12_12 B7_12 -38.03(15) . . . . ?
C1_12 B10_12 B12_12 B8_12 -1.1(2) . . . . ?
B9_12 B10_12 B12_12 B8_12 37.05(15) . . . . ?
B3_12 B10_12 B12_12 B8_12 -63.94(19) . . . . ?
B11_12 B10_12 B12_12 B8_12 -101.26(16) . . . . ?
C1_12 B9_12 B12_12 B10_12 38.37(11) . . . . ?
B6_12 B9_12 B12_12 B10_12 101.13(14) . . . . ?
B8_12 B9_12 B12_12 B10_12 138.40(15) . . . . ?
C1_12 B9_12 B12_12 B11_12 1.09(17) . . . . ?
B10_12 B9_12 B12_12 B11_12 -37.28(12) . . . . ?
B6_12 B9_12 B12_12 B11_12 63.85(16) . . . . ?
B8_12 B9_12 B12_12 B11_12 101.12(15) . . . . ?
C1_12 B9_12 B12_12 B7_12 -62.64(17) . . . . ?
B10_12 B9_12 B12_12 B7_12 -101.01(16) . . . . ?
B6_12 B9_12 B12_12 B7_12 0.11(19) . . . . ?
B8_12 B9_12 B12_12 B7_12 37.39(14) . . . . ?
C1_12 B9_12 B12_12 B8_12 -100.03(14) . . . . ?
B10_12 B9_12 B12_12 B8_12 -138.40(15) . . . . ?
B6_12 B9_12 B12_12 B8_12 -37.27(14) . . . . ?
B3_12 B11_12 B12_12 B10_12 -37.12(12) . . . . ?
B4_12 B11_12 B12_12 B10_12 -100.31(14) . . . . ?
B7_12 B11_12 B12_12 B10_12 -137.65(14) . . . . ?
B3_12 B11_12 B12_12 B9_12 -0.09(17) . . . . ?
B4_12 B11_12 B12_12 B9_12 -63.28(16) . . . . ?
B10_12 B11_12 B12_12 B9_12 37.03(12) . . . . ?
B7_12 B11_12 B12_12 B9_12 -100.62(15) . . . . ?
B3_12 B11_12 B12_12 B7_12 100.53(14) . . . . ?
B4_12 B11_12 B12_12 B7_12 37.34(13) . . . . ?
B10_12 B11_12 B12_12 B7_12 137.65(14) . . . . ?
B3_12 B11_12 B12_12 B8_12 63.19(17) . . . . ?
B4_12 B11_12 B12_12 B8_12 0.00(19) . . . . ?
B10_12 B11_12 B12_12 B8_12 100.31(16) . . . . ?
B7_12 B11_12 B12_12 B8_12 -37.34(14) . . . . ?
B5_12 B7_12 B12_12 B10_12 -62.52(19) . . . . ?
B4_12 B7_12 B12_12 B10_12 0.4(2) . . . . ?
B8_12 B7_12 B12_12 B10_12 -100.30(16) . . . . ?
B11_12 B7_12 B12_12 B10_12 37.92(14) . . . . ?
B5_12 B7_12 B12_12 B9_12 0.39(19) . . . . ?
B4_12 B7_12 B12_12 B9_12 63.31(19) . . . . ?
B8_12 B7_12 B12_12 B9_12 -37.38(14) . . . . ?
B11_12 B7_12 B12_12 B9_12 100.83(15) . . . . ?
B5_12 B7_12 B12_12 B11_12 -100.44(15) . . . . ?
B4_12 B7_12 B12_12 B11_12 -37.51(14) . . . . ?
B8_12 B7_12 B12_12 B11_12 -138.21(14) . . . . ?
B5_12 B7_12 B12_12 B8_12 37.78(14) . . . . ?
B4_12 B7_12 B12_12 B8_12 100.70(16) . . . . ?
B11_12 B7_12 B12_12 B8_12 138.21(14) . . . . ?
B5_12 B8_12 B12_12 B10_12 63.35(19) . . . . ?
B6_12 B8_12 B12_12 B10_12 0.2(2) . . . . ?
B9_12 B8_12 B12_12 B10_12 -36.91(14) . . . . ?
B7_12 B8_12 B12_12 B10_12 101.10(16) . . . . ?
B5_12 B8_12 B12_12 B9_12 100.26(15) . . . . ?
B6_12 B8_12 B12_12 B9_12 37.10(14) . . . . ?
B7_12 B8_12 B12_12 B9_12 138.01(14) . . . . ?
B5_12 B8_12 B12_12 B11_12 -0.18(19) . . . . ?
B6_12 B8_12 B12_12 B11_12 -63.34(19) . . . . ?
B9_12 B8_12 B12_12 B11_12 -100.44(15) . . . . ?
B7_12 B8_12 B12_12 B11_12 37.57(13) . . . . ?
B5_12 B8_12 B12_12 B7_12 -37.75(13) . . . . ?
B6_12 B8_12 B12_12 B7_12 -100.91(16) . . . . ?
B9_12 B8_12 B12_12 B7_12 -138.01(14) . . . . ?
C3_12 C2_12 B3_12 C1_12 109.83(15) . . . . ?
B5_12 C2_12 B3_12 C1_12 -102.96(14) . . . . ?
B4_12 C2_12 B3_12 C1_12 -139.58(13) . . . . ?
B6_12 C2_12 B3_12 C1_12 -34.31(12) . . . . ?
C3_12 C2_12 B3_12 B10_12 147.05(14) . . . . ?
C1_12 C2_12 B3_12 B10_12 37.22(11) . . . . ?
B5_12 C2_12 B3_12 B10_12 -65.74(16) . . . . ?
B4_12 C2_12 B3_12 B10_12 -102.36(14) . . . . ?
B6_12 C2_12 B3_12 B10_12 2.90(17) . . . . ?
C3_12 C2_12 B3_12 B11_12 -150.01(14) . . . . ?
C1_12 C2_12 B3_12 B11_12 100.15(14) . . . . ?
B5_12 C2_12 B3_12 B11_12 -2.81(18) . . . . ?
B4_12 C2_12 B3_12 B11_12 -39.42(13) . . . . ?
B6_12 C2_12 B3_12 B11_12 65.84(16) . . . . ?
C3_12 C2_12 B3_12 B4_12 -110.59(16) . . . . ?
C1_12 C2_12 B3_12 B4_12 139.58(13) . . . . ?
B5_12 C2_12 B3_12 B4_12 36.62(14) . . . . ?
B6_12 C2_12 B3_12 B4_12 105.26(14) . . . . ?
B1_11 C1_12 B3_12 C2_12 -110.56(13) . . . . ?
B9_12 C1_12 B3_12 C2_12 99.94(12) . . . . ?
B10_12 C1_12 B3_12 C2_12 137.08(12) . . . . ?
B6_12 C1_12 B3_12 C2_12 33.24(11) . . . . ?
C2_12 C1_12 B3_12 B10_12 -137.08(12) . . . . ?
B1_11 C1_12 B3_12 B10_12 112.36(13) . . . . ?
B9_12 C1_12 B3_12 B10_12 -37.14(12) . . . . ?
B6_12 C1_12 B3_12 B10_12 -103.84(13) . . . . ?
C2_12 C1_12 B3_12 B11_12 -98.26(12) . . . . ?
B1_11 C1_12 B3_12 B11_12 151.19(12) . . . . ?
B9_12 C1_12 B3_12 B11_12 1.69(15) . . . . ?
B10_12 C1_12 B3_12 B11_12 38.83(11) . . . . ?
B6_12 C1_12 B3_12 B11_12 -65.02(14) . . . . ?
C2_12 C1_12 B3_12 B4_12 -35.21(11) . . . . ?
B1_11 C1_12 B3_12 B4_12 -145.77(12) . . . . ?
B9_12 C1_12 B3_12 B4_12 64.73(14) . . . . ?
B10_12 C1_12 B3_12 B4_12 101.87(13) . . . . ?
B6_12 C1_12 B3_12 B4_12 -1.97(16) . . . . ?
C1_12 B10_12 B3_12 C2_12 -36.76(11) . . . . ?
B9_12 B10_12 B3_12 C2_12 -1.51(16) . . . . ?
B12_12 B10_12 B3_12 C2_12 62.20(16) . . . . ?
B11_12 B10_12 B3_12 C2_12 99.56(13) . . . . ?
B9_12 B10_12 B3_12 C1_12 35.26(12) . . . . ?
B12_12 B10_12 B3_12 C1_12 98.96(15) . . . . ?
B11_12 B10_12 B3_12 C1_12 136.33(13) . . . . ?
C1_12 B10_12 B3_12 B11_12 -136.33(13) . . . . ?
B9_12 B10_12 B3_12 B11_12 -101.07(15) . . . . ?
B12_12 B10_12 B3_12 B11_12 -37.36(14) . . . . ?
C1_12 B10_12 B3_12 B4_12 -98.22(13) . . . . ?
B9_12 B10_12 B3_12 B4_12 -62.96(17) . . . . ?
B12_12 B10_12 B3_12 B4_12 0.74(19) . . . . ?
B11_12 B10_12 B3_12 B4_12 38.11(13) . . . . ?
B4_12 B11_12 B3_12 C2_12 38.69(13) . . . . ?
B12_12 B11_12 B3_12 C2_12 -61.59(15) . . . . ?
B10_12 B11_12 B3_12 C2_12 -98.82(14) . . . . ?
B7_12 B11_12 B3_12 C2_12 1.52(19) . . . . ?
B4_12 B11_12 B3_12 C1_12 99.34(14) . . . . ?
B12_12 B11_12 B3_12 C1_12 -0.94(15) . . . . ?
B10_12 B11_12 B3_12 C1_12 -38.17(11) . . . . ?
B7_12 B11_12 B3_12 C1_12 62.17(16) . . . . ?
B4_12 B11_12 B3_12 B10_12 137.51(15) . . . . ?
B12_12 B11_12 B3_12 B10_12 37.23(12) . . . . ?
B7_12 B11_12 B3_12 B10_12 100.34(17) . . . . ?
B12_12 B11_12 B3_12 B4_12 -100.28(15) . . . . ?
B10_12 B11_12 B3_12 B4_12 -137.51(15) . . . . ?
B7_12 B11_12 B3_12 B4_12 -37.17(14) . . . . ?
B5_12 B4_12 B3_12 C2_12 -33.82(12) . . . . ?
B7_12 B4_12 B3_12 C2_12 -97.47(15) . . . . ?
B11_12 B4_12 B3_12 C2_12 -135.18(15) . . . . ?
C2_12 B4_12 B3_12 C1_12 34.93(11) . . . . ?
B5_12 B4_12 B3_12 C1_12 1.11(16) . . . . ?
B7_12 B4_12 B3_12 C1_12 -62.54(16) . . . . ?
B11_12 B4_12 B3_12 C1_12 -100.25(14) . . . . ?
C2_12 B4_12 B3_12 B10_12 96.97(14) . . . . ?
B5_12 B4_12 B3_12 B10_12 63.15(16) . . . . ?
B7_12 B4_12 B3_12 B10_12 -0.50(19) . . . . ?
B11_12 B4_12 B3_12 B10_12 -38.21(14) . . . . ?
C2_12 B4_12 B3_12 B11_12 135.18(15) . . . . ?
B5_12 B4_12 B3_12 B11_12 101.36(15) . . . . ?
B7_12 B4_12 B3_12 B11_12 37.71(14) . . . . ?
C12_11 C13_11 C1_15 C2_15 171.0(10) . . . . ?
C14_11 C13_11 C1_15 C2_15 -67.3(14) . . . . ?
C13_11 C1_15 C2_15 C3_15 171.1(11) . . . . ?
C1_15 C2_15 C3_15 C4_15 166.6(12) . . . . ?
C12_11 C13_11 C1_16 C2_16 164.2(13) . . . . ?
C14_11 C13_11 C1_16 C2_16 -76.3(16) . . . . ?
C13_11 C1_16 C2_16 C3_16 -162.8(13) . . . . ?
C1_16 C2_16 C3_16 C4_16 -170.2(15) . . . . ?
C14_21 B1_21 C1_21 C2_21 153.62(14) . . . . ?
N1_23 B1_21 C1_21 C2_21 41.42(16) . . . . ?
C1_22 B1_21 C1_21 C2_21 -68.55(17) . . . . ?
C14_21 B1_21 C1_21 C6_21 -27.6(2) . . . . ?
N1_23 B1_21 C1_21 C6_21 -139.80(13) . . . . ?
C1_22 B1_21 C1_21 C6_21 110.22(15) . . . . ?
C6_21 C1_21 C2_21 C3_21 -1.2(2) . . . . ?
B1_21 C1_21 C2_21 C3_21 177.69(14) . . . . ?
C1_21 C2_21 C3_21 C4_21 0.0(2) . . . . ?
C2_21 C3_21 C4_21 C5_21 0.8(2) . . . . ?
C3_21 C4_21 C5_21 C6_21 -0.3(2) . . . . ?
C4_21 C5_21 C6_21 C1_21 -0.9(2) . . . . ?
C4_21 C5_21 C6_21 C7_21 178.83(13) . . . . ?
C2_21 C1_21 C6_21 C5_21 1.57(19) . . . . ?
B1_21 C1_21 C6_21 C5_21 -177.21(13) . . . . ?
C2_21 C1_21 C6_21 C7_21 -178.11(13) . . . . ?
B1_21 C1_21 C6_21 C7_21 3.1(2) . . . . ?
C5_21 C6_21 C7_21 C8_21 41.90(17) . . . . ?
C1_21 C6_21 C7_21 C8_21 -138.41(14) . . . . ?
C5_21 C6_21 C7_21 C12_21 -134.60(14) . . . . ?
C1_21 C6_21 C7_21 C12_21 45.09(19) . . . . ?
C12_21 C7_21 C8_21 C9_21 1.0(2) . . . . ?
C6_21 C7_21 C8_21 C9_21 -175.73(13) . . . . ?
C7_21 C8_21 C9_21 C10_21 0.5(2) . . . . ?
C8_21 C9_21 C10_21 C11_21 -1.2(2) . . . . ?
C9_21 C10_21 C11_21 C12_21 0.3(2) . . . . ?
C10_21 C11_21 C12_21 C7_21 1.2(2) . . . . ?
C10_21 C11_21 C12_21 C13_21 -172.41(13) . . . . ?
C8_21 C7_21 C12_21 C11_21 -1.80(19) . . . . ?
C6_21 C7_21 C12_21 C11_21 174.67(12) . . . . ?
C8_21 C7_21 C12_21 C13_21 171.88(12) . . . . ?
C6_21 C7_21 C12_21 C13_21 -11.64(19) . . . . ?
C11_21 C12_21 C13_21 C1_26 -21.4(9) . . . . ?
C7_21 C12_21 C13_21 C1_26 165.1(9) . . . . ?
C11_21 C12_21 C13_21 C14_21 105.59(15) . . . . ?
C7_21 C12_21 C13_21 C14_21 -67.94(16) . . . . ?
C11_21 C12_21 C13_21 C1_25 -17.5(7) . . . . ?
C7_21 C12_21 C13_21 C1_25 169.0(7) . . . . ?
C1_26 C13_21 C14_21 B1_21 -142.5(9) . . . . ?
C12_21 C13_21 C14_21 B1_21 87.49(15) . . . . ?
C1_25 C13_21 C14_21 B1_21 -149.7(7) . . . . ?
N1_23 B1_21 C14_21 C13_21 86.83(14) . . . . ?
C1_21 B1_21 C14_21 C13_21 -25.51(19) . . . . ?
C1_22 B1_21 C14_21 C13_21 -163.33(12) . . . . ?
C14_21 B1_21 C1_22 C2_22 70.90(17) . . . . ?
N1_23 B1_21 C1_22 C2_22 -178.93(12) . . . . ?
C1_21 B1_21 C1_22 C2_22 -68.45(17) . . . . ?
C14_21 B1_21 C1_22 B11_22 -145.30(14) . . . . ?
N1_23 B1_21 C1_22 B11_22 -35.13(17) . . . . ?
C1_21 B1_21 C1_22 B11_22 75.35(17) . . . . ?
C14_21 B1_21 C1_22 B7_22 -71.07(18) . . . . ?
N1_23 B1_21 C1_22 B7_22 39.10(17) . . . . ?
C1_21 B1_21 C1_22 B7_22 149.58(13) . . . . ?
C14_21 B1_21 C1_22 B6_22 141.71(14) . . . . ?
N1_23 B1_21 C1_22 B6_22 -108.12(14) . . . . ?
C1_21 B1_21 C1_22 B6_22 2.35(19) . . . . ?
C14_21 B1_21 C1_22 B3_22 0.78(18) . . . . ?
N1_23 B1_21 C1_22 B3_22 110.95(13) . . . . ?
C1_21 B1_21 C1_22 B3_22 -138.57(13) . . . . ?
B1_21 C1_22 C2_22 C3_22 1.4(2) . . . . ?
B11_22 C1_22 C2_22 C3_22 -146.68(14) . . . . ?
B7_22 C1_22 C2_22 C3_22 147.51(14) . . . . ?
B6_22 C1_22 C2_22 C3_22 -107.28(15) . . . . ?
B3_22 C1_22 C2_22 C3_22 108.45(15) . . . . ?
B1_21 C1_22 C2_22 B5_22 147.25(13) . . . . ?
B11_22 C1_22 C2_22 B5_22 -0.79(16) . . . . ?
B7_22 C1_22 C2_22 B5_22 -66.60(15) . . . . ?
B6_22 C1_22 C2_22 B5_22 38.61(12) . . . . ?
B3_22 C1_22 C2_22 B5_22 -105.66(13) . . . . ?
B1_21 C1_22 C2_22 B3_22 -107.09(15) . . . . ?
B11_22 C1_22 C2_22 B3_22 104.87(12) . . . . ?
B7_22 C1_22 C2_22 B3_22 39.06(11) . . . . ?
B6_22 C1_22 C2_22 B3_22 144.27(12) . . . . ?
B1_21 C1_22 C2_22 B6_22 108.64(14) . . . . ?
B11_22 C1_22 C2_22 B6_22 -39.40(11) . . . . ?
B7_22 C1_22 C2_22 B6_22 -105.21(13) . . . . ?
B3_22 C1_22 C2_22 B6_22 -144.27(12) . . . . ?
B1_21 C1_22 C2_22 B4_22 -145.09(13) . . . . ?
B11_22 C1_22 C2_22 B4_22 66.87(15) . . . . ?
B7_22 C1_22 C2_22 B4_22 1.06(16) . . . . ?
B6_22 C1_22 C2_22 B4_22 106.27(13) . . . . ?
B3_22 C1_22 C2_22 B4_22 -38.00(12) . . . . ?
C3_22 C2_22 B4_22 B3_22 -108.62(16) . . . . ?
C1_22 C2_22 B4_22 B3_22 37.89(12) . . . . ?
B5_22 C2_22 B4_22 B3_22 141.65(13) . . . . ?
B6_22 C2_22 B4_22 B3_22 105.24(14) . . . . ?
C3_22 C2_22 B4_22 B8_22 -148.23(14) . . . . ?
C1_22 C2_22 B4_22 B8_22 -1.72(17) . . . . ?
B5_22 C2_22 B4_22 B8_22 102.03(14) . . . . ?
B3_22 C2_22 B4_22 B8_22 -39.61(12) . . . . ?
B6_22 C2_22 B4_22 B8_22 65.63(16) . . . . ?
C3_22 C2_22 B4_22 B9_22 149.18(14) . . . . ?
C1_22 C2_22 B4_22 B9_22 -64.31(15) . . . . ?
B5_22 C2_22 B4_22 B9_22 39.45(12) . . . . ?
B3_22 C2_22 B4_22 B9_22 -102.20(14) . . . . ?
B6_22 C2_22 B4_22 B9_22 3.04(17) . . . . ?
C3_22 C2_22 B4_22 B5_22 109.74(16) . . . . ?
C1_22 C2_22 B4_22 B5_22 -103.76(13) . . . . ?
B3_22 C2_22 B4_22 B5_22 -141.65(13) . . . . ?
B6_22 C2_22 B4_22 B5_22 -36.41(13) . . . . ?
C3_22 C2_22 B5_22 B10_22 147.19(14) . . . . ?
C1_22 C2_22 B5_22 B10_22 1.18(16) . . . . ?
B3_22 C2_22 B5_22 B10_22 -66.21(16) . . . . ?
B6_22 C2_22 B5_22 B10_22 39.42(12) . . . . ?
B4_22 C2_22 B5_22 B10_22 -102.81(14) . . . . ?
C3_22 C2_22 B5_22 B6_22 107.77(15) . . . . ?
C1_22 C2_22 B5_22 B6_22 -38.24(12) . . . . ?
B3_22 C2_22 B5_22 B6_22 -105.63(14) . . . . ?
B4_22 C2_22 B5_22 B6_22 -142.24(13) . . . . ?
C3_22 C2_22 B5_22 B4_22 -109.99(15) . . . . ?
C1_22 C2_22 B5_22 B4_22 104.00(13) . . . . ?
B3_22 C2_22 B5_22 B4_22 36.61(13) . . . . ?
B6_22 C2_22 B5_22 B4_22 142.24(13) . . . . ?
C3_22 C2_22 B5_22 B9_22 -149.56(14) . . . . ?
C1_22 C2_22 B5_22 B9_22 64.42(16) . . . . ?
B3_22 C2_22 B5_22 B9_22 -2.96(18) . . . . ?
B6_22 C2_22 B5_22 B9_22 102.66(14) . . . . ?
B4_22 C2_22 B5_22 B9_22 -39.57(12) . . . . ?
B3_22 B4_22 B5_22 C2_22 -33.71(11) . . . . ?
B8_22 B4_22 B5_22 C2_22 -97.04(13) . . . . ?
B9_22 B4_22 B5_22 C2_22 -134.89(13) . . . . ?
C2_22 B4_22 B5_22 B10_22 97.40(13) . . . . ?
B3_22 B4_22 B5_22 B10_22 63.69(15) . . . . ?
B8_22 B4_22 B5_22 B10_22 0.36(16) . . . . ?
B9_22 B4_22 B5_22 B10_22 -37.49(12) . . . . ?
C2_22 B4_22 B5_22 B6_22 33.56(11) . . . . ?
B3_22 B4_22 B5_22 B6_22 -0.15(16) . . . . ?
B8_22 B4_22 B5_22 B6_22 -63.48(15) . . . . ?
B9_22 B4_22 B5_22 B6_22 -101.33(14) . . . . ?
C2_22 B4_22 B5_22 B9_22 134.89(13) . . . . ?
B3_22 B4_22 B5_22 B9_22 101.18(14) . . . . ?
B8_22 B4_22 B5_22 B9_22 37.85(12) . . . . ?
C3_22 C2_22 B6_22 C1_22 110.50(14) . . . . ?
B5_22 C2_22 B6_22 C1_22 -139.08(12) . . . . ?
B3_22 C2_22 B6_22 C1_22 -34.18(11) . . . . ?
B4_22 C2_22 B6_22 C1_22 -102.69(13) . . . . ?
C3_22 C2_22 B6_22 B11_22 147.73(13) . . . . ?
C1_22 C2_22 B6_22 B11_22 37.23(10) . . . . ?
B5_22 C2_22 B6_22 B11_22 -101.85(13) . . . . ?
B3_22 C2_22 B6_22 B11_22 3.05(15) . . . . ?
B4_22 C2_22 B6_22 B11_22 -65.46(15) . . . . ?
C3_22 C2_22 B6_22 B5_22 -110.42(15) . . . . ?
C1_22 C2_22 B6_22 B5_22 139.08(12) . . . . ?
B3_22 C2_22 B6_22 B5_22 104.90(13) . . . . ?
B4_22 C2_22 B6_22 B5_22 36.39(13) . . . . ?
C3_22 C2_22 B6_22 B10_22 -149.59(13) . . . . ?
C1_22 C2_22 B6_22 B10_22 99.92(12) . . . . ?
B5_22 C2_22 B6_22 B10_22 -39.16(12) . . . . ?
B3_22 C2_22 B6_22 B10_22 65.73(15) . . . . ?
B4_22 C2_22 B6_22 B10_22 -2.78(17) . . . . ?
B1_21 C1_22 B6_22 C2_22 -110.63(14) . . . . ?
B11_22 C1_22 B6_22 C2_22 136.84(12) . . . . ?
B7_22 C1_22 B6_22 C2_22 99.40(13) . . . . ?
B3_22 C1_22 B6_22 C2_22 32.85(11) . . . . ?
C2_22 C1_22 B6_22 B11_22 -136.84(12) . . . . ?
B1_21 C1_22 B6_22 B11_22 112.53(14) . . . . ?
B7_22 C1_22 B6_22 B11_22 -37.45(12) . . . . ?
B3_22 C1_22 B6_22 B11_22 -104.00(13) . . . . ?
C2_22 C1_22 B6_22 B5_22 -35.65(11) . . . . ?
B1_21 C1_22 B6_22 B5_22 -146.28(13) . . . . ?
B11_22 C1_22 B6_22 B5_22 101.20(13) . . . . ?
B7_22 C1_22 B6_22 B5_22 63.75(15) . . . . ?
B3_22 C1_22 B6_22 B5_22 -2.80(15) . . . . ?
C2_22 C1_22 B6_22 B10_22 -98.16(13) . . . . ?
B1_21 C1_22 B6_22 B10_22 151.21(13) . . . . ?
B11_22 C1_22 B6_22 B10_22 38.68(12) . . . . ?
B7_22 C1_22 B6_22 B10_22 1.24(17) . . . . ?
B3_22 C1_22 B6_22 B10_22 -65.31(15) . . . . ?
B10_22 B5_22 B6_22 C2_22 -135.15(13) . . . . ?
B4_22 B5_22 B6_22 C2_22 -33.70(11) . . . . ?
B9_22 B5_22 B6_22 C2_22 -97.36(14) . . . . ?
C2_22 B5_22 B6_22 C1_22 35.47(10) . . . . ?
B10_22 B5_22 B6_22 C1_22 -99.69(13) . . . . ?
B4_22 B5_22 B6_22 C1_22 1.76(16) . . . . ?
B9_22 B5_22 B6_22 C1_22 -61.89(15) . . . . ?
C2_22 B5_22 B6_22 B11_22 97.09(13) . . . . ?
B10_22 B5_22 B6_22 B11_22 -38.06(12) . . . . ?
B4_22 B5_22 B6_22 B11_22 63.39(16) . . . . ?
B9_22 B5_22 B6_22 B11_22 -0.27(17) . . . . ?
C2_22 B5_22 B6_22 B10_22 135.15(13) . . . . ?
B4_22 B5_22 B6_22 B10_22 101.45(14) . . . . ?
B9_22 B5_22 B6_22 B10_22 37.79(13) . . . . ?
C2_22 C1_22 B7_22 B3_22 -38.45(11) . . . . ?
B1_21 C1_22 B7_22 B3_22 107.61(15) . . . . ?
B11_22 C1_22 B7_22 B3_22 -140.18(13) . . . . ?
B6_22 C1_22 B7_22 B3_22 -102.92(13) . . . . ?
C2_22 C1_22 B7_22 B11_22 101.74(13) . . . . ?
B1_21 C1_22 B7_22 B11_22 -112.21(15) . . . . ?
B6_22 C1_22 B7_22 B11_22 37.27(12) . . . . ?
B3_22 C1_22 B7_22 B11_22 140.18(13) . . . . ?
C2_22 C1_22 B7_22 B8_22 0.08(16) . . . . ?
B1_21 C1_22 B7_22 B8_22 146.13(14) . . . . ?
B11_22 C1_22 B7_22 B8_22 -101.66(14) . . . . ?
B6_22 C1_22 B7_22 B8_22 -64.39(16) . . . . ?
B3_22 C1_22 B7_22 B8_22 38.52(12) . . . . ?
C2_22 C1_22 B7_22 B12_22 63.33(15) . . . . ?
B1_21 C1_22 B7_22 B12_22 -150.62(14) . . . . ?
B11_22 C1_22 B7_22 B12_22 -38.41(12) . . . . ?
B6_22 C1_22 B7_22 B12_22 -1.14(17) . . . . ?
B3_22 C1_22 B7_22 B12_22 101.77(14) . . . . ?
C2_22 B4_22 B8_22 B3_22 38.93(12) . . . . ?
B9_22 B4_22 B8_22 B3_22 137.83(14) . . . . ?
B5_22 B4_22 B8_22 B3_22 100.07(13) . . . . ?
C2_22 B4_22 B8_22 B7_22 1.70(17) . . . . ?
B3_22 B4_22 B8_22 B7_22 -37.24(12) . . . . ?
B9_22 B4_22 B8_22 B7_22 100.60(15) . . . . ?
B5_22 B4_22 B8_22 B7_22 62.83(16) . . . . ?
C2_22 B4_22 B8_22 B9_22 -98.90(14) . . . . ?
B3_22 B4_22 B8_22 B9_22 -137.83(14) . . . . ?
B5_22 B4_22 B8_22 B9_22 -37.77(12) . . . . ?
C2_22 B4_22 B8_22 B12_22 -61.48(15) . . . . ?
B3_22 B4_22 B8_22 B12_22 -100.41(13) . . . . ?
B9_22 B4_22 B8_22 B12_22 37.42(12) . . . . ?
B5_22 B4_22 B8_22 B12_22 -0.34(15) . . . . ?
C1_22 B7_22 B8_22 B3_22 -38.45(12) . . . . ?
B11_22 B7_22 B8_22 B3_22 -100.74(13) . . . . ?
B12_22 B7_22 B8_22 B3_22 -138.12(13) . . . . ?
C1_22 B7_22 B8_22 B4_22 -1.12(17) . . . . ?
B3_22 B7_22 B8_22 B4_22 37.33(13) . . . . ?
B11_22 B7_22 B8_22 B4_22 -63.42(16) . . . . ?
B12_22 B7_22 B8_22 B4_22 -100.79(15) . . . . ?
C1_22 B7_22 B8_22 B9_22 62.07(16) . . . . ?
B3_22 B7_22 B8_22 B9_22 100.53(14) . . . . ?
B11_22 B7_22 B8_22 B9_22 -0.22(16) . . . . ?
B12_22 B7_22 B8_22 B9_22 -37.60(12) . . . . ?
C1_22 B7_22 B8_22 B12_22 99.67(14) . . . . ?
B3_22 B7_22 B8_22 B12_22 138.12(13) . . . . ?
B11_22 B7_22 B8_22 B12_22 37.38(12) . . . . ?
C2_22 B4_22 B9_22 B5_22 -38.68(11) . . . . ?
B3_22 B4_22 B9_22 B5_22 -100.02(13) . . . . ?
B8_22 B4_22 B9_22 B5_22 -137.72(13) . . . . ?
C2_22 B4_22 B9_22 B12_22 61.49(16) . . . . ?
B3_22 B4_22 B9_22 B12_22 0.15(17) . . . . ?
B8_22 B4_22 B9_22 B12_22 -37.55(12) . . . . ?
B5_22 B4_22 B9_22 B12_22 100.17(14) . . . . ?
C2_22 B4_22 B9_22 B8_22 99.05(13) . . . . ?
B3_22 B4_22 B9_22 B8_22 37.70(12) . . . . ?
B5_22 B4_22 B9_22 B8_22 137.72(13) . . . . ?
C2_22 B4_22 B9_22 B10_22 -2.01(16) . . . . ?
B3_22 B4_22 B9_22 B10_22 -63.35(16) . . . . ?
B8_22 B4_22 B9_22 B10_22 -101.05(14) . . . . ?
B5_22 B4_22 B9_22 B10_22 36.67(12) . . . . ?
C2_22 B5_22 B9_22 B4_22 39.21(12) . . . . ?
B10_22 B5_22 B9_22 B4_22 138.61(13) . . . . ?
B6_22 B5_22 B9_22 B4_22 101.04(14) . . . . ?
C2_22 B5_22 B9_22 B12_22 -61.74(17) . . . . ?
B10_22 B5_22 B9_22 B12_22 37.66(13) . . . . ?
B6_22 B5_22 B9_22 B12_22 0.09(18) . . . . ?
B4_22 B5_22 B9_22 B12_22 -100.95(14) . . . . ?
C2_22 B5_22 B9_22 B8_22 1.61(18) . . . . ?
B10_22 B5_22 B9_22 B8_22 101.00(14) . . . . ?
B6_22 B5_22 B9_22 B8_22 63.44(17) . . . . ?
B4_22 B5_22 B9_22 B8_22 -37.60(13) . . . . ?
C2_22 B5_22 B9_22 B10_22 -99.40(14) . . . . ?
B6_22 B5_22 B9_22 B10_22 -37.57(12) . . . . ?
B4_22 B5_22 B9_22 B10_22 -138.61(13) . . . . ?
B3_22 B8_22 B9_22 B4_22 -37.51(12) . . . . ?
B7_22 B8_22 B9_22 B4_22 -100.37(13) . . . . ?
B12_22 B8_22 B9_22 B4_22 -137.99(13) . . . . ?
B3_22 B8_22 B9_22 B5_22 0.17(18) . . . . ?
B4_22 B8_22 B9_22 B5_22 37.68(13) . . . . ?
B7_22 B8_22 B9_22 B5_22 -62.69(17) . . . . ?
B12_22 B8_22 B9_22 B5_22 -100.31(14) . . . . ?
B3_22 B8_22 B9_22 B12_22 100.48(14) . . . . ?
B4_22 B8_22 B9_22 B12_22 137.99(13) . . . . ?
B7_22 B8_22 B9_22 B12_22 37.62(12) . . . . ?
B3_22 B8_22 B9_22 B10_22 62.87(16) . . . . ?
B4_22 B8_22 B9_22 B10_22 100.37(13) . . . . ?
B7_22 B8_22 B9_22 B10_22 0.01(17) . . . . ?
B12_22 B8_22 B9_22 B10_22 -37.62(12) . . . . ?
C2_22 B5_22 B10_22 B6_22 -38.81(11) . . . . ?
B4_22 B5_22 B10_22 B6_22 -101.04(13) . . . . ?
B9_22 B5_22 B10_22 B6_22 -138.24(14) . . . . ?
C2_22 B5_22 B10_22 B11_22 -1.10(16) . . . . ?
B6_22 B5_22 B10_22 B11_22 37.71(12) . . . . ?
B4_22 B5_22 B10_22 B11_22 -63.33(15) . . . . ?
B9_22 B5_22 B10_22 B11_22 -100.53(14) . . . . ?
C2_22 B5_22 B10_22 B12_22 61.99(15) . . . . ?
B6_22 B5_22 B10_22 B12_22 100.81(13) . . . . ?
B4_22 B5_22 B10_22 B12_22 -0.23(16) . . . . ?
B9_22 B5_22 B10_22 B12_22 -37.43(12) . . . . ?
C2_22 B5_22 B10_22 B9_22 99.43(14) . . . . ?
B6_22 B5_22 B10_22 B9_22 138.24(14) . . . . ?
B4_22 B5_22 B10_22 B9_22 37.20(12) . . . . ?
C2_22 B6_22 B10_22 B5_22 38.67(12) . . . . ?
C1_22 B6_22 B10_22 B5_22 99.50(14) . . . . ?
B11_22 B6_22 B10_22 B5_22 137.44(14) . . . . ?
C2_22 B6_22 B10_22 B11_22 -98.78(13) . . . . ?
C1_22 B6_22 B10_22 B11_22 -37.95(12) . . . . ?
B5_22 B6_22 B10_22 B11_22 -137.44(14) . . . . ?
C2_22 B6_22 B10_22 B12_22 -61.65(16) . . . . ?
C1_22 B6_22 B10_22 B12_22 -0.82(17) . . . . ?
B11_22 B6_22 B10_22 B12_22 37.13(13) . . . . ?
B5_22 B6_22 B10_22 B12_22 -100.32(15) . . . . ?
C2_22 B6_22 B10_22 B9_22 1.33(16) . . . . ?
C1_22 B6_22 B10_22 B9_22 62.16(16) . . . . ?
B11_22 B6_22 B10_22 B9_22 100.10(14) . . . . ?
B5_22 B6_22 B10_22 B9_22 -37.34(13) . . . . ?
B4_22 B9_22 B10_22 B5_22 -36.95(12) . . . . ?
B12_22 B9_22 B10_22 B5_22 -137.76(13) . . . . ?
B8_22 B9_22 B10_22 B5_22 -100.16(14) . . . . ?
B4_22 B9_22 B10_22 B6_22 0.44(17) . . . . ?
B5_22 B9_22 B10_22 B6_22 37.38(12) . . . . ?
B12_22 B9_22 B10_22 B6_22 -100.37(14) . . . . ?
B8_22 B9_22 B10_22 B6_22 -62.78(16) . . . . ?
B4_22 B9_22 B10_22 B11_22 63.42(16) . . . . ?
B5_22 B9_22 B10_22 B11_22 100.37(13) . . . . ?
B12_22 B9_22 B10_22 B11_22 -37.39(12) . . . . ?
B8_22 B9_22 B10_22 B11_22 0.21(16) . . . . ?
B4_22 B9_22 B10_22 B12_22 100.81(14) . . . . ?
B5_22 B9_22 B10_22 B12_22 137.76(13) . . . . ?
B8_22 B9_22 B10_22 B12_22 37.60(12) . . . . ?
C2_22 C1_22 B11_22 B6_22 38.76(11) . . . . ?
B1_21 C1_22 B11_22 B6_22 -108.85(15) . . . . ?
B7_22 C1_22 B11_22 B6_22 140.30(13) . . . . ?
B3_22 C1_22 B11_22 B6_22 103.07(13) . . . . ?
C2_22 C1_22 B11_22 B7_22 -101.54(12) . . . . ?
B1_21 C1_22 B11_22 B7_22 110.84(15) . . . . ?
B6_22 C1_22 B11_22 B7_22 -140.30(13) . . . . ?
B3_22 C1_22 B11_22 B7_22 -37.23(12) . . . . ?
C2_22 C1_22 B11_22 B10_22 0.05(16) . . . . ?
B1_21 C1_22 B11_22 B10_22 -147.56(13) . . . . ?
B7_22 C1_22 B11_22 B10_22 101.60(14) . . . . ?
B6_22 C1_22 B11_22 B10_22 -38.70(12) . . . . ?
B3_22 C1_22 B11_22 B10_22 64.37(15) . . . . ?
C2_22 C1_22 B11_22 B12_22 -63.23(15) . . . . ?
B1_21 C1_22 B11_22 B12_22 149.16(13) . . . . ?
B7_22 C1_22 B11_22 B12_22 38.31(12) . . . . ?
B6_22 C1_22 B11_22 B12_22 -101.99(13) . . . . ?
B3_22 C1_22 B11_22 B12_22 1.08(16) . . . . ?
C2_22 B6_22 B11_22 C1_22 -37.05(10) . . . . ?
B5_22 B6_22 B11_22 C1_22 -98.47(13) . . . . ?
B10_22 B6_22 B11_22 C1_22 -136.30(13) . . . . ?
C2_22 B6_22 B11_22 B7_22 -1.89(15) . . . . ?
C1_22 B6_22 B11_22 B7_22 35.17(11) . . . . ?
B5_22 B6_22 B11_22 B7_22 -63.30(15) . . . . ?
B10_22 B6_22 B11_22 B7_22 -101.13(14) . . . . ?
C2_22 B6_22 B11_22 B10_22 99.24(13) . . . . ?
C1_22 B6_22 B11_22 B10_22 136.30(13) . . . . ?
B5_22 B6_22 B11_22 B10_22 37.83(13) . . . . ?
C2_22 B6_22 B11_22 B12_22 61.76(15) . . . . ?
C1_22 B6_22 B11_22 B12_22 98.81(14) . . . . ?
B5_22 B6_22 B11_22 B12_22 0.35(17) . . . . ?
B10_22 B6_22 B11_22 B12_22 -37.49(13) . . . . ?
B3_22 B7_22 B11_22 C1_22 35.68(11) . . . . ?
B8_22 B7_22 B11_22 C1_22 99.37(13) . . . . ?
B12_22 B7_22 B11_22 C1_22 136.72(13) . . . . ?
C1_22 B7_22 B11_22 B6_22 -35.47(11) . . . . ?
B3_22 B7_22 B11_22 B6_22 0.22(16) . . . . ?
B8_22 B7_22 B11_22 B6_22 63.90(15) . . . . ?
B12_22 B7_22 B11_22 B6_22 101.26(14) . . . . ?
C1_22 B7_22 B11_22 B10_22 -99.02(13) . . . . ?
B3_22 B7_22 B11_22 B10_22 -63.33(15) . . . . ?
B8_22 B7_22 B11_22 B10_22 0.35(16) . . . . ?
B12_22 B7_22 B11_22 B10_22 37.71(12) . . . . ?
C1_22 B7_22 B11_22 B12_22 -136.72(13) . . . . ?
B3_22 B7_22 B11_22 B12_22 -101.04(13) . . . . ?
B8_22 B7_22 B11_22 B12_22 -37.36(12) . . . . ?
B5_22 B10_22 B11_22 C1_22 0.66(17) . . . . ?
B6_22 B10_22 B11_22 C1_22 38.56(12) . . . . ?
B12_22 B10_22 B11_22 C1_22 -99.80(14) . . . . ?
B9_22 B10_22 B11_22 C1_22 -62.53(15) . . . . ?
B5_22 B10_22 B11_22 B6_22 -37.90(12) . . . . ?
B12_22 B10_22 B11_22 B6_22 -138.35(14) . . . . ?
B9_22 B10_22 B11_22 B6_22 -101.09(14) . . . . ?
B5_22 B10_22 B11_22 B7_22 62.85(15) . . . . ?
B6_22 B10_22 B11_22 B7_22 100.75(14) . . . . ?
B12_22 B10_22 B11_22 B7_22 -37.60(12) . . . . ?
B9_22 B10_22 B11_22 B7_22 -0.34(16) . . . . ?
B5_22 B10_22 B11_22 B12_22 100.45(15) . . . . ?
B6_22 B10_22 B11_22 B12_22 138.35(14) . . . . ?
B9_22 B10_22 B11_22 B12_22 37.26(12) . . . . ?
C1_22 B7_22 B12_22 B9_22 -62.95(16) . . . . ?
B3_22 B7_22 B12_22 B9_22 0.18(17) . . . . ?
B11_22 B7_22 B12_22 B9_22 -100.77(14) . . . . ?
B8_22 B7_22 B12_22 B9_22 37.71(12) . . . . ?
C1_22 B7_22 B12_22 B11_22 37.82(12) . . . . ?
B3_22 B7_22 B12_22 B11_22 100.95(14) . . . . ?
B8_22 B7_22 B12_22 B11_22 138.48(13) . . . . ?
C1_22 B7_22 B12_22 B8_22 -100.66(14) . . . . ?
B3_22 B7_22 B12_22 B8_22 -37.53(12) . . . . ?
B11_22 B7_22 B12_22 B8_22 -138.48(13) . . . . ?
C1_22 B7_22 B12_22 B10_22 0.58(18) . . . . ?
B3_22 B7_22 B12_22 B10_22 63.71(17) . . . . ?
B11_22 B7_22 B12_22 B10_22 -37.25(13) . . . . ?
B8_22 B7_22 B12_22 B10_22 101.24(15) . . . . ?
B4_22 B9_22 B12_22 B7_22 -0.20(17) . . . . ?
B5_22 B9_22 B12_22 B7_22 63.07(17) . . . . ?
B8_22 B9_22 B12_22 B7_22 -37.63(12) . . . . ?
B10_22 B9_22 B12_22 B7_22 100.38(13) . . . . ?
B4_22 B9_22 B12_22 B11_22 -63.15(17) . . . . ?
B5_22 B9_22 B12_22 B11_22 0.12(18) . . . . ?
B8_22 B9_22 B12_22 B11_22 -100.59(14) . . . . ?
B10_22 B9_22 B12_22 B11_22 37.43(12) . . . . ?
B4_22 B9_22 B12_22 B8_22 37.43(12) . . . . ?
B5_22 B9_22 B12_22 B8_22 100.71(14) . . . . ?
B10_22 B9_22 B12_22 B8_22 138.02(12) . . . . ?
B4_22 B9_22 B12_22 B10_22 -100.58(13) . . . . ?
B5_22 B9_22 B12_22 B10_22 -37.31(12) . . . . ?
B8_22 B9_22 B12_22 B10_22 -138.02(12) . . . . ?
C1_22 B11_22 B12_22 B7_22 -37.81(12) . . . . ?
B6_22 B11_22 B12_22 B7_22 -100.71(14) . . . . ?
B10_22 B11_22 B12_22 B7_22 -138.07(14) . . . . ?
C1_22 B11_22 B12_22 B9_22 62.61(16) . . . . ?
B6_22 B11_22 B12_22 B9_22 -0.29(18) . . . . ?
B7_22 B11_22 B12_22 B9_22 100.42(15) . . . . ?
B10_22 B11_22 B12_22 B9_22 -37.64(13) . . . . ?
C1_22 B11_22 B12_22 B8_22 -0.80(17) . . . . ?
B6_22 B11_22 B12_22 B8_22 -63.70(16) . . . . ?
B7_22 B11_22 B12_22 B8_22 37.01(13) . . . . ?
B10_22 B11_22 B12_22 B8_22 -101.05(14) . . . . ?
C1_22 B11_22 B12_22 B10_22 100.25(14) . . . . ?
B6_22 B11_22 B12_22 B10_22 37.35(13) . . . . ?
B7_22 B11_22 B12_22 B10_22 138.07(14) . . . . ?
B3_22 B8_22 B12_22 B7_22 37.16(12) . . . . ?
B4_22 B8_22 B12_22 B7_22 100.26(13) . . . . ?
B9_22 B8_22 B12_22 B7_22 137.73(13) . . . . ?
B3_22 B8_22 B12_22 B9_22 -100.57(14) . . . . ?
B4_22 B8_22 B12_22 B9_22 -37.47(11) . . . . ?
B7_22 B8_22 B12_22 B9_22 -137.73(13) . . . . ?
B3_22 B8_22 B12_22 B11_22 0.26(17) . . . . ?
B4_22 B8_22 B12_22 B11_22 63.36(15) . . . . ?
B7_22 B8_22 B12_22 B11_22 -36.90(12) . . . . ?
B9_22 B8_22 B12_22 B11_22 100.83(14) . . . . ?
B3_22 B8_22 B12_22 B10_22 -62.90(16) . . . . ?
B4_22 B8_22 B12_22 B10_22 0.20(16) . . . . ?
B7_22 B8_22 B12_22 B10_22 -100.06(13) . . . . ?
B9_22 B8_22 B12_22 B10_22 37.67(11) . . . . ?
B5_22 B10_22 B12_22 B7_22 -63.19(16) . . . . ?
B6_22 B10_22 B12_22 B7_22 0.16(18) . . . . ?
B11_22 B10_22 B12_22 B7_22 37.18(13) . . . . ?
B9_22 B10_22 B12_22 B7_22 -100.79(15) . . . . ?
B5_22 B10_22 B12_22 B9_22 37.60(12) . . . . ?
B6_22 B10_22 B12_22 B9_22 100.95(14) . . . . ?
B11_22 B10_22 B12_22 B9_22 137.98(13) . . . . ?
B5_22 B10_22 B12_22 B11_22 -100.38(13) . . . . ?
B6_22 B10_22 B12_22 B11_22 -37.03(13) . . . . ?
B9_22 B10_22 B12_22 B11_22 -137.98(13) . . . . ?
B5_22 B10_22 B12_22 B8_22 0.02(16) . . . . ?
B6_22 B10_22 B12_22 B8_22 63.37(16) . . . . ?
B11_22 B10_22 B12_22 B8_22 100.40(13) . . . . ?
B9_22 B10_22 B12_22 B8_22 -37.58(12) . . . . ?
C3_22 C2_22 B3_22 C1_22 -110.24(14) . . . . ?
B5_22 C2_22 B3_22 C1_22 102.87(13) . . . . ?
B6_22 C2_22 B3_22 C1_22 34.10(11) . . . . ?
B4_22 C2_22 B3_22 C1_22 139.61(12) . . . . ?
C3_22 C2_22 B3_22 B7_22 -147.26(13) . . . . ?
C1_22 C2_22 B3_22 B7_22 -37.02(10) . . . . ?
B5_22 C2_22 B3_22 B7_22 65.85(15) . . . . ?
B6_22 C2_22 B3_22 B7_22 -2.92(15) . . . . ?
B4_22 C2_22 B3_22 B7_22 102.59(13) . . . . ?
C3_22 C2_22 B3_22 B4_22 110.15(15) . . . . ?
C1_22 C2_22 B3_22 B4_22 -139.61(12) . . . . ?
B5_22 C2_22 B3_22 B4_22 -36.74(13) . . . . ?
B6_22 C2_22 B3_22 B4_22 -105.51(13) . . . . ?
C3_22 C2_22 B3_22 B8_22 149.96(13) . . . . ?
C1_22 C2_22 B3_22 B8_22 -99.80(13) . . . . ?
B5_22 C2_22 B3_22 B8_22 3.07(17) . . . . ?
B6_22 C2_22 B3_22 B8_22 -65.69(15) . . . . ?
B4_22 C2_22 B3_22 B8_22 39.82(12) . . . . ?
B1_21 C1_22 B3_22 C2_22 111.07(13) . . . . ?
B11_22 C1_22 B3_22 C2_22 -99.61(12) . . . . ?
B7_22 C1_22 B3_22 C2_22 -137.10(12) . . . . ?
B6_22 C1_22 B3_22 C2_22 -32.90(11) . . . . ?
C2_22 C1_22 B3_22 B7_22 137.10(12) . . . . ?
B1_21 C1_22 B3_22 B7_22 -111.84(14) . . . . ?
B11_22 C1_22 B3_22 B7_22 37.49(12) . . . . ?
B6_22 C1_22 B3_22 B7_22 104.20(13) . . . . ?
C2_22 C1_22 B3_22 B4_22 35.63(11) . . . . ?
B1_21 C1_22 B3_22 B4_22 146.70(13) . . . . ?
B11_22 C1_22 B3_22 B4_22 -63.98(15) . . . . ?
B7_22 C1_22 B3_22 B4_22 -101.47(13) . . . . ?
B6_22 C1_22 B3_22 B4_22 2.73(15) . . . . ?
C2_22 C1_22 B3_22 B8_22 98.68(13) . . . . ?
B1_21 C1_22 B3_22 B8_22 -150.25(13) . . . . ?
B11_22 C1_22 B3_22 B8_22 -0.93(16) . . . . ?
B7_22 C1_22 B3_22 B8_22 -38.41(12) . . . . ?
B6_22 C1_22 B3_22 B8_22 65.78(15) . . . . ?
C1_22 B7_22 B3_22 C2_22 36.82(10) . . . . ?
B11_22 B7_22 B3_22 C2_22 1.54(15) . . . . ?
B8_22 B7_22 B3_22 C2_22 -99.84(13) . . . . ?
B12_22 B7_22 B3_22 C2_22 -62.25(14) . . . . ?
B11_22 B7_22 B3_22 C1_22 -35.28(11) . . . . ?
B8_22 B7_22 B3_22 C1_22 -136.66(13) . . . . ?
B12_22 B7_22 B3_22 C1_22 -99.08(13) . . . . ?
C1_22 B7_22 B3_22 B4_22 98.99(13) . . . . ?
B11_22 B7_22 B3_22 B4_22 63.71(15) . . . . ?
B8_22 B7_22 B3_22 B4_22 -37.67(12) . . . . ?
B12_22 B7_22 B3_22 B4_22 -0.09(16) . . . . ?
C1_22 B7_22 B3_22 B8_22 136.66(13) . . . . ?
B11_22 B7_22 B3_22 B8_22 101.38(14) . . . . ?
B12_22 B7_22 B3_22 B8_22 37.58(12) . . . . ?
B8_22 B4_22 B3_22 C2_22 134.72(14) . . . . ?
B9_22 B4_22 B3_22 C2_22 96.95(14) . . . . ?
B5_22 B4_22 B3_22 C2_22 33.62(11) . . . . ?
C2_22 B4_22 B3_22 C1_22 -35.15(11) . . . . ?
B8_22 B4_22 B3_22 C1_22 99.57(14) . . . . ?
B9_22 B4_22 B3_22 C1_22 61.80(15) . . . . ?
B5_22 B4_22 B3_22 C1_22 -1.52(16) . . . . ?
C2_22 B4_22 B3_22 B7_22 -96.98(13) . . . . ?
B8_22 B4_22 B3_22 B7_22 37.74(12) . . . . ?
B9_22 B4_22 B3_22 B7_22 -0.04(17) . . . . ?
B5_22 B4_22 B3_22 B7_22 -63.36(15) . . . . ?
C2_22 B4_22 B3_22 B8_22 -134.72(14) . . . . ?
B9_22 B4_22 B3_22 B8_22 -37.77(13) . . . . ?
B5_22 B4_22 B3_22 B8_22 -101.09(14) . . . . ?
B4_22 B8_22 B3_22 C2_22 -39.45(12) . . . . ?
B7_22 B8_22 B3_22 C2_22 98.54(13) . . . . ?
B9_22 B8_22 B3_22 C2_22 -1.87(17) . . . . ?
B12_22 B8_22 B3_22 C2_22 61.25(16) . . . . ?
B4_22 B8_22 B3_22 C1_22 -100.32(14) . . . . ?
B7_22 B8_22 B3_22 C1_22 37.67(12) . . . . ?
B9_22 B8_22 B3_22 C1_22 -62.74(16) . . . . ?
B12_22 B8_22 B3_22 C1_22 0.38(16) . . . . ?
B4_22 B8_22 B3_22 B7_22 -137.99(14) . . . . ?
B9_22 B8_22 B3_22 B7_22 -100.42(15) . . . . ?
B12_22 B8_22 B3_22 B7_22 -37.29(12) . . . . ?
B7_22 B8_22 B3_22 B4_22 137.99(14) . . . . ?
B9_22 B8_22 B3_22 B4_22 37.57(13) . . . . ?
B12_22 B8_22 B3_22 B4_22 100.70(15) . . . . ?
C12_21 C13_21 C1_25 C2_25 -169.0(9) . . . . ?
C14_21 C13_21 C1_25 C2_25 72.4(11) . . . . ?
C13_21 C1_25 C2_25 C3_25 154.5(10) . . . . ?
C1_25 C2_25 C3_25 C4_25 70.8(13) . . . . ?
C12_21 C13_21 C1_26 C2_26 -171.8(12) . . . . ?
C14_21 C13_21 C1_26 C2_26 65.2(16) . . . . ?
C13_21 C1_26 C2_26 C3_26 -165.0(13) . . . . ?
C1_26 C2_26 C3_26 C4_26 -66.9(14) . . . . ?
